data_4130477
loop_
_publ_author_name
'Cai, Wenting'
'Li, Fang-Fang'
'Bao, Lipiao'
'Xie, Yunpeng'
'Lu, Xing'

_publ_section_title
;
 Isolation and Crystallographic Characterization of La2C2@Cs(574)-C102 and
 La2C2@C2(816)-C104: Evidence for the Top-Down Formation Mechanism of
 Fullerenes.
;
_journal_issue 20
_journal_name_full 'Journal of the American Chemical Society'
_journal_page_first 6670
_journal_page_last 6675
_journal_paper_doi 10.1021/jacs.6b03934
_journal_volume 138
_journal_year 2016
_chemical_formula_sum 'C107 La2 S6'
_chemical_formula_weight 1755.25
_space_group_crystal_system monoclinic
_space_group_IT_number 14
_space_group_name_Hall '-P 2yn'
_space_group_name_H-M_alt 'P 1 21/n 1'
_atom_sites_solution_primary direct
_atom_sites_solution_secondary difmap
_audit_creation_method SHELXL-2013
_cell_angle_alpha 90
_cell_angle_beta 95.5290(10)
_cell_angle_gamma 90
_cell_formula_units_Z 4
_cell_length_a 12.3918(6)
_cell_length_b 23.9814(12)
_cell_length_c 18.4258(9)
_cell_measurement_temperature 183(2)
_cell_volume 5450.2(5)
_computing_cell_refinement SAINT(Bruker,2013)
_computing_data_collection APEX2(Bruker,2013)
_computing_data_reduction APEX2(Bruker,2013)
_computing_publication_material 'SHELXL-2013 (Sheldrick, 2013)'
_computing_structure_refinement 'SHELXL-2013 (Sheldrick, 2013)'
_computing_structure_solution 'SHELXL-2013 (Sheldrick, 2013)'
_diffrn_ambient_temperature 183(2)
_diffrn_measured_fraction_theta_full 0.987
_diffrn_measured_fraction_theta_max 0.991
_diffrn_measurement_device_type 'Bruker APEX-II CCD'
_diffrn_measurement_method '\f and \w scans'
_diffrn_radiation_type MoK\a
_diffrn_radiation_wavelength 0.71073
_diffrn_reflns_av_R_equivalents 0.0292
_diffrn_reflns_av_unetI/netI 0.0212
_diffrn_reflns_Laue_measured_fraction_full 0.987
_diffrn_reflns_Laue_measured_fraction_max 0.991
_diffrn_reflns_limit_h_max 17
_diffrn_reflns_limit_h_min -17
_diffrn_reflns_limit_k_max 33
_diffrn_reflns_limit_k_min -33
_diffrn_reflns_limit_l_max 25
_diffrn_reflns_limit_l_min -25
_diffrn_reflns_number 72314
_diffrn_reflns_point_group_measured_fraction_full 0.987
_diffrn_reflns_point_group_measured_fraction_max 0.991
_diffrn_reflns_theta_full 25.242
_diffrn_reflns_theta_max 30.028
_diffrn_reflns_theta_min 4.303
_diffrn_source 'sealed tube'
_exptl_absorpt_coefficient_mu 1.851
_exptl_absorpt_correction_T_max 0.758
_exptl_absorpt_correction_T_min 0.724
_exptl_absorpt_correction_type multi-scan
_exptl_absorpt_process_details SADABS
_exptl_crystal_colour black
_exptl_crystal_density_diffrn 2.139
_exptl_crystal_density_method 'not measured'
_exptl_crystal_description block
_exptl_crystal_F_000 3408
_exptl_crystal_size_max 0.18
_exptl_crystal_size_mid 0.17
_exptl_crystal_size_min 0.15
_refine_diff_density_max 1.334
_refine_diff_density_min -0.837
_refine_diff_density_rms 0.145
_refine_ls_extinction_method none
_refine_ls_goodness_of_fit_ref 3.300
_refine_ls_hydrogen_treatment undef
_refine_ls_matrix_type full
_refine_ls_number_parameters 2108
_refine_ls_number_reflns 15795
_refine_ls_number_restraints 3018
_refine_ls_restrained_S_all 3.571
_refine_ls_R_factor_all 0.1576
_refine_ls_R_factor_gt 0.1323
_refine_ls_shift/su_max 0.100
_refine_ls_shift/su_mean 0.000
_refine_ls_structure_factor_coef Fsqd
_refine_ls_weighting_details
;
 w=1/[\s^2^(Fo^2^)+(0.1000P)^2^]
 where P=(Fo^2^+2Fc^2^)/3
;
_refine_ls_weighting_scheme calc
_refine_ls_wR_factor_gt 0.3895
_refine_ls_wR_factor_ref 0.4123
_reflns_Friedel_coverage 0.000
_reflns_number_gt 11558
_reflns_number_total 15795
_reflns_threshold_expression 'I > 2\s(I)'
_cod_data_source_file ja6b03934_si_002.cif
_cod_data_source_block cw001a
_cod_depositor_comments
;
The following automatic conversions were performed:

data item '_exptl_absorpt_correction_type' value 'Multi-scan' was
changed to 'multi-scan' in accordance with the
/home/saulius/struct/COD-crude-data/automatic-downloads/DataCite-retrospective/ACS/depositions/lib/dictionaries/cif_core.dic
dictionary named 'cif_core.dic' version 2.4.2 last updated on
2011-04-26.

Automatic conversion script
Id: cif_fix_values 6909 2019-04-08 15:41:33Z antanas 
;
_cod_original_sg_symbol_H-M 'P 21/n'
_cod_database_code 4130477
_shelx_space_group_comment
;
The symmetry employed for this shelxl refinement is uniquely defined
by the following loop, which should always be used as a source of
symmetry information in preference to the above space-group names.
They are only intended as comments.
;
_shelxl_version_number 2013-2

loop_
_space_group_symop_operation_xyz
'x, y, z'
'-x+1/2, y+1/2, -z+1/2'
'-x, -y, -z'
'x-1/2, -y-1/2, z-1/2'

loop_
_atom_site_label
_atom_site_type_symbol
_atom_site_fract_x
_atom_site_fract_y
_atom_site_fract_z
_atom_site_U_iso_or_equiv
_atom_site_adp_type
_atom_site_occupancy
_atom_site_site_symmetry_order
_atom_site_calc_flag
_atom_site_refinement_flags_posn
_atom_site_refinement_flags_adp
_atom_site_refinement_flags_occupancy
_atom_site_disorder_assembly
_atom_site_disorder_group
C1A C 0.6253(5) 0.0814(2) 0.5883(3) 0.108(3) Uani 0.510(4) 1 d D U P A 1
C2A C 0.5241(4) 0.05133(18) 0.5600(6) 0.106(3) Uani 0.510(4) 1 d D U P A 1
C3A C 0.5083(4) 0.0036(3) 0.6102(3) 0.105(3) Uani 0.510(4) 1 d D U P A 1
C4A C 0.6025(4) 0.0048(3) 0.6652(3) 0.092(3) Uani 0.510(4) 1 d D U P A 1
C5A C 0.6700(5) 0.0495(2) 0.6525(3) 0.097(3) Uani 0.510(4) 1 d D U P A 1
C6A C 0.6893(5) 0.16536(19) 0.6351(2) 0.122(4) Uani 0.510(4) 1 d D U P A 1
C7A C 0.7387(6) 0.13627(19) 0.6998(2) 0.121(4) Uani 0.510(4) 1 d D U P A 1
C8A C 0.7494(5) 0.1676(2) 0.7619(2) 0.114(3) Uani 0.510(4) 1 d D U P A 1
C9A C 0.7035(5) 0.2239(2) 0.7387(2) 0.124(4) Uani 0.510(4) 1 d D U P A 1
C10A C 0.6628(5) 0.2158(2) 0.6567(3) 0.126(4) Uani 0.510(4) 1 d D U P A 1
C11A C 0.5448(4) 0.17171(19) 0.5481(3) 0.117(4) Uani 0.510(4) 1 d D U P A 1
C12A C 0.5080(4) 0.2211(2) 0.5641(3) 0.123(4) Uani 0.510(4) 1 d D U P A 1
C13A C 0.3967(3) 0.2321(2) 0.5552(3) 0.123(4) Uani 0.510(4) 1 d D U P A 1
C14A C 0.3524(4) 0.1795(2) 0.5263(4) 0.122(4) Uani 0.510(4) 1 d D U P A 1
C15A C 0.4441(4) 0.1372(2) 0.5194(4) 0.114(3) Uani 0.510(4) 1 d D U P A 1
C16A C 0.3333(4) 0.0635(2) 0.5400(4) 0.120(4) Uani 0.510(4) 1 d D U P A 1
C17A C 0.3096(4) 0.0152(2) 0.5918(3) 0.120(4) Uani 0.510(4) 1 d D U P A 1
C18A C 0.2179(4) 0.0280(2) 0.6180(3) 0.125(4) Uani 0.510(4) 1 d D U P A 1
C19A C 0.1654(4) 0.07815(19) 0.5982(3) 0.127(4) Uani 0.510(4) 1 d D U P A 1
C20A C 0.2363(4) 0.1022(2) 0.5478(4) 0.122(4) Uani 0.510(4) 1 d D U P A 1
C21A C 0.3936(4) -0.0314(3) 0.6900(2) 0.109(3) Uani 0.510(4) 1 d D U P A 1
C22A C 0.3050(4) -0.0223(3) 0.7231(2) 0.107(3) Uani 0.510(4) 1 d D U P A 1
C23A C 0.3339(4) -0.0221(3) 0.8074(2) 0.095(3) Uani 0.510(4) 1 d D U P A 1
C24A C 0.4558(4) -0.0278(3) 0.8164(3) 0.097(3) Uani 0.510(4) 1 d D U P A 1
C25A C 0.4843(4) -0.0331(3) 0.7470(2) 0.090(3) Uani 0.510(4) 1 d D U P A 1
C26A C 0.7315(5) 0.0576(2) 0.7749(3) 0.093(3) Uani 0.510(4) 1 d D U P A 1
C27A C 0.6527(4) 0.0055(3) 0.7893(3) 0.102(3) Uani 0.510(4) 1 d D U P A 1
C28A C 0.6252(4) 0.0149(3) 0.8605(3) 0.101(3) Uani 0.510(4) 1 d D U P A 1
C29A C 0.6676(4) 0.06678(18) 0.8955(5) 0.107(3) Uani 0.510(4) 1 d D U P A 1
C30A C 0.7355(5) 0.0882(2) 0.8402(3) 0.113(3) Uani 0.510(4) 1 d D U P A 1
C31A C 0.5105(4) 0.3215(2) 0.8653(2) 0.133(4) Uani 0.510(4) 1 d D U P A 1
C32A C 0.5926(4) 0.2709(2) 0.8970(3) 0.124(4) Uani 0.510(4) 1 d D U P A 1
C33A C 0.5396(4) 0.2539(2) 0.9528(3) 0.127(4) Uani 0.510(4) 1 d D U P A 1
C34A C 0.4553(4) 0.2811(2) 0.9582(4) 0.128(4) Uani 0.510(4) 1 d D U P A 1
C35A C 0.4228(4) 0.3308(2) 0.9023(3) 0.125(4) Uani 0.510(4) 1 d D U P A 1
C36A C 0.1587(4) 0.0874(2) 0.9307(3) 0.125(4) Uani 0.510(4) 1 d D U P A 1
C37A C 0.2836(4) 0.0652(2) 0.9544(3) 0.123(4) Uani 0.510(4) 1 d D U P A 1
C38A C 0.3220(4) 0.1091(2) 0.9932(3) 0.124(4) Uani 0.510(4) 1 d D U P A 1
C39A C 0.2534(4) 0.14669(19) 0.9957(4) 0.132(4) Uani 0.510(4) 1 d D U P A 1
C40A C 0.1338(4) 0.13840(19) 0.9560(3) 0.132(4) Uani 0.510(4) 1 d D U P A 1
C41A C 0.3203(4) 0.3588(3) 0.8029(2) 0.137(4) Uani 0.510(4) 1 d D U P A 1
C42A C 0.2157(4) 0.3429(3) 0.7554(2) 0.143(4) Uani 0.510(4) 1 d D U P A 1
C43A C 0.2418(4) 0.3314(3) 0.6888(3) 0.133(4) Uani 0.510(4) 1 d D U P A 1
C44A C 0.3521(4) 0.3364(3) 0.6864(3) 0.137(4) Uani 0.510(4) 1 d D U P A 1
C45A C 0.4064(4) 0.3522(3) 0.7653(2) 0.137(4) Uani 0.510(4) 1 d D U P A 1
C46A C 0.0171(6) 0.1570(2) 0.8592(3) 0.139(4) Uani 0.510(4) 1 d D U P A 1
C47A C -0.0009(6) 0.1988(2) 0.7956(3) 0.138(4) Uani 0.510(4) 1 d D U P A 1
C48A C 0.0000(6) 0.1705(2) 0.7337(3) 0.124(4) Uani 0.510(4) 1 d D U P A 1
C49A C 0.0193(6) 0.1149(2) 0.7483(2) 0.126(4) Uani 0.510(4) 1 d D U P A 1
C50A C 0.0368(6) 0.1062(2) 0.8340(3) 0.136(3) Uani 0.510(4) 1 d D U P A 1
C51A C 0.3808(4) 0.20983(17) 1.0078(6) 0.111(3) Uani 0.510(4) 1 d D U P A 1
C52A C 0.2695(3) 0.19311(18) 1.0065(4) 0.126(4) Uani 0.510(4) 1 d D U P A 1
C53A C 0.2017(4) 0.23828(19) 0.9773(4) 0.126(4) Uani 0.510(4) 1 d D U P A 1
C54A C 0.2706(4) 0.2841(2) 0.9644(4) 0.128(4) Uani 0.510(4) 1 d D U P A 1
C55A C 0.3808(3) 0.26719(19) 0.9858(4) 0.129(4) Uani 0.510(4) 1 d D U P A 1
C56A C 0.0702(5) 0.28159(18) 0.7549(4) 0.151(4) Uani 0.510(4) 1 d D U P A 1
C57A C 0.1319(4) 0.3254(3) 0.7909(2) 0.151(4) Uani 0.510(4) 1 d D U P A 1
C58A C 0.1529(5) 0.3100(3) 0.8663(3) 0.143(4) Uani 0.510(4) 1 d D U P A 1
C59A C 0.0853(6) 0.2651(2) 0.8789(3) 0.151(4) Uani 0.510(4) 1 d D U P A 1
C60A C 0.0224(5) 0.2525(2) 0.8113(2) 0.150(4) Uani 0.510(4) 1 d D U P A 1
C1B C 0.6282(5) 0.13247(18) 0.5809(3) 0.117(3) Uani 0.510(4) 1 d D U P A 1
C2B C 0.4362(5) 0.08010(18) 0.5265(6) 0.110(3) Uani 0.510(4) 1 d D U P A 1
C3B C 0.4148(4) -0.0096(3) 0.6206(3) 0.115(4) Uani 0.510(4) 1 d D U P A 1
C4B C 0.5846(4) -0.0159(3) 0.7341(3) 0.100(3) Uani 0.510(4) 1 d D U P A 1
C5B C 0.7290(6) 0.0804(2) 0.7073(2) 0.104(3) Uani 0.510(4) 1 d D U P A 1
C6B C 0.5724(4) 0.2520(2) 0.6306(3) 0.121(4) Uani 0.510(4) 1 d D U P A 1
C7B C 0.2574(4) 0.15694(17) 0.5410(6) 0.123(4) Uani 0.510(4) 1 d D U P A 1
C9B C 0.2061(4) 0.0082(2) 0.6986(2) 0.116(4) Uani 0.510(4) 1 d D U P A 1
C10B C 0.7398(5) 0.15191(19) 0.8359(3) 0.115(3) Uani 0.510(4) 1 d D U P A 1
C11B C 0.5338(4) 0.2907(2) 0.6693(2) 0.129(4) Uani 0.510(4) 1 d D U P A 1
C12B C 0.4150(4) 0.3049(3) 0.6425(3) 0.136(4) Uani 0.510(4) 1 d D U P A 1
C13B C 0.3397(4) 0.2677(2) 0.5884(3) 0.129(4) Uani 0.510(4) 1 d D U P A 1
C14B C 0.2281(4) 0.25225(18) 0.5952(3) 0.128(4) Uani 0.510(4) 1 d D U P A 1
C15B C 0.1843(4) 0.19558(18) 0.5794(6) 0.126(4) Uani 0.510(4) 1 d D U P A 1
C16B C 0.1008(4) 0.16756(17) 0.6189(3) 0.129(4) Uani 0.510(4) 1 d D U P A 1
C17B C 0.0999(4) 0.10812(19) 0.6330(3) 0.128(4) Uani 0.510(4) 1 d D U P A 1
C18B C 0.0749(5) 0.0784(2) 0.7057(2) 0.122(4) Uani 0.510(4) 1 d D U P A 1
C19B C 0.1421(4) 0.0300(2) 0.7420(2) 0.115(3) Uani 0.510(4) 1 d D U P A 1
C20B C 0.1669(4) 0.0304(2) 0.8256(2) 0.115(3) Uani 0.510(4) 1 d D U P A 1
C21B C 0.2799(4) 0.0037(2) 0.8526(2) 0.108(3) Uani 0.510(4) 1 d D U P A 1
C22B C 0.3345(4) 0.0294(2) 0.9199(3) 0.111(3) Uani 0.510(4) 1 d D U P A 1
C23B C 0.4623(4) 0.0276(2) 0.9265(3) 0.103(3) Uani 0.510(4) 1 d D U P A 1
C25B C 0.6189(4) 0.09688(18) 0.9407(6) 0.116(3) Uani 0.510(4) 1 d D U P A 1
C26B C 0.6336(4) 0.16239(17) 0.9437(3) 0.117(4) Uani 0.510(4) 1 d D U P A 1
C27B C 0.6959(4) 0.18301(19) 0.8831(3) 0.118(4) Uani 0.510(4) 1 d D U P A 1
C28B C 0.6563(4) 0.24354(19) 0.8601(3) 0.122(4) Uani 0.510(4) 1 d D U P A 1
C29B C 0.6611(5) 0.2574(2) 0.7818(2) 0.127(4) Uani 0.510(4) 1 d D U P A 1
C30B C 0.5729(4) 0.3006(2) 0.7502(2) 0.126(4) Uani 0.510(4) 1 d D U P A 1
C31B C 0.5072(4) 0.3292(3) 0.7930(2) 0.137(4) Uani 0.510(4) 1 d D U P A 1
C32B C 0.1731(4) 0.2852(2) 0.6441(3) 0.135(4) Uani 0.510(4) 1 d D U P A 1
C33B C 0.0468(4) 0.20115(18) 0.6675(3) 0.131(4) Uani 0.510(4) 1 d D U P A 1
C34B C 0.1153(5) 0.06845(19) 0.8657(2) 0.122(3) Uani 0.510(4) 1 d D U P A 1
C36B C 0.5636(4) 0.19633(17) 0.9692(3) 0.117(4) Uani 0.510(4) 1 d D U P A 1
C37B C 0.4675(4) 0.17301(18) 1.0027(6) 0.112(3) Uani 0.510(4) 1 d D U P A 1
C38B C 0.0994(5) 0.2320(2) 0.9310(3) 0.140(4) Uani 0.510(4) 1 d D U P A 1
C39B C 0.0727(5) 0.17464(17) 0.9229(3) 0.136(3) Uani 0.510(4) 1 d D U P A 1
C40B C 0.3288(3) 0.3451(3) 0.8754(2) 0.135(4) Uani 0.510(4) 1 d D U P A 1
C41B C 0.2365(4) 0.3233(3) 0.9055(3) 0.132(4) Uani 0.510(4) 1 d D U P A 1
C42B C 0.0843(5) 0.25981(18) 0.6831(6) 0.140(4) Uani 0.510(4) 1 d D U P A 1
C56B C 0.4378(3) 0.11263(18) 0.9926(3) 0.108(3) Uani 0.510(4) 1 d D U P A 1
C60B C 0.5107(4) -0.0005(3) 0.8784(3) 0.105(3) Uani 0.510(4) 1 d D U P A 1
C86B C 0.5069(3) 0.07803(18) 0.9673(3) 0.109(3) Uani 0.510(4) 1 d D U P A 1
C1C C 0.5380(4) -0.0086(3) 0.6580(3) 0.116(4) Uani 0.490(4) 1 d D U P A 3
C2C C 0.6390(7) 0.0277(2) 0.6589(4) 0.124(4) Uani 0.490(4) 1 d D U P A 3
C3C C 0.6133(5) 0.0690(2) 0.5969(3) 0.116(4) Uani 0.490(4) 1 d D U P A 3
C4C C 0.5066(5) 0.0543(2) 0.5620(4) 0.113(4) Uani 0.490(4) 1 d D U P A 3
C5C C 0.4638(4) 0.0101(3) 0.5968(3) 0.109(3) Uani 0.490(4) 1 d D U P A 3
C6C C 0.4058(4) -0.0330(3) 0.7287(3) 0.120(4) Uani 0.490(4) 1 d D U P A 3
C7C C 0.3246(4) -0.0209(3) 0.6652(3) 0.105(3) Uani 0.490(4) 1 d D U P A 3
C8C C 0.2260(4) -0.0030(3) 0.6843(3) 0.100(3) Uani 0.490(4) 1 d D U P A 3
C9C C 0.2338(4) -0.0070(2) 0.7651(3) 0.111(3) Uani 0.490(4) 1 d D U P A 3
C10C C 0.3521(4) -0.0258(3) 0.7865(3) 0.117(4) Uani 0.490(4) 1 d D U P A 3
C11C C 0.5683(4) -0.0160(3) 0.7934(3) 0.139(4) Uani 0.490(4) 1 d D U P A 3
C12C C 0.5265(4) -0.0025(3) 0.8540(3) 0.143(4) Uani 0.490(4) 1 d D U P A 3
C13C C 0.5872(4) 0.0357(2) 0.9024(3) 0.150(4) Uani 0.490(4) 1 d D U P A 3
C14C C 0.6810(5) 0.0523(2) 0.8650(3) 0.148(4) Uani 0.490(4) 1 d D U P A 3
C15C C 0.6708(5) 0.0212(3) 0.7900(3) 0.138(4) Uani 0.490(4) 1 d D U P A 3
C16C C 0.7438(6) 0.0965(2) 0.7307(3) 0.129(4) Uani 0.490(4) 1 d D U P A 3
C17C C 0.7208(5) 0.1411(2) 0.6696(3) 0.125(4) Uani 0.490(4) 1 d D U P A 3
C18C C 0.7127(5) 0.1892(2) 0.7029(3) 0.121(4) Uani 0.490(4) 1 d D U P A 3
C19C C 0.7369(5) 0.18987(19) 0.7810(3) 0.129(4) Uani 0.490(4) 1 d D U P A 3
C20C C 0.7583(6) 0.1319(2) 0.8023(3) 0.131(4) Uani 0.490(4) 1 d D U P A 3
C21C C 0.5948(4) 0.1617(2) 0.5753(4) 0.110(3) Uani 0.490(4) 1 d D U P A 3
C22C C 0.5845(4) 0.2135(2) 0.5980(3) 0.105(3) Uani 0.490(4) 1 d D U P A 3
C23C C 0.4715(4) 0.2378(2) 0.5722(3) 0.094(3) Uani 0.490(4) 1 d D U P A 3
C24C C 0.4147(4) 0.1914(2) 0.5312(3) 0.092(3) Uani 0.490(4) 1 d D U P A 3
C25C C 0.4898(4) 0.1493(2) 0.5311(4) 0.104(3) Uani 0.490(4) 1 d D U P A 3
C26C C 0.2892(4) 0.0365(3) 0.5625(3) 0.096(3) Uani 0.490(4) 1 d D U P A 3
C27C C 0.3402(4) 0.0889(2) 0.5214(4) 0.096(3) Uani 0.490(4) 1 d D U P A 3
C28C C 0.2632(4) 0.1307(2) 0.5285(3) 0.082(3) Uani 0.490(4) 1 d D U P A 3
C29C C 0.1725(6) 0.11657(18) 0.5671(3) 0.080(3) Uani 0.490(4) 1 d D U P A 3
C30C C 0.1938(4) 0.0593(2) 0.5847(3) 0.081(3) Uani 0.490(4) 1 d D U P A 3
C31C C 0.0800(5) 0.1079(2) 0.8945(3) 0.116(3) Uani 0.490(4) 1 d D U P A 3
C32C C 0.0422(4) 0.1010(2) 0.8084(3) 0.105(3) Uani 0.490(4) 1 d D U P A 3
C33C C 0.0034(5) 0.1526(2) 0.7896(3) 0.103(3) Uani 0.490(4) 1 d D U P A 3
C34C C 0.0094(5) 0.1879(2) 0.8435(3) 0.117(3) Uani 0.490(4) 1 d D U P A 3
C35C C 0.0668(5) 0.1601(2) 0.9185(3) 0.132(4) Uani 0.490(4) 1 d D U P A 3
C36C C 0.3115(4) 0.3463(3) 0.7067(3) 0.101(3) Uani 0.490(4) 1 d D U P A 3
C37C C 0.2442(4) 0.3091(2) 0.6444(3) 0.090(3) Uani 0.490(4) 1 d D U P A 3
C38C C 0.1478(4) 0.3013(2) 0.6725(3) 0.092(3) Uani 0.490(4) 1 d D U P A 3
C39C C 0.1421(4) 0.3246(2) 0.7357(3) 0.093(3) Uani 0.490(4) 1 d D U P A 3
C40C C 0.2562(4) 0.3551(3) 0.7649(3) 0.096(3) Uani 0.490(4) 1 d D U P A 3
C41C C 0.2099(4) 0.1542(2) 0.9979(3) 0.138(4) Uani 0.490(4) 1 d D U P A 3
C42C C 0.3241(4) 0.1794(2) 1.0157(4) 0.133(4) Uani 0.490(4) 1 d D U P A 3
C43C C 0.3997(4) 0.1410(2) 1.0099(3) 0.136(4) Uani 0.490(4) 1 d D U P A 3
C44C C 0.3515(4) 0.0925(2) 0.9873(3) 0.144(4) Uani 0.490(4) 1 d D U P A 3
C45C C 0.2253(4) 0.1015(2) 0.9782(3) 0.137(4) Uani 0.490(4) 1 d D U P A 3
C46C C 0.4043(4) 0.3545(3) 0.8401(3) 0.095(3) Uani 0.490(4) 1 d D U P A 3
C47C C 0.4614(4) 0.3209(3) 0.9043(3) 0.099(3) Uani 0.490(4) 1 d D U P A 3
C48C C 0.5529(4) 0.2987(2) 0.8857(3) 0.100(3) Uani 0.490(4) 1 d D U P A 3
C49C C 0.5637(4) 0.3111(2) 0.8150(3) 0.095(3) Uani 0.490(4) 1 d D U P A 3
C50C C 0.4642(4) 0.3475(3) 0.7844(3) 0.093(3) Uani 0.490(4) 1 d D U P A 3
C51C C 0.0278(5) 0.25847(17) 0.7663(3) 0.088(3) Uani 0.490(4) 1 d D U P A 3
C52C C 0.0938(4) 0.3080(2) 0.7822(3) 0.093(3) Uani 0.490(4) 1 d D U P A 3
C53C C 0.1301(5) 0.3142(2) 0.8604(3) 0.106(2) Uani 0.490(4) 1 d D U P A 3
C54C C 0.0861(5) 0.2688(2) 0.8962(3) 0.106(2) Uani 0.490(4) 1 d D U P A 3
C55C C 0.0237(5) 0.2357(2) 0.8392(2) 0.115(3) Uani 0.490(4) 1 d D U P A 3
C56C C 0.4345(6) 0.24957(18) 0.9829(4) 0.109(3) Uani 0.490(4) 1 d D U P A 3
C57C C 0.3317(4) 0.2340(2) 1.0033(4) 0.126(4) Uani 0.490(4) 1 d D U P A 3
C58C C 0.2395(4) 0.2639(2) 0.9753(4) 0.114(3) Uani 0.490(4) 1 d D U P A 3
C59C C 0.2839(4) 0.3096(3) 0.9394(3) 0.105(2) Uani 0.490(4) 1 d D U P A 3
C60C C 0.3961(4) 0.3003(3) 0.9511(3) 0.099(3) Uani 0.490(4) 1 d D U P A 3
C1D C 0.5149(4) -0.0243(3) 0.7186(3) 0.127(4) Uani 0.490(4) 1 d D U P A 3
C2D C 0.7010(7) 0.0423(2) 0.7238(4) 0.139(4) Uani 0.490(4) 1 d D U P A 3
C3D C 0.6513(5) 0.11625(19) 0.6078(3) 0.124(4) Uani 0.490(4) 1 d D U P A 3
C4D C 0.4475(4) 0.0982(2) 0.5268(4) 0.104(3) Uani 0.490(4) 1 d D U P A 3
C5D C 0.3532(4) 0.0011(3) 0.6034(3) 0.110(3) Uani 0.490(4) 1 d D U P A 3
C6D C 0.3980(4) -0.0083(2) 0.8573(3) 0.126(4) Uani 0.490(4) 1 d D U P A 3
C7D C 0.7205(6) 0.10675(19) 0.8633(4) 0.145(4) Uani 0.490(4) 1 d D U P A 3
C9D C 0.6357(4) 0.2367(2) 0.6643(3) 0.108(3) Uani 0.490(4) 1 d D U P A 3
C10D C 0.1544(4) 0.0401(2) 0.6550(3) 0.085(3) Uani 0.490(4) 1 d D U P A 3
C11D C 0.3351(4) 0.0173(2) 0.8990(3) 0.131(4) Uani 0.490(4) 1 d D U P A 3
C12D C 0.4106(4) 0.0537(2) 0.9504(3) 0.143(4) Uani 0.490(4) 1 d D U P A 3
C13D C 0.5375(4) 0.0664(2) 0.9474(3) 0.148(4) Uani 0.490(4) 1 d D U P A 3
C14D C 0.5918(4) 0.1200(2) 0.9617(3) 0.142(4) Uani 0.490(4) 1 d D U P A 3
C15D C 0.6755(6) 0.14676(19) 0.9170(4) 0.141(4) Uani 0.490(4) 1 d D U P A 3
C16D C 0.6769(4) 0.2076(2) 0.8927(3) 0.132(4) Uani 0.490(4) 1 d D U P A 3
C17D C 0.6945(4) 0.22808(19) 0.8200(2) 0.126(4) Uani 0.490(4) 1 d D U P A 3
C18D C 0.6265(4) 0.2761(2) 0.7752(3) 0.119(4) Uani 0.490(4) 1 d D U P A 3
C19D C 0.5886(4) 0.2784(2) 0.6932(3) 0.104(3) Uani 0.490(4) 1 d D U P A 3
C20D C 0.4819(4) 0.3083(2) 0.6655(3) 0.094(3) Uani 0.490(4) 1 d D U P A 3
C21D C 0.4175(4) 0.2757(2) 0.6017(3) 0.092(3) Uani 0.490(4) 1 d D U P A 3
C22D C 0.2971(4) 0.2806(2) 0.5994(3) 0.089(3) Uani 0.490(4) 1 d D U P A 3
C23D C 0.2413(4) 0.2257(2) 0.5696(3) 0.078(3) Uani 0.490(4) 1 d D U P A 3
C25D C 0.1169(5) 0.15058(18) 0.6028(3) 0.074(3) Uani 0.490(4) 1 d D U P A 3
C26D C 0.0575(4) 0.1301(2) 0.6686(2) 0.082(3) Uani 0.490(4) 1 d D U P A 3
C27D C 0.0933(4) 0.0733(2) 0.6897(2) 0.092(3) Uani 0.490(4) 1 d D U P A 3
C28D C 0.0842(4) 0.0613(2) 0.7722(3) 0.102(3) Uani 0.490(4) 1 d D U P A 3
C29D C 0.1712(4) 0.0220(2) 0.8016(3) 0.108(3) Uani 0.490(4) 1 d D U P A 3
C30D C 0.2134(4) 0.0317(2) 0.8834(3) 0.120(4) Uani 0.490(4) 1 d D U P A 3
C31D C 0.1631(4) 0.0733(2) 0.9206(3) 0.122(4) Uani 0.490(4) 1 d D U P A 3
C32D C 0.5147(4) 0.1570(2) 0.9864(3) 0.132(4) Uani 0.490(4) 1 d D U P A 3
C33D C 0.5971(4) 0.2418(2) 0.9196(3) 0.111(3) Uani 0.490(4) 1 d D U P A 3
C34D C 0.4220(4) 0.3399(2) 0.7105(3) 0.093(3) Uani 0.490(4) 1 d D U P A 3
C36D C 0.0181(4) 0.1653(2) 0.7137(2) 0.089(3) Uani 0.490(4) 1 d D U P A 3
C37D C 0.0278(5) 0.22663(18) 0.7029(3) 0.087(3) Uani 0.490(4) 1 d D U P A 3
C38D C 0.2356(4) 0.3334(3) 0.8855(3) 0.105(2) Uani 0.490(4) 1 d D U P A 3
C39D C 0.2945(4) 0.3557(3) 0.8307(3) 0.092(3) Uani 0.490(4) 1 d D U P A 3
C40D C 0.1300(4) 0.18628(19) 0.9642(3) 0.131(4) Uani 0.490(4) 1 d D U P A 3
C41D C 0.1485(5) 0.2437(2) 0.9563(4) 0.122(3) Uani 0.490(4) 1 d D U P A 3
C42D C 0.5258(6) 0.21722(18) 0.9711(4) 0.118(4) Uani 0.490(4) 1 d D U P A 3
C56D C 0.0986(4) 0.2482(2) 0.6484(2) 0.085(3) Uani 0.490(4) 1 d D U P A 3
C60D C 0.3002(4) 0.19020(19) 0.5368(3) 0.081(3) Uani 0.490(4) 1 d D U P A 3
C86D C 0.1394(4) 0.2144(2) 0.6021(3) 0.080(3) Uani 0.490(4) 1 d D U P A 3
La1 La 0.2691(4) 0.24856(11) 0.8059(2) 0.0954(9) Uani 0.24 1 d . . P B 2
La2 La 0.3451(7) 0.2554(4) 0.8164(10) 0.175(6) Uani 0.11 1 d . . P B 2
La3 La 0.2864(17) 0.2382(5) 0.8403(5) 0.139(8) Uani 0.07 1 d . . P B 2
La4 La 0.2037(3) 0.1921(2) 0.8349(2) 0.0582(9) Uani 0.11 1 d . U P B 2
La5 La 0.2550(4) 0.16661(15) 0.87220(19) 0.0552(9) Uani 0.11 1 d . . P B 2
La6 La 0.2190(5) 0.2267(4) 0.7980(6) 0.127(5) Uani 0.1 1 d . . P B 2
La7 La 0.2230(10) 0.1840(10) 0.8365(11) 0.344(11) Uani 0.16 1 d . . P B 2
La8 La 0.3428(12) 0.2607(2) 0.7618(7) 0.128(4) Uani 0.07 1 d . . P B 2
La9 La 0.3004(18) 0.1781(9) 0.8862(11) 0.056(4) Uani 0.02 1 d . U P B 2
La10 La 0.272(2) 0.2461(15) 0.7467(18) 0.0582(9) Uani 0.01 1 d . . P B 2
La1A La 0.4273(3) 0.08672(13) 0.66995(15) 0.0761(7) Uani 0.24 1 d . . P C 5
La2A La 0.5641(3) 0.1214(3) 0.8002(3) 0.0531(11) Uani 0.07 1 d . . P C 5
La3A La 0.5264(4) 0.1137(3) 0.6926(4) 0.1013(13) Uani 0.16 1 d . . P C 5
La4A La 0.3700(5) 0.0807(2) 0.6796(3) 0.0584(13) Uani 0.07 1 d . . P C 5
La5A La 0.5503(5) 0.1033(3) 0.7395(5) 0.146(3) Uani 0.14 1 d . . P C 5
La6A La 0.4471(15) 0.1134(4) 0.6574(4) 0.198(6) Uani 0.14 1 d . . P C 5
La7A La 0.5456(4) 0.0917(2) 0.7889(4) 0.0800(13) Uani 0.1 1 d . . P C 5
La8A La 0.4676(13) 0.0726(4) 0.7079(6) 0.131(5) Uani 0.08 1 d . . P C 5
C5 C 0.371(3) 0.1410(13) 0.7421(17) 0.056(6) Uiso 0.181(3) 1 d . . P D 26
C6 C 0.375(3) 0.1895(13) 0.7711(16) 0.049(6) Uiso 0.181(3) 1 d . . P D 26
C1 C 0.350(2) 0.1725(13) 0.7577(15) 0.048(5) Uiso 0.203(3) 1 d . . P E 28
C2 C 0.428(2) 0.1450(10) 0.7820(13) 0.046(5) Uiso 0.203(3) 1 d . . P E 28
C3 C 0.3548(19) 0.1558(10) 0.7871(13) 0.122(6) Uiso 0.616(3) 1 d . . P F 29
C4 C 0.400(2) 0.1616(12) 0.7613(14) 0.122(7) Uiso 0.616(3) 1 d . . P F 29
S1 S 1.33263(12) 0.14624(6) 0.18087(7) 0.0633(4) Uani 1 1 d . . . . .
S2 S 1.34043(11) 0.13848(5) 0.34861(7) 0.0572(3) Uani 1 1 d . . . . .
S3 S 1.09485(13) 0.04763(7) 0.13659(11) 0.0773(5) Uani 1 1 d . . . . .
S4 S 0.90186(13) 0.07132(7) 0.02307(9) 0.0733(4) Uani 1 1 d . . . . .
C41 C 1.3364(4) 0.14173(18) 0.2643(3) 0.0499(10) Uani 1 1 d . . . . .
C42 C 0.9958(5) 0.0595(2) 0.0793(3) 0.0621(12) Uani 1 1 d . . . . .
S5 S 0.88738(10) 0.06056(5) 0.52115(7) 0.0548(3) Uani 1 1 d . . . . .
S6 S 0.89631(11) -0.03992(5) 0.62581(8) 0.0608(4) Uani 1 1 d . . . . .
C43 C 0.8923(3) 0.01041(18) 0.5740(2) 0.0464(9) Uani 1 1 d . . . . .

loop_
_atom_site_aniso_label
_atom_site_aniso_U_11
_atom_site_aniso_U_22
_atom_site_aniso_U_33
_atom_site_aniso_U_23
_atom_site_aniso_U_13
_atom_site_aniso_U_12
C1A 0.113(6) 0.122(7) 0.098(6) -0.015(6) 0.055(5) 0.020(6)
C2A 0.128(7) 0.119(6) 0.074(6) -0.039(5) 0.035(5) 0.039(6)
C3A 0.122(7) 0.093(6) 0.102(6) -0.038(5) 0.028(6) 0.034(6)
C4A 0.097(6) 0.071(5) 0.116(6) -0.012(5) 0.044(5) 0.040(5)
C5A 0.073(5) 0.105(6) 0.122(6) -0.012(6) 0.050(5) 0.032(5)
C6A 0.116(7) 0.138(7) 0.121(7) 0.018(6) 0.056(6) -0.033(6)
C7A 0.074(6) 0.144(7) 0.149(7) 0.004(7) 0.031(6) -0.014(6)
C8A 0.056(5) 0.138(7) 0.150(7) -0.016(6) 0.027(6) -0.035(5)
C9A 0.099(6) 0.138(7) 0.143(7) -0.010(6) 0.041(6) -0.065(6)
C10A 0.128(7) 0.139(7) 0.121(7) -0.002(6) 0.058(6) -0.055(6)
C11A 0.148(7) 0.127(7) 0.079(6) 0.006(6) 0.024(6) -0.006(7)
C12A 0.154(8) 0.133(7) 0.087(6) 0.016(6) 0.040(6) -0.003(7)
C13A 0.161(8) 0.129(7) 0.079(6) 0.032(6) 0.011(6) 0.021(7)
C14A 0.156(8) 0.142(7) 0.064(5) 0.004(6) -0.008(6) 0.026(7)
C15A 0.148(7) 0.128(7) 0.064(5) -0.018(6) 0.006(6) 0.012(7)
C16A 0.144(7) 0.132(7) 0.078(6) -0.043(6) -0.022(6) -0.001(7)
C17A 0.132(7) 0.115(7) 0.108(7) -0.035(6) -0.022(6) -0.004(7)
C18A 0.128(7) 0.122(7) 0.119(7) -0.042(6) -0.026(6) -0.029(6)
C19A 0.119(7) 0.142(7) 0.106(7) -0.041(6) -0.051(6) -0.013(6)
C20A 0.138(7) 0.143(7) 0.074(6) -0.033(6) -0.050(6) 0.009(7)
C21A 0.137(7) 0.058(5) 0.130(7) -0.016(5) 0.012(6) -0.001(6)
C22A 0.129(7) 0.060(5) 0.131(7) -0.020(5) 0.013(6) -0.023(5)
C23A 0.113(6) 0.045(5) 0.133(6) 0.022(5) 0.040(6) -0.022(5)
C24A 0.122(6) 0.046(4) 0.125(6) 0.022(5) 0.025(6) 0.013(5)
C25A 0.115(6) 0.031(4) 0.129(6) -0.003(4) 0.035(6) 0.017(4)
C26A 0.053(4) 0.090(6) 0.130(6) -0.001(5) -0.016(5) 0.038(4)
C27A 0.090(6) 0.080(5) 0.132(7) 0.008(5) -0.008(6) 0.046(5)
C28A 0.105(6) 0.086(6) 0.110(6) 0.031(5) -0.004(5) 0.048(5)
C29A 0.107(6) 0.116(6) 0.087(6) 0.007(5) -0.042(5) 0.040(6)
C30A 0.075(5) 0.117(7) 0.136(7) -0.010(6) -0.036(5) 0.036(5)
C31A 0.148(8) 0.096(6) 0.155(7) -0.037(6) 0.011(7) -0.058(6)
C32A 0.121(7) 0.109(7) 0.138(7) -0.051(6) -0.010(6) -0.063(6)
C33A 0.133(7) 0.125(7) 0.117(7) -0.057(6) -0.022(6) -0.038(6)
C34A 0.147(8) 0.111(7) 0.121(7) -0.066(6) -0.011(7) -0.030(6)
C35A 0.148(8) 0.082(6) 0.143(7) -0.062(6) 0.002(7) -0.029(6)
C36A 0.141(7) 0.128(7) 0.115(7) 0.029(6) 0.051(6) -0.014(7)
C37A 0.155(7) 0.122(7) 0.098(6) 0.047(6) 0.040(6) -0.007(6)
C38A 0.159(8) 0.131(7) 0.081(6) 0.031(6) 0.015(6) 0.010(7)
C39A 0.165(8) 0.142(7) 0.098(6) 0.005(6) 0.046(6) -0.001(7)
C40A 0.143(7) 0.143(7) 0.117(7) 0.016(6) 0.049(6) -0.009(7)
C41A 0.177(8) 0.072(6) 0.160(8) -0.015(7) -0.001(7) 0.014(7)
C42A 0.176(8) 0.100(7) 0.148(8) -0.003(7) -0.018(7) 0.051(7)
C43A 0.174(8) 0.093(7) 0.127(7) 0.016(6) -0.013(7) 0.045(7)
C44A 0.180(8) 0.093(7) 0.140(7) 0.023(6) 0.021(7) 0.003(7)
C45A 0.176(8) 0.077(6) 0.157(8) 0.006(6) 0.012(7) -0.021(7)
C46A 0.116(7) 0.163(8) 0.142(7) -0.012(7) 0.034(7) 0.003(7)
C47A 0.104(7) 0.168(8) 0.140(7) -0.015(7) 0.011(7) 0.033(7)
C48A 0.084(6) 0.146(7) 0.138(7) -0.035(7) -0.013(6) 0.033(6)
C49A 0.099(6) 0.139(7) 0.140(7) -0.022(7) 0.008(6) -0.008(6)
C50A 0.126(6) 0.152(6) 0.136(6) -0.013(5) 0.044(5) -0.008(5)
C51A 0.154(7) 0.116(7) 0.060(5) -0.037(5) -0.007(6) 0.013(6)
C52A 0.165(8) 0.139(7) 0.078(6) -0.024(6) 0.028(6) 0.007(7)
C53A 0.150(8) 0.146(7) 0.088(6) -0.045(6) 0.038(6) 0.022(7)
C54A 0.165(8) 0.127(7) 0.091(6) -0.061(6) 0.015(6) 0.025(7)
C55A 0.162(8) 0.124(7) 0.100(6) -0.054(6) 0.005(7) 0.001(7)
C56A 0.147(8) 0.155(8) 0.144(7) -0.011(7) -0.026(7) 0.066(7)
C57A 0.170(8) 0.132(7) 0.145(8) -0.023(7) -0.021(7) 0.066(7)
C58A 0.162(8) 0.122(7) 0.143(7) -0.042(7) -0.001(7) 0.072(7)
C59A 0.145(8) 0.164(8) 0.147(8) -0.033(7) 0.020(7) 0.048(7)
C60A 0.132(7) 0.172(8) 0.143(8) -0.011(7) 0.000(7) 0.045(7)
C1B 0.130(7) 0.134(7) 0.094(6) 0.018(6) 0.047(6) -0.006(6)
C2B 0.139(7) 0.126(7) 0.065(5) -0.043(5) 0.002(6) 0.018(6)
C3B 0.132(7) 0.095(6) 0.118(7) -0.025(6) 0.008(6) 0.014(6)
C4B 0.111(6) 0.064(5) 0.126(6) -0.003(5) 0.020(6) 0.040(5)
C5B 0.056(5) 0.112(6) 0.147(7) -0.009(6) 0.028(5) 0.025(5)
C6B 0.141(7) 0.129(7) 0.101(6) 0.010(6) 0.054(6) -0.052(6)
C7B 0.147(7) 0.149(7) 0.062(5) -0.013(6) -0.043(6) 0.034(7)
C9B 0.122(7) 0.091(6) 0.133(7) -0.033(6) -0.002(6) -0.044(6)
C10B 0.068(5) 0.129(7) 0.141(7) -0.026(6) -0.027(6) -0.006(6)
C11B 0.149(8) 0.116(7) 0.129(7) 0.011(6) 0.050(7) -0.050(7)
C12B 0.176(8) 0.116(7) 0.119(7) 0.021(6) 0.030(7) -0.009(7)
C13B 0.170(8) 0.127(7) 0.089(6) 0.038(6) 0.008(7) 0.021(7)
C14B 0.165(8) 0.134(7) 0.078(6) 0.015(6) -0.021(6) 0.046(7)
C15B 0.144(7) 0.150(7) 0.069(6) 0.001(6) -0.057(6) 0.040(7)
C16B 0.127(7) 0.146(7) 0.098(6) -0.031(6) -0.063(6) 0.021(7)
C17B 0.119(7) 0.139(7) 0.114(6) -0.040(6) -0.053(6) -0.011(6)
C18B 0.106(7) 0.122(7) 0.134(7) -0.034(6) -0.010(6) -0.029(6)
C19B 0.113(7) 0.093(6) 0.138(7) -0.026(6) 0.008(6) -0.042(6)
C20B 0.127(7) 0.086(6) 0.136(7) -0.001(6) 0.037(6) -0.046(6)
C21B 0.130(7) 0.070(5) 0.132(7) 0.033(5) 0.046(6) -0.039(5)
C22B 0.144(7) 0.098(6) 0.098(6) 0.058(5) 0.047(6) 0.003(6)
C23B 0.140(7) 0.097(6) 0.076(5) 0.060(5) 0.025(5) 0.035(5)
C25B 0.124(7) 0.139(7) 0.074(5) 0.006(5) -0.045(5) 0.044(6)
C26B 0.116(7) 0.140(7) 0.083(6) -0.035(6) -0.053(5) 0.005(6)
C27B 0.095(6) 0.128(7) 0.124(7) -0.053(6) -0.035(6) -0.030(6)
C28B 0.105(6) 0.122(6) 0.134(7) -0.048(6) -0.008(6) -0.076(5)
C29B 0.109(7) 0.125(7) 0.150(7) -0.017(6) 0.033(6) -0.077(6)
C30B 0.130(7) 0.107(7) 0.146(7) 0.003(6) 0.036(6) -0.073(6)
C31B 0.151(8) 0.098(7) 0.160(8) -0.010(7) 0.013(7) -0.057(7)
C32B 0.158(8) 0.129(7) 0.110(7) 0.003(6) -0.022(7) 0.052(7)
C33B 0.107(7) 0.154(7) 0.120(7) -0.030(6) -0.049(6) 0.041(6)
C34B 0.126(7) 0.116(7) 0.132(7) 0.011(6) 0.051(6) -0.032(6)
C36B 0.122(7) 0.139(7) 0.080(6) -0.042(6) -0.042(6) -0.004(6)
C37B 0.142(7) 0.129(7) 0.060(5) -0.016(5) -0.020(6) 0.017(6)
C38B 0.139(7) 0.156(7) 0.130(7) -0.035(7) 0.041(6) 0.025(7)
C39B 0.126(6) 0.152(6) 0.136(6) -0.013(5) 0.044(5) -0.008(5)
C40B 0.169(8) 0.082(6) 0.151(7) -0.049(6) 0.006(7) 0.013(7)
C41B 0.162(8) 0.104(6) 0.129(7) -0.056(6) 0.010(7) 0.050(6)
C42B 0.139(7) 0.146(7) 0.123(7) -0.008(7) -0.037(7) 0.058(7)
C56B 0.152(7) 0.127(7) 0.043(4) 0.020(5) 0.002(5) 0.027(6)
C60B 0.132(7) 0.083(6) 0.102(6) 0.036(5) 0.021(6) 0.030(6)
C86B 0.146(7) 0.125(7) 0.055(5) 0.031(5) -0.005(5) 0.043(6)
C1C 0.115(7) 0.094(6) 0.140(7) -0.040(6) 0.012(7) 0.032(6)
C2C 0.102(7) 0.127(7) 0.148(7) -0.050(6) 0.032(6) 0.033(6)
C3C 0.098(6) 0.136(7) 0.123(7) -0.041(6) 0.061(6) 0.009(6)
C4C 0.116(7) 0.127(7) 0.098(7) -0.035(6) 0.024(6) 0.015(6)
C5C 0.105(7) 0.098(6) 0.121(7) -0.049(6) 0.005(6) 0.009(6)
C6C 0.138(7) 0.075(6) 0.144(7) 0.009(6) -0.002(7) -0.001(6)
C7C 0.108(7) 0.069(6) 0.137(7) -0.017(6) 0.003(6) -0.016(5)
C8C 0.105(6) 0.058(5) 0.135(7) -0.025(5) 0.007(6) -0.021(5)
C9C 0.126(7) 0.067(5) 0.142(7) 0.009(6) 0.016(6) -0.025(5)
C10C 0.149(7) 0.061(6) 0.142(7) 0.022(6) 0.008(7) -0.013(6)
C11C 0.157(8) 0.108(7) 0.147(8) 0.008(7) -0.004(7) 0.030(7)
C12C 0.179(8) 0.106(7) 0.137(8) 0.031(7) -0.014(7) 0.019(7)
C13C 0.174(8) 0.133(8) 0.136(8) 0.024(7) -0.027(7) 0.022(7)
C14C 0.141(8) 0.141(8) 0.155(8) -0.003(7) -0.023(7) 0.030(7)
C15C 0.132(7) 0.123(7) 0.155(8) 0.000(7) -0.012(7) 0.037(7)
C16C 0.079(6) 0.144(8) 0.164(8) -0.023(7) 0.023(7) 0.017(6)
C17C 0.081(6) 0.150(8) 0.150(8) -0.007(7) 0.044(6) -0.003(6)
C18C 0.077(6) 0.136(7) 0.154(7) -0.006(7) 0.035(6) -0.030(6)
C19C 0.076(6) 0.149(8) 0.161(8) -0.025(7) 0.011(6) -0.035(6)
C20C 0.077(6) 0.156(8) 0.160(8) -0.024(7) -0.001(7) 0.003(7)
C21C 0.105(6) 0.134(7) 0.101(6) 0.011(6) 0.062(5) -0.011(6)
C22C 0.095(6) 0.121(7) 0.108(6) 0.023(6) 0.047(5) -0.027(6)
C23C 0.111(6) 0.097(6) 0.078(5) 0.041(5) 0.029(5) -0.018(5)
C24C 0.112(6) 0.106(6) 0.061(5) 0.016(5) 0.027(5) -0.006(6)
C25C 0.113(7) 0.130(7) 0.075(6) 0.010(6) 0.039(5) -0.003(6)
C26C 0.097(6) 0.092(6) 0.096(6) -0.032(5) -0.007(5) -0.011(5)
C27C 0.110(6) 0.105(6) 0.070(5) -0.014(5) -0.002(5) 0.002(6)
C28C 0.090(6) 0.102(6) 0.051(5) -0.010(5) -0.006(5) 0.000(5)
C29C 0.072(5) 0.100(6) 0.065(5) -0.022(5) -0.017(4) -0.003(5)
C30C 0.071(5) 0.080(5) 0.089(6) -0.032(5) -0.012(5) -0.008(5)
C31C 0.099(6) 0.131(7) 0.126(7) -0.005(6) 0.054(6) -0.038(6)
C32C 0.065(5) 0.123(7) 0.133(7) -0.015(6) 0.032(5) -0.042(5)
C33C 0.054(5) 0.125(7) 0.133(7) -0.028(6) 0.021(5) -0.018(5)
C34C 0.065(5) 0.146(7) 0.147(7) -0.023(7) 0.049(5) 0.008(6)
C35C 0.109(6) 0.159(7) 0.141(7) -0.018(7) 0.072(6) -0.008(6)
C36C 0.119(6) 0.053(5) 0.128(7) 0.019(5) -0.001(6) 0.010(5)
C37C 0.121(6) 0.057(5) 0.089(6) 0.024(4) -0.014(5) 0.025(5)
C38C 0.102(6) 0.075(5) 0.092(6) 0.013(5) -0.023(5) 0.043(5)
C39C 0.107(6) 0.058(5) 0.112(6) -0.010(5) 0.000(5) 0.049(5)
C40C 0.126(6) 0.035(4) 0.121(6) -0.011(5) -0.011(6) 0.024(5)
C41C 0.142(7) 0.162(8) 0.115(7) -0.012(7) 0.040(7) -0.015(7)
C42C 0.138(8) 0.165(8) 0.096(7) -0.015(7) 0.006(7) 0.000(7)
C43C 0.159(8) 0.156(8) 0.088(6) -0.001(7) -0.020(7) -0.001(7)
C44C 0.169(8) 0.151(8) 0.108(7) 0.022(7) -0.008(7) -0.008(7)
C45C 0.151(7) 0.152(8) 0.113(7) 0.016(7) 0.036(7) -0.028(7)
C46C 0.102(6) 0.064(5) 0.119(6) -0.043(5) 0.011(5) -0.029(5)
C47C 0.091(6) 0.096(6) 0.110(6) -0.052(6) 0.008(5) -0.026(5)
C48C 0.073(5) 0.103(6) 0.119(6) -0.046(6) -0.009(6) -0.024(5)
C49C 0.073(5) 0.076(5) 0.135(7) -0.030(5) 0.005(5) -0.048(5)
C50C 0.087(6) 0.056(5) 0.134(7) -0.015(5) 0.012(5) -0.035(5)
C51C 0.042(4) 0.096(6) 0.122(6) -0.044(5) -0.011(5) 0.033(4)
C52C 0.077(5) 0.074(5) 0.127(6) -0.049(5) -0.003(5) 0.044(4)
C53C 0.088(4) 0.115(5) 0.119(5) -0.066(4) 0.032(4) 0.039(4)
C54C 0.088(4) 0.115(5) 0.119(5) -0.066(4) 0.032(4) 0.039(4)
C55C 0.064(5) 0.136(7) 0.149(7) -0.039(6) 0.022(6) 0.019(6)
C56C 0.117(7) 0.126(7) 0.080(6) -0.051(6) -0.006(6) -0.015(6)
C57C 0.130(7) 0.151(7) 0.098(6) -0.046(6) 0.013(6) -0.004(7)
C58C 0.124(7) 0.124(7) 0.098(6) -0.056(6) 0.025(6) 0.008(6)
C59C 0.113(5) 0.088(4) 0.113(5) -0.056(4) 0.007(4) 0.006(4)
C60C 0.102(6) 0.102(6) 0.092(6) -0.050(5) 0.002(5) -0.011(6)
C1D 0.138(7) 0.089(6) 0.151(7) -0.012(7) 0.003(7) 0.026(6)
C2D 0.111(7) 0.140(7) 0.167(8) -0.023(7) 0.020(7) 0.035(7)
C3D 0.106(7) 0.149(7) 0.126(7) -0.012(7) 0.055(6) -0.003(6)
C4D 0.119(7) 0.124(7) 0.072(6) -0.008(6) 0.019(6) 0.005(6)
C5D 0.110(7) 0.088(6) 0.128(7) -0.038(6) -0.005(6) -0.004(6)
C6D 0.172(8) 0.074(6) 0.130(7) 0.038(6) 0.004(7) -0.009(6)
C7D 0.114(7) 0.162(8) 0.151(8) -0.028(7) -0.027(7) 0.019(7)
C9D 0.076(6) 0.114(7) 0.141(7) 0.024(6) 0.047(5) -0.038(5)
C10D 0.072(5) 0.069(5) 0.112(6) -0.033(5) -0.002(5) -0.031(4)
C11D 0.170(8) 0.109(7) 0.112(7) 0.035(6) 0.004(7) -0.017(7)
C12D 0.183(8) 0.132(7) 0.108(7) 0.039(7) -0.013(7) -0.001(7)
C13D 0.182(8) 0.145(8) 0.107(7) 0.024(7) -0.034(7) 0.019(7)
C14D 0.155(8) 0.163(8) 0.094(7) -0.003(7) -0.056(6) 0.023(7)
C15D 0.120(7) 0.165(8) 0.123(7) -0.036(7) -0.056(6) 0.011(7)
C16D 0.104(7) 0.151(7) 0.133(7) -0.066(6) -0.037(6) -0.028(6)
C17D 0.076(6) 0.136(7) 0.162(7) -0.046(7) -0.006(6) -0.047(6)
C18D 0.083(6) 0.115(7) 0.158(7) -0.016(6) 0.010(6) -0.055(6)
C19D 0.085(6) 0.099(6) 0.131(7) 0.013(6) 0.033(5) -0.059(5)
C20D 0.093(6) 0.079(5) 0.114(6) 0.038(5) 0.026(5) -0.034(5)
C21D 0.115(6) 0.089(6) 0.074(5) 0.045(5) 0.021(5) -0.015(5)
C22D 0.115(6) 0.080(5) 0.070(5) 0.036(5) -0.002(5) 0.012(5)
C23D 0.101(6) 0.081(5) 0.048(4) 0.016(4) -0.019(4) 0.004(5)
C25D 0.058(5) 0.088(5) 0.069(5) -0.021(4) -0.033(4) 0.000(4)
C26D 0.048(4) 0.104(6) 0.090(6) -0.030(5) -0.020(4) -0.017(4)
C27D 0.060(5) 0.098(6) 0.116(6) -0.031(5) -0.003(5) -0.036(5)
C28D 0.082(6) 0.099(6) 0.126(7) -0.020(6) 0.013(6) -0.037(5)
C29D 0.120(7) 0.080(6) 0.126(7) 0.007(6) 0.025(6) -0.048(5)
C30D 0.143(7) 0.104(6) 0.117(7) 0.028(6) 0.025(6) -0.039(6)
C31D 0.128(7) 0.125(7) 0.119(7) 0.022(6) 0.043(6) -0.038(6)
C32D 0.153(7) 0.162(8) 0.070(6) -0.021(6) -0.050(6) 0.012(7)
C33D 0.090(6) 0.131(7) 0.104(6) -0.064(6) -0.038(5) -0.025(6)
C34D 0.104(6) 0.054(5) 0.120(6) 0.021(5) 0.008(6) -0.029(5)
C36D 0.035(4) 0.112(6) 0.114(6) -0.035(5) -0.018(5) -0.011(4)
C37D 0.043(4) 0.106(6) 0.105(6) -0.032(5) -0.030(4) 0.027(4)
C38D 0.113(5) 0.088(4) 0.113(5) -0.056(4) 0.007(4) 0.006(4)
C39D 0.117(6) 0.044(4) 0.113(6) -0.037(5) 0.006(6) 0.013(5)
C40D 0.119(7) 0.162(7) 0.123(7) -0.027(7) 0.067(6) -0.006(7)
C41D 0.115(6) 0.140(7) 0.120(6) -0.052(6) 0.049(6) 0.026(6)
C42D 0.121(7) 0.143(7) 0.079(6) -0.051(6) -0.044(5) -0.015(6)
C56D 0.076(5) 0.085(5) 0.084(5) 0.002(5) -0.037(5) 0.032(5)
C60D 0.098(6) 0.100(6) 0.044(4) 0.016(4) -0.002(5) 0.016(5)
C86D 0.080(5) 0.094(6) 0.058(5) -0.002(4) -0.035(4) 0.019(5)
La1 0.136(3) 0.0509(12) 0.098(2) -0.0196(12) 0.0085(19) 0.0446(15)
La2 0.090(4) 0.094(5) 0.347(15) -0.147(8) 0.056(6) -0.012(3)
La3 0.27(2) 0.100(8) 0.054(4) 0.005(4) 0.064(7) 0.114(12)
La4 0.0342(13) 0.072(2) 0.073(2) -0.0329(19) 0.0332(14) -0.0013(14)
La5 0.069(2) 0.0608(17) 0.0418(14) -0.0060(12) 0.0343(16) -0.0117(17)
La6 0.052(2) 0.076(4) 0.243(12) -0.088(6) -0.031(5) 0.038(3)
La7 0.161(9) 0.49(3) 0.42(2) -0.066(17) 0.213(13) 0.063(11)
La8 0.188(11) 0.019(2) 0.179(10) -0.001(4) 0.021(9) 0.039(4)
La9 0.054(7) 0.068(8) 0.052(7) -0.014(6) 0.032(6) -0.002(7)
La10 0.0342(13) 0.072(2) 0.073(2) -0.0329(19) 0.0332(14) -0.0013(14)
La1A 0.0871(14) 0.0717(13) 0.0699(14) -0.0478(12) 0.0094(11) 0.0159(12)
La2A 0.0294(16) 0.065(3) 0.061(3) -0.012(2) -0.0112(15) 0.0248(19)
La3A 0.082(2) 0.133(4) 0.098(3) -0.043(3) 0.052(2) 0.016(2)
La4A 0.051(2) 0.057(2) 0.067(3) -0.046(2) 0.010(2) -0.006(2)
La5A 0.104(4) 0.206(7) 0.136(5) 0.015(6) 0.054(4) 0.097(5)
La6A 0.422(19) 0.104(4) 0.081(3) -0.041(4) 0.095(7) 0.046(8)
La7A 0.076(3) 0.075(3) 0.088(3) 0.018(2) 0.002(2) 0.055(2)
La8A 0.183(11) 0.102(6) 0.101(5) -0.046(5) -0.023(7) 0.097(8)
S1 0.0681(8) 0.0647(8) 0.0563(7) -0.0020(5) 0.0017(6) 0.0123(6)
S2 0.0612(7) 0.0522(6) 0.0595(7) 0.0114(5) 0.0124(5) 0.0133(5)
S3 0.0634(8) 0.0674(9) 0.0994(12) -0.0024(8) -0.0014(8) 0.0047(6)
S4 0.0683(9) 0.0799(9) 0.0714(9) 0.0051(7) 0.0054(7) -0.0078(7)
C41 0.045(2) 0.041(2) 0.063(3) 0.0028(18) 0.0019(19) 0.0095(16)
C42 0.062(3) 0.053(3) 0.074(3) 0.000(2) 0.023(2) -0.005(2)
S5 0.0513(6) 0.0552(6) 0.0574(6) -0.0014(5) 0.0024(5) 0.0001(5)
S6 0.0563(7) 0.0481(6) 0.0785(9) 0.0028(5) 0.0093(6) 0.0047(5)
C43 0.0354(18) 0.049(2) 0.055(2) -0.0142(17) 0.0041(16) -0.0011(15)

loop_
_atom_type_symbol
_atom_type_description
_atom_type_scat_dispersion_real
_atom_type_scat_dispersion_imag
_atom_type_scat_source
C C 0.0033 0.0016 'International Tables Vol C Tables 4.2.6.8 and 6.1.1.4'
S S 0.1246 0.1234 'International Tables Vol C Tables 4.2.6.8 and 6.1.1.4'
La La -0.2871 2.4523 'International Tables Vol C Tables 4.2.6.8 and 6.1.1.4'

loop_
_geom_angle_atom_site_label_1
_geom_angle_atom_site_label_2
_geom_angle_atom_site_label_3
_geom_angle
C1B C1A C5A 126.4(5)
C1B C1A C2A 118.2(5)
C5A C1A C2A 105.5(5)
C2B C2A C3A 120.8(4)
C2B C2A C1A 120.8(4)
C3A C2A C1A 108.0(7)
C3B C3A C4A 126.4(5)
C3B C3A C2A 118.2(5)
C4A C3A C2A 105.5(5)
C5A C4A C4B 125.2(4)
C5A C4A C3A 110.5(3)
C4B C4A C3A 115.7(4)
C4A C5A C5B 124.5(4)
C4A C5A C1A 110.5(3)
C5B C5A C1A 115.7(4)
C10A C6A C1B 125.7(5)
C10A C6A C7A 106.7(4)
C1B C6A C7A 117.2(4)
C5B C7A C8A 117.5(4)
C5B C7A C6A 121.4(4)
C8A C7A C6A 114.8(4)
C7A C8A C10B 130.1(5)
C7A C8A C9A 104.5(4)
C10B C8A C9A 116.1(4)
C29B C9A C8A 123.6(4)
C29B C9A C10A 124.5(5)
C8A C9A C10A 104.0(4)
C6A C10A C6B 130.4(4)
C6A C10A C9A 109.7(4)
C6B C10A C9A 114.3(4)
C12A C11A C1B 136.4(5)
C12A C11A C15A 105.9(4)
C1B C11A C15A 107.9(4)
C11A C12A C13A 120.2(5)
C11A C12A C6B 115.9(4)
C13A C12A C6B 114.9(4)
C13B C13A C12A 130.1(4)
C13B C13A C14A 122.6(4)
C12A C13A C14A 102.2(4)
C7B C14A C13A 125.5(6)
C7B C14A C15A 114.8(4)
C13A C14A C15A 110.2(4)
C2B C15A C14A 125.9(5)
C2B C15A C11A 124.1(5)
C14A C15A C11A 101.4(4)
C2B C16A C20A 125.9(5)
C2B C16A C17A 124.1(5)
C20A C16A C17A 101.4(4)
C18A C17A C3B 136.4(5)
C18A C17A C16A 105.9(4)
C3B C17A C16A 107.9(4)
C17A C18A C19A 120.2(5)
C17A C18A C9B 115.9(4)
C19A C18A C9B 114.9(4)
C17B C19A C18A 130.1(4)
C17B C19A C20A 122.6(4)
C18A C19A C20A 102.2(4)
C7B C20A C19A 125.5(6)
C7B C20A C16A 114.8(4)
C19A C20A C16A 110.2(4)
C22A C21A C3B 125.7(5)
C22A C21A C25A 106.7(4)
C3B C21A C25A 117.2(4)
C21A C22A C9B 130.4(4)
C21A C22A C23A 109.7(4)
C9B C22A C23A 114.3(4)
C21B C23A C24A 123.6(4)
C21B C23A C22A 124.5(5)
C24A C23A C22A 104.0(4)
C25A C24A C60B 130.1(5)
C25A C24A C23A 104.5(4)
C60B C24A C23A 116.1(4)
C4B C25A C24A 117.5(4)
C4B C25A C21A 121.4(4)
C24A C25A C21A 114.8(4)
C5B C26A C30A 124.8(5)
C5B C26A C27A 120.0(4)
C30A C26A C27A 103.5(3)
C4B C27A C28A 124.8(5)
C4B C27A C26A 120.6(4)
C28A C27A C26A 103.5(3)
C27A C28A C29A 115.7(5)
C27A C28A C60B 118.4(4)
C29A C28A C60B 114.0(5)
C25B C29A C30A 125.7(3)
C25B C29A C28A 125.7(3)
C30A C29A C28A 101.3(7)
C26A C30A C29A 115.7(5)
C26A C30A C10B 118.4(4)
C29A C30A C10B 114.0(5)
C31B C31A C35A 121.8(4)
C31B C31A C32A 114.3(4)
C35A C31A C32A 115.9(4)
C28B C32A C33A 129.2(5)
C28B C32A C31A 125.5(4)
C33A C32A C31A 99.4(4)
C34A C33A C32A 112.4(5)
C34A C33A C36B 130.1(5)
C32A C33A C36B 110.3(5)
C55A C34A C33A 127.1(5)
C55A C34A C35A 109.8(4)
C33A C34A C35A 120.0(5)
C40B C35A C31A 126.7(4)
C40B C35A C34A 128.1(4)
C31A C35A C34A 92.2(4)
C34B C36A C40A 121.8(4)
C34B C36A C37A 114.3(4)
C40A C36A C37A 115.9(4)
C22B C37A C38A 129.2(5)
C22B C37A C36A 125.5(4)
C38A C37A C36A 99.4(4)
C39A C38A C37A 112.4(5)
C39A C38A C56B 130.1(5)
C37A C38A C56B 110.3(5)
C52A C39A C38A 127.1(5)
C52A C39A C40A 109.8(4)
C38A C39A C40A 120.0(5)
C39B C40A C36A 126.7(4)
C39B C40A C39A 128.1(4)
C36A C40A C39A 92.2(4)
C45A C41A C40B 119.1(4)
C45A C41A C42A 110.3(4)
C40B C41A C42A 118.4(4)
C43A C42A C57A 130.7(5)
C43A C42A C41A 108.1(4)
C57A C42A C41A 116.5(4)
C42A C43A C44A 110.0(4)
C42A C43A C32B 117.4(5)
C44A C43A C32B 122.1(5)
C43A C44A C12B 125.5(5)
C43A C44A C45A 109.1(4)
C12B C44A C45A 116.6(4)
C41A C45A C31B 125.6(4)
C41A C45A C44A 102.4(4)
C31B C45A C44A 121.3(5)
C50A C46A C39B 119.1(4)
C50A C46A C47A 110.3(4)
C39B C46A C47A 118.4(4)
C48A C47A C60A 130.7(5)
C48A C47A C46A 108.1(4)
C60A C47A C46A 116.5(4)
C47A C48A C49A 110.0(4)
C47A C48A C33B 117.4(5)
C49A C48A C33B 122.1(5)
C48A C49A C18B 125.5(5)
C48A C49A C50A 109.1(4)
C18B C49A C50A 116.6(4)
C46A C50A C34B 125.6(4)
C46A C50A C49A 102.4(4)
C34B C50A C49A 121.3(5)
C37B C51A C52A 124.4(3)
C37B C51A C55A 124.4(3)
C52A C51A C55A 106.9(4)
C39A C52A C51A 115.2(5)
C39A C52A C53A 125.4(5)
C51A C52A C53A 108.7(3)
C54A C53A C52A 107.7(2)
C54A C53A C38B 118.7(3)
C52A C53A C38B 125.4(4)
C53A C54A C55A 107.7(2)
C53A C54A C41B 118.8(3)
C55A C54A C41B 125.5(4)
C34A C55A C51A 115.2(5)
C34A C55A C54A 125.4(5)
C51A C55A C54A 108.7(3)
C60A C56A C57A 105.2(5)
C60A C56A C42B 125.8(3)
C57A C56A C42B 125.8(3)
C42A C57A C56A 114.1(5)
C42A C57A C58A 118.3(4)
C56A C57A C58A 107.4(4)
C41B C58A C59A 125.4(4)
C41B C58A C57A 123.9(4)
C59A C58A C57A 107.6(2)
C38B C59A C58A 125.2(4)
C38B C59A C60A 124.0(4)
C58A C59A C60A 107.6(2)
C47A C60A C56A 114.1(5)
C47A C60A C59A 118.3(4)
C56A C60A C59A 107.5(4)
C1A C1B C6A 119.3(5)
C1A C1B C11A 130.4(5)
C6A C1B C11A 103.6(4)
C16A C2B C15A 112.3(6)
C16A C2B C2A 118.5(5)
C15A C2B C2A 118.5(5)
C3A C3B C21A 119.3(5)
C3A C3B C17A 130.4(5)
C21A C3B C17A 103.6(4)
C25A C4B C27A 120.0(5)
C25A C4B C4A 119.7(4)
C27A C4B C4A 113.7(5)
C7A C5B C26A 119.9(5)
C7A C5B C5A 119.7(4)
C26A C5B C5A 114.3(5)
C11B C6B C10A 124.0(4)
C11B C6B C12A 125.4(4)
C10A C6B C12A 106.9(4)
C14A C7B C20A 126.2(6)
C14A C7B C15B 114.9(4)
C20A C7B C15B 114.9(4)
C19B C9B C22A 124.0(4)
C19B C9B C18A 125.4(4)
C22A C9B C18A 106.9(4)
C27B C10B C8A 124.3(4)
C27B C10B C30A 121.2(5)
C8A C10B C30A 108.5(4)
C6B C11B C30B 123.1(4)
C6B C11B C12B 111.9(4)
C30B C11B C12B 118.5(4)
C44A C12B C11B 120.0(4)
C44A C12B C13B 110.0(4)
C11B C12B C13B 124.5(5)
C13A C13B C14B 116.1(4)
C13A C13B C12B 110.7(4)
C14B C13B C12B 127.1(4)
C32B C14B C13B 115.6(4)
C32B C14B C15B 116.5(4)
C13B C14B C15B 123.5(4)
C16B C15B C14B 125.4(7)
C16B C15B C7B 115.4(3)
C14B C15B C7B 115.4(3)
C33B C16B C17B 115.6(4)
C33B C16B C15B 116.5(4)
C17B C16B C15B 123.5(4)
C19A C17B C16B 116.1(4)
C19A C17B C18B 110.7(4)
C16B C17B C18B 127.1(4)
C49A C18B C19B 120.1(4)
C49A C18B C17B 110.0(4)
C19B C18B C17B 124.5(5)
C9B C19B C20B 123.1(4)
C9B C19B C18B 111.9(4)
C20B C19B C18B 118.5(4)
C34B C20B C19B 119.0(4)
C34B C20B C21B 123.1(4)
C19B C20B C21B 113.5(4)
C23A C21B C22B 121.3(4)
C23A C21B C20B 119.7(4)
C22B C21B C20B 114.5(4)
C37A C22B C21B 119.3(4)
C37A C22B C23B 121.6(4)
C21B C22B C23B 115.2(4)
C60B C23B C86B 125.8(4)
C60B C23B C22B 119.1(4)
C86B C23B C22B 109.5(4)
C29A C25B C26B 121.1(4)
C29A C25B C86B 121.1(4)
C26B C25B C86B 112.0(5)
C36B C26B C27B 117.9(4)
C36B C26B C25B 123.5(4)
C27B C26B C25B 111.5(5)
C10B C27B C26B 125.8(4)
C10B C27B C28B 119.1(4)
C26B C27B C28B 109.5(4)
C32A C28B C29B 119.3(4)
C32A C28B C27B 121.6(4)
C29B C28B C27B 115.2(4)
C9A C29B C28B 121.3(4)
C9A C29B C30B 119.7(4)
C28B C29B C30B 114.5(4)
C31B C30B C11B 119.0(4)
C31B C30B C29B 123.1(4)
C11B C30B C29B 113.5(4)
C31A C31B C30B 122.6(5)
C31A C31B C45A 110.7(4)
C30B C31B C45A 122.8(4)
C14B C32B C42B 119.7(4)
C14B C32B C43A 117.0(3)
C42B C32B C43A 114.7(5)
C16B C33B C42B 119.7(4)
C16B C33B C48A 117.0(3)
C42B C33B C48A 114.7(5)
C36A C34B C20B 122.6(5)
C36A C34B C50A 110.7(4)
C20B C34B C50A 122.7(4)
C26B C36B C33A 130.7(4)
C26B C36B C37B 119.7(4)
C33A C36B C37B 106.7(4)
C51A C37B C56B 115.9(3)
C51A C37B C36B 115.9(3)
C56B C37B C36B 120.2(6)
C59A C38B C39B 121.6(4)
C59A C38B C53A 115.7(6)
C39B C38B C53A 109.9(4)
C40A C39B C46A 115.3(4)
C40A C39B C38B 119.4(4)
C46A C39B C38B 118.8(4)
C35A C40B C41A 115.3(4)
C35A C40B C41B 119.4(4)
C41A C40B C41B 118.8(4)
C58A C41B C40B 121.6(4)
C58A C41B C54A 115.5(6)
C40B C41B C54A 109.9(4)
C56A C42B C32B 116.7(4)
C56A C42B C33B 116.7(4)
C32B C42B C33B 121.2(7)
C86B C56B C38A 130.7(4)
C86B C56B C37B 119.7(4)
C38A C56B C37B 106.7(4)
C23B C60B C24A 124.3(4)
C23B C60B C28A 121.2(5)
C24A C60B C28A 108.5(4)
C56B C86B C23B 117.9(4)
C56B C86B C25B 123.5(4)
C23B C86B C25B 111.5(5)
C1D C1C C5C 127.5(5)
C1D C1C C2C 115.2(5)
C5C C1C C2C 106.8(5)
C2D C2C C3C 122.3(4)
C2D C2C C1C 122.3(4)
C3C C2C C1C 104.6(7)
C3D C3C C4C 127.5(5)
C3D C3C C2C 115.2(5)
C4C C3C C2C 106.8(5)
C5C C4C C4D 125.9(4)
C5C C4C C3C 110.9(3)
C4D C4C C3C 115.7(5)
C4C C5C C5D 125.7(4)
C4C C5C C1C 110.9(3)
C5D C5C C1C 115.7(5)
C10C C6C C1D 131.1(5)
C10C C6C C7C 104.6(4)
C1D C6C C7C 116.9(4)
C5D C7C C8C 114.4(5)
C5D C7C C6C 122.0(5)
C8C C7C C6C 114.1(4)
C7C C8C C10D 131.5(5)
C7C C8C C9C 105.3(4)
C10D C8C C9C 113.7(4)
C29D C9C C8C 120.5(4)
C29D C9C C10C 129.1(5)
C8C C9C C10C 104.1(4)
C6C C10C C6D 125.8(5)
C6C C10C C9C 111.7(4)
C6D C10C C9C 115.4(5)
C12C C11C C1D 130.1(5)
C12C C11C C15C 106.4(5)
C1D C11C C15C 109.3(4)
C11C C12C C13C 117.2(5)
C11C C12C C6D 119.0(4)
C13C C12C C6D 119.4(4)
C13D C13C C12C 120.1(4)
C13D C13C C14C 126.2(4)
C12C C13C C14C 105.8(4)
C7D C14C C13C 124.2(5)
C7D C14C C15C 115.1(5)
C13C C14C C15C 106.6(4)
C2D C15C C11C 121.9(5)
C2D C15C C14C 126.2(5)
C11C C15C C14C 103.6(4)
C2D C16C C17C 121.9(5)
C2D C16C C20C 126.2(5)
C17C C16C C20C 103.6(4)
C18C C17C C3D 130.1(5)
C18C C17C C16C 106.4(5)
C3D C17C C16C 109.3(4)
C17C C18C C19C 117.2(5)
C17C C18C C9D 119.0(4)
C19C C18C C9D 119.4(4)
C17D C19C C18C 120.1(4)
C17D C19C C20C 126.2(4)
C18C C19C C20C 105.8(4)
C7D C20C C19C 124.2(5)
C7D C20C C16C 115.1(5)
C19C C20C C16C 106.6(4)
C22C C21C C3D 131.1(5)
C22C C21C C25C 104.6(4)
C3D C21C C25C 116.9(4)
C21C C22C C9D 125.8(5)
C21C C22C C23C 111.7(4)
C9D C22C C23C 115.4(5)
C21D C23C C24C 120.5(4)
C21D C23C C22C 129.1(5)
C24C C23C C22C 104.1(4)
C25C C24C C60D 131.5(5)
C25C C24C C23C 105.3(4)
C60D C24C C23C 113.7(4)
C4D C25C C24C 114.4(5)
C4D C25C C21C 122.0(5)
C24C C25C C21C 114.1(4)
C5D C26C C30C 123.6(5)
C5D C26C C27C 121.0(4)
C30C C26C C27C 102.2(3)
C4D C27C C28C 123.6(5)
C4D C27C C26C 121.3(4)
C28C C27C C26C 102.2(3)
C27C C28C C29C 117.0(5)
C27C C28C C60D 119.1(4)
C29C C28C C60D 115.0(4)
C25D C29C C30C 126.1(3)
C25D C29C C28C 126.1(3)
C30C C29C C28C 101.7(6)
C26C C30C C29C 117.0(5)
C26C C30C C10D 119.1(4)
C29C C30C C10D 115.0(4)
C35C C31C C31D 124.0(5)
C35C C31C C32C 112.6(4)
C31D C31C C32C 114.7(4)
C28D C32C C33C 133.2(5)
C28D C32C C31C 119.0(4)
C33C C32C C31C 102.6(4)
C34C C33C C32C 113.9(5)
C34C C33C C36D 126.2(5)
C32C C33C C36D 111.1(4)
C55C C34C C33C 126.1(5)
C55C C34C C35C 113.7(4)
C33C C34C C35C 111.5(4)
C40D C35C C31C 126.6(5)
C40D C35C C34C 123.7(5)
C31C C35C C34C 99.1(4)
C40C C36C C34D 124.0(5)
C40C C36C C37C 112.6(4)
C34D C36C C37C 114.7(4)
C22D C37C C38C 133.2(5)
C22D C37C C36C 119.0(4)
C38C C37C C36C 102.6(4)
C39C C38C C37C 114.0(5)
C39C C38C C56D 126.2(5)
C37C C38C C56D 111.1(4)
C52C C39C C38C 126.1(5)
C52C C39C C40C 113.7(4)
C38C C39C C40C 111.5(4)
C39D C40C C36C 126.6(5)
C39D C40C C39C 123.7(5)
C36C C40C C39C 99.1(4)
C45C C41C C40D 122.1(5)
C45C C41C C42C 106.0(4)
C40D C41C C42C 119.3(5)
C43C C42C C57C 127.4(5)
C43C C42C C41C 110.5(4)
C57C C42C C41C 115.2(4)
C42C C43C C44C 109.1(4)
C42C C43C C32D 121.1(5)
C44C C43C C32D 120.6(5)
C43C C44C C12D 118.9(5)
C43C C44C C45C 108.7(4)
C12D C44C C45C 127.0(4)
C41C C45C C31D 124.9(5)
C41C C45C C44C 105.6(4)
C31D C45C C44C 118.4(5)
C50C C46C C39D 122.1(5)
C50C C46C C47C 106.0(4)
C39D C46C C47C 119.3(4)
C48C C47C C60C 127.4(5)
C48C C47C C46C 110.5(4)
C60C C47C C46C 115.2(4)
C47C C48C C49C 109.1(4)
C47C C48C C33D 121.1(5)
C49C C48C C33D 120.6(5)
C48C C49C C18D 118.9(5)
C48C C49C C50C 108.7(4)
C18D C49C C50C 127.0(4)
C46C C50C C34D 124.9(5)
C46C C50C C49C 105.6(4)
C34D C50C C49C 118.4(5)
C37D C51C C52C 124.7(3)
C37D C51C C55C 124.7(3)
C52C C51C C55C 100.9(6)
C39C C52C C51C 116.8(4)
C39C C52C C53C 123.8(5)
C51C C52C C53C 113.1(5)
C54C C53C C38D 118.9(4)
C54C C53C C52C 106.5(3)
C38D C53C C52C 122.3(4)
C53C C54C C41D 119.1(4)
C53C C54C C55C 106.5(3)
C41D C54C C55C 122.3(4)
C34C C55C C51C 116.8(4)
C34C C55C C54C 123.8(5)
C51C C55C C54C 113.1(5)
C42D C56C C60C 130.9(3)
C42D C56C C57C 130.9(3)
C60C C56C C57C 93.6(6)
C42C C57C C58C 119.8(4)
C42C C57C C56C 112.6(4)
C58C C57C C56C 119.3(5)
C41D C58C C57C 126.0(5)
C41D C58C C59C 123.4(4)
C57C C58C C59C 103.2(3)
C38D C59C C60C 126.0(5)
C38D C59C C58C 123.2(4)
C60C C59C C58C 103.2(3)
C47C C60C C59C 119.7(4)
C47C C60C C56C 112.6(4)
C59C C60C C56C 119.3(5)
C1C C1D C6C 118.5(5)
C1C C1D C11C 132.6(5)
C6C C1D C11C 104.2(4)
C2C C2D C16C 118.7(4)
C2C C2D C15C 118.7(4)
C16C C2D C15C 112.6(7)
C3C C3D C21C 118.5(5)
C3C C3D C17C 132.6(5)
C21C C3D C17C 104.2(4)
C25C C4D C27C 122.6(5)
C25C C4D C4C 118.5(5)
C27C C4D C4C 112.3(6)
C7C C5D C26C 122.5(5)
C7C C5D C5C 118.5(5)
C26C C5D C5C 112.5(6)
C11D C6D C10C 117.9(4)
C11D C6D C12C 129.5(5)
C10C C6D C12C 107.3(4)
C20C C7D C14C 124.6(7)
C20C C7D C15D 115.1(4)
C14C C7D C15D 115.1(4)
C19D C9D C22C 117.9(4)
C19D C9D C18C 129.5(5)
C22C C9D C18C 107.3(4)
C27D C10D C8C 128.4(4)
C27D C10D C30C 119.2(4)
C8C C10D C30C 107.8(4)
C6D C11D C12D 105.6(4)
C6D C11D C30D 128.7(4)
C12D C11D C30D 120.7(4)
C44C C12D C11D 111.1(4)
C44C C12D C13D 116.8(4)
C11D C12D C13D 128.7(4)
C13C C13D C14D 111.8(4)
C13C C13D C12D 116.0(4)
C14D C13D C12D 126.4(4)
C32D C14D C13D 107.3(4)
C32D C14D C15D 115.2(5)
C13D C14D C15D 126.6(5)
C7D C15D C16D 113.3(3)
C7D C15D C14D 113.3(3)
C16D C15D C14D 126.0(6)
C33D C16D C17D 107.3(4)
C33D C16D C15D 115.2(5)
C17D C16D C15D 126.6(5)
C19C C17D C16D 111.8(4)
C19C C17D C18D 116.0(4)
C16D C17D C18D 126.4(4)
C49C C18D C19D 111.1(4)
C49C C18D C17D 116.8(4)
C19D C18D C17D 128.7(4)
C9D C19D C18D 105.6(4)
C9D C19D C20D 128.7(4)
C18D C19D C20D 120.7(4)
C34D C20D C19D 122.9(4)
C34D C20D C21D 117.2(4)
C19D C20D C21D 112.0(4)
C23C C21D C22D 127.2(4)
C23C C21D C20D 115.1(4)
C22D C21D C20D 114.7(4)
C37C C22D C21D 125.9(4)
C37C C22D C23D 115.8(4)
C21D C22D C23D 110.6(4)
C60D C23D C86D 127.4(4)
C60D C23D C22D 117.6(4)
C86D C23D C22D 112.3(4)
C29C C25D C26D 120.9(3)
C29C C25D C86D 120.9(3)
C26D C25D C86D 114.5(5)
C36D C26D C27D 123.4(4)
C36D C26D C25D 121.5(4)
C27D C26D C25D 110.2(4)
C10D C27D C26D 127.4(4)
C10D C27D C28D 117.6(4)
C26D C27D C28D 112.3(4)
C32C C28D C29D 125.9(4)
C32C C28D C27D 115.8(4)
C29D C28D C27D 110.6(4)
C9C C29D C28D 127.2(4)
C9C C29D C30D 115.1(4)
C28D C29D C30D 114.7(4)
C31D C30D C11D 122.9(4)
C31D C30D C29D 117.2(4)
C11D C30D C29D 112.0(4)
C31C C31D C30D 128.1(5)
C31C C31D C45C 108.0(4)
C30D C31D C45C 118.2(4)
C14D C32D C42D 118.3(5)
C14D C32D C43C 126.3(4)
C42D C32D C43C 113.2(4)
C16D C33D C42D 118.3(5)
C16D C33D C48C 126.3(4)
C42D C33D C48C 113.2(4)
C36C C34D C20D 128.1(5)
C36C C34D C50C 108.0(4)
C20D C34D C50C 118.2(4)
C26D C36D C33C 124.0(4)
C26D C36D C37D 120.8(5)
C33C C36D C37D 110.7(4)
C51C C37D C56D 115.0(3)
C51C C37D C36D 115.0(3)
C56D C37D C36D 119.6(6)
C59C C38D C39D 120.2(5)
C59C C38D C53C 117.8(6)
C39D C38D C53C 114.5(4)
C40C C39D C46C 113.7(4)
C40C C39D C38D 121.0(5)
C46C C39D C38D 119.0(5)
C35C C40D C41C 113.7(4)
C35C C40D C41D 121.0(5)
C41C C40D C41D 119.0(5)
C58C C41D C40D 120.2(5)
C58C C41D C54C 117.7(6)
C40D C41D C54C 114.5(4)
C56C C42D C33D 114.7(3)
C56C C42D C32D 114.7(3)
C33D C42D C32D 125.7(6)
C86D C56D C38C 124.0(5)
C86D C56D C37D 120.8(5)
C38C C56D C37D 110.7(4)
C23D C60D C24C 128.4(4)
C23D C60D C28C 119.2(4)
C24C C60D C28C 107.8(4)
C56D C86D C23D 123.4(4)
C56D C86D C25D 121.5(4)
C23D C86D C25D 110.2(4)
La3 La1 La6 96(2)
La3 La1 La2 70.4(17)
La6 La1 La2 149.8(7)
La3 La1 La10 148.1(18)
La6 La1 La10 84(2)
La2 La1 La10 94.6(18)
La3 La1 La8 118.0(18)
La6 La1 La8 126.5(11)
La2 La1 La8 50.0(11)
La10 La1 La8 45.7(15)
La3 La1 La4 62.7(18)
La6 La1 La4 33.1(9)
La2 La1 La4 124.4(11)
La10 La1 La4 109.6(19)
La8 La1 La4 139.2(3)
La3 La1 La7 58.4(19)
La6 La1 La7 39.4(10)
La2 La1 La7 115.3(11)
La10 La1 La7 108.3(19)
La8 La1 La7 131.3(4)
La4 La1 La7 9.9(5)
La3 La1 La9 27.8(14)
La6 La1 La9 73.5(11)
La2 La1 La9 83.8(12)
La10 La1 La9 126.2(19)
La8 La1 La9 119.1(6)
La4 La1 La9 41.4(6)
La7 La1 La9 34.1(8)
La3 La1 La5 41.6(16)
La6 La1 La5 57.2(9)
La2 La1 La5 99.2(11)
La10 La1 La5 119.2(19)
La8 La1 La5 127.1(3)
La4 La1 La5 25.4(2)
La7 La1 La5 17.8(7)
La9 La1 La5 16.4(5)
La1 La2 La3 42.1(8)
La1 La2 La8 83.5(15)
La3 La2 La8 123.4(19)
La1 La2 La10 46.3(12)
La3 La2 La10 84.9(17)
La8 La2 La10 38.5(14)
La1 La2 La6 13.9(3)
La3 La2 La6 38.2(12)
La8 La2 La6 85.1(13)
La10 La2 La6 46.7(12)
La1 La2 La7 42.9(9)
La3 La2 La7 25.6(7)
La8 La2 La7 107.1(11)
La10 La2 La7 71.6(15)
La6 La2 La7 31.2(7)
La1 La2 La9 72.3(11)
La3 La2 La9 36.5(12)
La8 La2 La9 131.2(9)
La10 La2 La9 101.3(16)
La6 La2 La9 62.2(8)
La7 La2 La9 31.4(8)
La1 La2 La4 36.1(7)
La3 La2 La4 21.7(8)
La8 La2 La4 105.9(10)
La10 La2 La4 68.8(13)
La6 La2 La4 25.4(5)
La7 La2 La4 7.5(5)
La9 La2 La4 36.8(6)
La1 La2 La5 60.0(8)
La3 La2 La5 29.4(8)
La8 La2 La5 120.9(8)
La10 La2 La5 88.4(14)
La6 La2 La5 49.1(6)
La7 La2 La5 18.1(6)
La9 La2 La5 13.4(5)
La4 La2 La5 24.0(2)
La1 La3 La2 67.5(13)
La1 La3 La6 46.3(15)
La2 La3 La6 109.1(16)
La1 La3 La4 93(2)
La2 La3 La4 144.3(11)
La6 La3 La4 46.9(11)
La1 La3 La7 99(2)
La2 La3 La7 138.2(8)
La6 La3 La7 53.8(15)
La4 La3 La7 11.7(7)
La1 La3 La9 141.1(19)
La2 La3 La9 123.1(18)
La6 La3 La9 100.1(16)
La4 La3 La9 55.7(10)
La7 La3 La9 46.6(11)
La1 La3 La10 19.6(11)
La2 La3 La10 60.8(14)
La6 La3 La10 48.3(13)
La4 La3 La10 90.7(14)
La7 La3 La10 92.6(17)
La9 La3 La10 126.6(15)
La1 La3 La8 41.4(12)
La2 La3 La8 28.8(11)
La6 La3 La8 80.3(10)
La4 La3 La8 119.7(9)
La7 La3 La8 118.2(10)
La9 La3 La8 130.9(8)
La10 La3 La8 31.9(10)
La1 La3 La5 124(2)
La2 La3 La5 135.7(11)
La6 La3 La5 80.2(12)
La4 La3 La5 35.3(4)
La7 La3 La5 26.4(9)
La9 La3 La5 20.4(8)
La10 La3 La5 114.3(14)
La8 La3 La5 131.0(5)
La5 La4 La6 134.0(5)
La5 La4 La9 23.3(8)
La6 La4 La9 112.7(9)
La5 La4 La3 91.0(6)
La6 La4 La3 48.0(5)
La9 La4 La3 67.8(10)
La5 La4 La1 112.6(4)
La6 La4 La1 23.8(3)
La9 La4 La1 90.0(9)
La3 La4 La1 24.2(4)
La5 La4 La10 122.2(9)
La6 La4 La10 16.9(7)
La9 La4 La10 104.2(11)
La3 La4 La10 48.5(9)
La1 La4 La10 26.7(8)
La5 La4 La2 93.2(5)
La6 La4 La2 41.8(5)
La9 La4 La2 71.0(9)
La3 La4 La2 13.9(4)
La1 La4 La2 19.5(4)
La10 La4 La2 37.8(9)
La5 La4 La8 106.6(4)
La6 La4 La8 27.8(4)
La9 La4 La8 86.8(8)
La3 La4 La8 32.6(4)
La1 La4 La8 17.7(2)
La10 La4 La8 18.2(8)
La2 La4 La8 20.2(4)
La9 La5 La7 115(2)
La9 La5 La4 116(2)
La7 La5 La4 11.9(6)
La9 La5 La3 63(2)
La7 La5 La3 53.0(14)
La4 La5 La3 53.6(7)
La9 La5 La6 95(2)
La7 La5 La6 19.7(14)
La4 La5 La6 23.2(3)
La3 La5 La6 33.4(6)
La9 La5 La1 75(2)
La7 La5 La1 39.5(14)
La4 La5 La1 42.1(2)
La3 La5 La1 14.3(5)
La6 La5 La1 19.92(17)
La9 La5 La2 56(2)
La7 La5 La2 59.1(13)
La4 La5 La2 62.8(4)
La3 La5 La2 14.9(5)
La6 La5 La2 40.1(4)
La1 La5 La2 20.9(3)
La9 La5 La10 85(2)
La7 La5 La10 32.4(11)
La4 La5 La10 40.2(6)
La3 La5 La10 31.4(7)
La6 La5 La10 18.7(5)
La1 La5 La10 18.5(6)
La2 La5 La10 30.0(7)
La9 La5 La8 68.5(19)
La7 La5 La8 48.7(12)
La4 La5 La8 55.1(3)
La3 La5 La8 23.7(3)
La6 La5 La8 32.0(3)
La1 La5 La8 18.5(2)
La2 La5 La8 15.3(3)
La10 La5 La8 16.7(6)
La1 La6 La4 123.1(11)
La1 La6 La3 38.1(7)
La4 La6 La3 85.2(12)
La1 La6 La7 116.0(12)
La4 La6 La7 13.3(4)
La3 La6 La7 79.6(12)
La1 La6 La10 57.6(18)
La4 La6 La10 148.6(15)
La3 La6 La10 91.1(19)
La7 La6 La10 135.9(15)
La1 La6 La2 16.4(4)
La4 La6 La2 112.8(9)
La3 La6 La2 32.6(8)
La7 La6 La2 103.4(10)
La10 La6 La2 58.5(16)
La1 La6 La8 33.5(8)
La4 La6 La8 136.7(5)
La3 La6 La8 64.4(10)
La7 La6 La8 124.1(7)
La10 La6 La8 26.7(15)
La2 La6 La8 31.8(6)
La1 La6 La5 102.9(8)
La4 La6 La5 22.8(3)
La3 La6 La5 66.4(9)
La7 La6 La5 13.2(9)
La10 La6 La5 131.3(15)
La2 La6 La5 90.8(7)
La8 La6 La5 114.2(4)
La1 La6 La9 85.4(10)
La4 La6 La9 39.4(7)
La3 La6 La9 49.4(11)
La7 La6 La9 30.7(10)
La10 La6 La9 120.5(16)
La2 La6 La9 73.6(9)
La8 La6 La9 99.2(7)
La5 La6 La9 17.5(5)
La5 La7 La6 147(2)
La5 La7 La9 28.0(11)
La6 La7 La9 119.2(19)
La5 La7 La3 100.6(16)
La6 La7 La3 46.6(10)
La9 La7 La3 73.1(15)
La5 La7 La1 122.7(16)
La6 La7 La1 24.5(5)
La9 La7 La1 94.7(15)
La3 La7 La1 22.9(6)
La5 La7 La2 102.8(14)
La6 La7 La2 45.4(8)
La9 La7 La2 74.9(14)
La3 La7 La2 16.2(3)
La1 La7 La2 21.7(4)
La5 La7 La10 136.5(14)
La6 La7 La10 22.4(8)
La9 La7 La10 110.4(16)
La3 La7 La10 47.2(11)
La1 La7 La10 26.3(8)
La2 La7 La10 37.6(9)
La5 La7 La8 118.3(13)
La6 La7 La8 34.4(6)
La9 La7 La8 91.6(13)
La3 La7 La8 33.3(6)
La1 La7 La8 20.6(2)
La2 La7 La8 20.1(4)
La10 La7 La8 18.8(8)
La10 La8 La2 100(3)
La10 La8 La1 55(2)
La2 La8 La1 46.5(8)
La10 La8 La3 73(2)
La2 La8 La3 27.8(10)
La1 La8 La3 20.5(6)
La10 La8 La6 37(2)
La2 La8 La6 63.1(10)
La1 La8 La6 20.0(4)
La3 La8 La6 35.3(8)
La10 La8 La7 52(2)
La2 La8 La7 52.8(9)
La1 La8 La7 28.1(4)
La3 La8 La7 28.5(7)
La6 La8 La7 21.6(4)
La10 La8 La4 49(2)
La2 La8 La4 53.9(9)
La1 La8 La4 23.1(2)
La3 La8 La4 27.6(7)
La6 La8 La4 15.6(3)
La7 La8 La4 6.3(4)
La10 La8 La9 76(2)
La2 La8 La9 34.7(8)
La1 La8 La9 39.3(5)
La3 La8 La9 24.0(5)
La6 La8 La9 43.5(6)
La7 La8 La9 24.0(6)
La4 La8 La9 28.6(5)
La10 La8 La5 65(2)
La2 La8 La5 43.8(7)
La1 La8 La5 34.3(2)
La3 La8 La5 25.4(4)
La6 La8 La5 33.8(3)
La7 La8 La5 13.1(4)
La4 La8 La5 18.33(15)
La9 La8 La5 11.3(4)
La5 La9 La7 37.2(18)
La5 La9 La4 40.5(16)
La7 La9 La4 8.8(7)
La5 La9 La3 97(2)
La7 La9 La3 60.3(14)
La4 La9 La3 56.5(11)
La5 La9 La6 67.2(19)
La7 La9 La6 30.1(12)
La4 La9 La6 27.9(5)
La3 La9 La6 30.6(8)
La5 La9 La1 88(2)
La7 La9 La1 51.2(13)
La4 La9 La1 48.6(6)
La3 La9 La1 11.2(6)
La6 La9 La1 21.1(3)
La5 La9 La2 111(2)
La7 La9 La2 73.7(15)
La4 La9 La2 72.1(9)
La3 La9 La2 20.4(8)
La6 La9 La2 44.3(6)
La1 La9 La2 23.9(3)
La5 La9 La10 82(2)
La7 La9 La10 46.6(13)
La4 La9 La10 47.4(8)
La3 La9 La10 27.2(7)
La6 La9 La10 21.5(6)
La1 La9 La10 16.9(6)
La2 La9 La10 29.3(7)
La5 La9 La8 100(2)
La7 La9 La8 64.4(13)
La4 La9 La8 64.7(8)
La3 La9 La8 25.2(5)
La6 La9 La8 37.4(5)
La1 La9 La8 21.6(3)
La2 La9 La8 14.2(3)
La10 La9 La8 17.9(6)
La8 La10 La1 79(3)
La8 La10 La6 116(3)
La1 La10 La6 38.9(11)
La8 La10 La2 41.1(17)
La1 La10 La2 39.2(12)
La6 La10 La2 74.8(18)
La8 La10 La3 75(2)
La1 La10 La3 12.3(8)
La6 La10 La3 40.5(13)
La2 La10 La3 34.3(10)
La8 La10 La4 113(3)
La1 La10 La4 43.7(14)
La6 La10 La4 14.4(8)
La2 La10 La4 73.4(15)
La3 La10 La4 40.8(10)
La8 La10 La7 109(3)
La1 La10 La7 45.4(15)
La6 La10 La7 21.6(9)
La2 La10 La7 70.8(16)
La3 La10 La7 40.2(11)
La4 La10 La7 7.5(4)
La8 La10 La5 98(3)
La1 La10 La5 42.4(15)
La6 La10 La5 30.0(11)
La2 La10 La5 61.6(14)
La3 La10 La5 34.3(9)
La4 La10 La5 17.6(4)
La7 La10 La5 11.1(5)
La8 La10 La9 86(3)
La1 La10 La9 36.8(15)
La6 La10 La9 38.0(13)
La2 La10 La9 49.5(14)
La3 La10 La9 26.3(9)
La4 La10 La9 28.5(6)
La7 La10 La9 23.1(7)
La5 La10 La9 12.4(4)
La6A La1A La4A 126.0(14)
La6A La1A La8A 113.9(16)
La4A La1A La8A 102.1(13)
La6A La1A La3A 52.1(12)
La4A La1A La3A 145.0(4)
La8A La1A La3A 62.3(10)
La6A La1A La5A 76.3(12)
La4A La1A La5A 125.1(5)
La8A La1A La5A 37.7(11)
La3A La1A La5A 26.5(3)
La6A La1A La7A 92.8(11)
La4A La1A La7A 106.4(5)
La8A La1A La7A 25.3(7)
La3A La1A La7A 46.0(4)
La5A La1A La7A 19.8(3)
La6A La1A La2A 79.9(11)
La4A La1A La2A 110.0(4)
La8A La1A La2A 39.0(7)
La3A La1A La2A 37.8(3)
La5A La1A La2A 16.34(19)
La7A La1A La2A 13.89(12)
La7A La2A La5A 53.1(6)
La7A La2A La3A 67.2(6)
La5A La2A La3A 16.6(4)
La7A La2A La8A 37.9(5)
La5A La2A La8A 26.8(5)
La3A La2A La8A 33.5(3)
La7A La2A La6A 65.3(6)
La5A La2A La6A 27.1(3)
La3A La2A La6A 16.6(3)
La8A La2A La6A 27.5(3)
La7A La2A La1A 51.8(5)
La5A La2A La1A 27.1(3)
La3A La2A La1A 25.65(18)
La8A La2A La1A 14.0(2)
La6A La2A La1A 14.4(2)
La7A La2A La4A 50.1(5)
La5A La2A La4A 39.2(3)
La3A La2A La4A 37.95(19)
La8A La2A La4A 17.9(2)
La6A La2A La4A 24.0(3)
La1A La2A La4A 12.70(10)
La5A La3A La6A 136.4(10)
La5A La3A La8A 73.8(9)
La6A La3A La8A 68.6(7)
La5A La3A La1A 110.2(8)
La6A La3A La1A 30.8(5)
La8A La3A La1A 38.1(5)
La5A La3A La7A 11.3(4)
La6A La3A La7A 125.3(8)
La8A La3A La7A 65.8(7)
La1A La3A La7A 100.4(5)
La5A La3A La2A 21.8(5)
La6A La3A La2A 132.8(6)
La8A La3A La2A 86.3(7)
La1A La3A La2A 116.6(4)
La7A La3A La2A 22.6(2)
La5A La3A La4A 102.5(7)
La6A La3A La4A 35.0(7)
La8A La3A La4A 35.6(6)
La1A La3A La4A 12.12(15)
La7A La3A La4A 92.0(4)
La2A La3A La4A 105.9(3)
La1A La4A La8A 42.4(8)
La1A La4A La6A 26.3(6)
La8A La4A La6A 62.5(9)
La1A La4A La3A 22.9(3)
La8A La4A La3A 35.2(6)
La6A La4A La3A 29.0(5)
La1A La4A La5A 40.2(4)
La8A La4A La5A 21.7(5)
La6A La4A La5A 50.1(6)
La3A La4A La5A 21.5(2)
La1A La4A La7A 58.6(4)
La8A La4A La7A 25.4(3)
La6A La4A La7A 68.8(6)
La3A La4A La7A 40.6(3)
La5A La4A La7A 19.2(2)
La1A La4A La2A 57.3(4)
La8A La4A La2A 33.4(3)
La6A La4A La2A 61.9(6)
La3A La4A La2A 36.1(2)
La5A La4A La2A 17.94(19)
La7A La4A La2A 12.04(10)
La3A La5A La7A 157.9(9)
La3A La5A La2A 141.6(9)
La7A La5A La2A 40.0(5)
La3A La5A La8A 65.2(8)
La7A La5A La8A 98.0(10)
La2A La5A La8A 129.5(8)
La3A La5A La6A 24.1(6)
La7A La5A La6A 134.0(8)
La2A La5A La6A 136.3(4)
La8A La5A La6A 45.6(6)
La3A La5A La1A 43.3(6)
La7A La5A La1A 117.0(7)
La2A La5A La1A 136.6(4)
La8A La5A La1A 23.7(5)
La6A La5A La1A 21.9(4)
La3A La5A La4A 56.0(6)
La7A La5A La4A 103.1(7)
La2A La5A La4A 122.8(4)
La8A La5A La4A 20.6(3)
La6A La5A La4A 32.5(5)
La1A La5A La4A 14.73(15)
La1A La6A La3A 97.1(13)
La1A La6A La4A 27.6(9)
La3A La6A La4A 116.1(9)
La1A La6A La8A 36.7(9)
La3A La6A La8A 60.9(8)
La4A La6A La8A 57.1(10)
La1A La6A La5A 81.8(11)
La3A La6A La5A 19.5(4)
La4A La6A La5A 97.3(6)
La8A La6A La5A 45.2(9)
La1A La6A La7A 71.3(10)
La3A La6A La7A 34.5(5)
La4A La6A La7A 83.4(5)
La8A La6A La7A 36.4(7)
La5A La6A La7A 15.0(3)
La1A La6A La2A 85.6(10)
La3A La6A La2A 30.6(3)
La4A La6A La2A 94.1(5)
La8A La6A La2A 51.6(8)
La5A La6A La2A 16.65(19)
La7A La6A La2A 15.25(14)
La2A La7A La5A 86.9(9)
La2A La7A La8A 126.5(7)
La5A La7A La8A 49.4(8)
La2A La7A La3A 90.2(6)
La5A La7A La3A 10.8(4)
La8A La7A La3A 41.3(5)
La2A La7A La1A 114.3(6)
La5A La7A La1A 43.2(6)
La8A La7A La1A 12.4(3)
La3A La7A La1A 33.5(2)
La2A La7A La6A 99.5(6)
La5A La7A La6A 30.9(6)
La8A La7A La6A 27.2(5)
La3A La7A La6A 20.2(4)
La1A La7A La6A 15.9(3)
La2A La7A La4A 117.8(5)
La5A La7A La4A 57.6(6)
La8A La7A La4A 18.3(3)
La3A La7A La4A 47.4(2)
La1A La7A La4A 14.99(12)
La6A La7A La4A 27.8(4)
La1A La8A La3A 79.6(10)
La1A La8A La4A 35.5(7)
La3A La8A La4A 109.2(8)
La1A La8A La5A 118.6(14)
La3A La8A La5A 41.0(7)
La4A La8A La5A 137.7(7)
La1A La8A La6A 29.5(8)
La3A La8A La6A 50.5(8)
La4A La8A La6A 60.4(10)
La5A La8A La6A 89.3(13)
La1A La8A La7A 142.3(9)
La3A La8A La7A 72.9(8)
La4A La8A La7A 136.3(6)
La5A La8A La7A 32.6(5)
La6A La8A La7A 116.4(11)
La1A La8A La2A 127.0(9)
La3A La8A La2A 60.2(6)
La4A La8A La2A 128.6(4)
La5A La8A La2A 23.6(4)
La6A La8A La2A 100.9(10)
La7A La8A La2A 15.6(2)
S1 C41 S2 178.8(3)
S4 C42 S3 179.0(4)
S6 C43 S5 179.2(3)

loop_
_geom_bond_atom_site_label_1
_geom_bond_atom_site_label_2
_geom_bond_distance
C1A C1B 1.233(6)
C1A C5A 1.471(7)
C1A C2A 1.496(8)
C2A C2B 1.384(10)
C2A C3A 1.496(8)
C3A C3B 1.233(6)
C3A C4A 1.471(7)
C4A C5A 1.393(11)
C4A C4B 1.401(7)
C5A C5B 1.401(7)
C6A C10A 1.324(6)
C6A C1B 1.430(6)
C6A C7A 1.463(5)
C7A C5B 1.352(6)
C7A C8A 1.365(6)
C8A C10B 1.431(6)
C8A C9A 1.510(6)
C9A C29B 1.278(6)
C9A C10A 1.559(6)
C10A C6B 1.461(7)
C11A C12A 1.314(6)
C11A C1B 1.483(6)
C11A C15A 1.547(7)
C12A C13A 1.398(6)
C12A C6B 1.580(6)
C13A C13B 1.298(7)
C13A C14A 1.458(7)
C14A C7B 1.346(6)
C14A C15A 1.537(7)
C15A C2B 1.381(6)
C16A C2B 1.381(6)
C16A C20A 1.537(7)
C16A C17A 1.547(7)
C17A C18A 1.314(6)
C17A C3B 1.483(6)
C18A C19A 1.398(6)
C18A C9B 1.580(6)
C19A C17B 1.298(7)
C19A C20A 1.458(7)
C20A C7B 1.346(6)
C21A C22A 1.324(6)
C21A C3B 1.430(6)
C21A C25A 1.463(5)
C22A C9B 1.461(7)
C22A C23A 1.559(6)
C23A C21B 1.278(6)
C23A C24A 1.510(6)
C24A C25A 1.365(6)
C24A C60B 1.431(6)
C25A C4B 1.352(6)
C26A C5B 1.358(6)
C26A C30A 1.406(7)
C26A C27A 1.622(11)
C27A C4B 1.358(6)
C27A C28A 1.406(7)
C28A C29A 1.474(8)
C28A C60B 1.532(6)
C29A C25B 1.295(11)
C29A C30A 1.474(8)
C30A C10B 1.532(6)
C31A C31B 1.343(5)
C31A C35A 1.355(6)
C31A C32A 1.655(7)
C32A C28B 1.272(7)
C32A C33A 1.335(7)
C33A C34A 1.242(6)
C33A C36B 1.439(6)
C34A C55A 1.145(6)
C34A C35A 1.601(7)
C35A C40B 1.269(6)
C36A C34B 1.343(5)
C36A C40A 1.355(6)
C36A C37A 1.655(7)
C37A C22B 1.272(7)
C37A C38A 1.335(7)
C38A C39A 1.242(6)
C38A C56B 1.439(6)
C39A C52A 1.145(6)
C39A C40A 1.601(7)
C40A C39B 1.269(6)
C41A C45A 1.336(6)
C41A C40B 1.369(6)
C41A C42A 1.540(6)
C42A C43A 1.329(6)
C42A C57A 1.346(6)
C43A C44A 1.377(6)
C43A C32B 1.579(7)
C44A C12B 1.400(7)
C44A C45A 1.587(6)
C45A C31B 1.414(7)
C46A C50A 1.336(6)
C46A C39B 1.369(6)
C46A C47A 1.540(6)
C47A C48A 1.329(6)
C47A C60A 1.346(6)
C48A C49A 1.377(6)
C48A C33B 1.579(7)
C49A C18B 1.400(7)
C49A C50A 1.587(6)
C50A C34B 1.414(7)
C51A C37B 1.400(8)
C51A C52A 1.434(5)
C51A C55A 1.434(5)
C52A C53A 1.443(6)
C53A C54A 1.426(9)
C53A C38B 1.466(7)
C54A C55A 1.443(6)
C54A C41B 1.466(7)
C56A C60A 1.426(7)
C56A C57A 1.426(7)
C56A C42B 1.449(10)
C57A C58A 1.436(6)
C58A C41B 1.246(7)
C58A C59A 1.397(10)
C59A C38B 1.246(7)
C59A C60A 1.436(6)
C6B C11B 1.291(6)
C7B C15B 1.518(10)
C9B C19B 1.291(6)
C10B C27B 1.304(7)
C11B C30B 1.540(6)
C11B C12B 1.544(6)
C12B C13B 1.574(6)
C13B C14B 1.449(6)
C14B C32B 1.420(7)
C14B C15B 1.482(6)
C15B C16B 1.482(6)
C16B C33B 1.420(7)
C16B C17B 1.449(6)
C17B C18B 1.574(6)
C18B C19B 1.544(6)
C19B C20B 1.540(6)
C20B C34B 1.371(5)
C20B C21B 1.576(7)
C21B C22B 1.488(6)
C22B C23B 1.577(6)
C23B C60B 1.303(7)
C23B C86B 1.501(7)
C25B C26B 1.582(5)
C25B C86B 1.582(5)
C26B C36B 1.309(7)
C26B C27B 1.501(7)
C27B C28B 1.577(6)
C28B C29B 1.488(6)
C29B C30B 1.576(6)
C30B C31B 1.371(5)
C32B C42B 1.501(6)
C33B C42B 1.501(6)
C36B C37B 1.501(6)
C37B C56B 1.501(6)
C38B C39B 1.419(6)
C40B C41B 1.419(6)
C56B C86B 1.309(7)
C1C C1D 1.236(7)
C1C C5C 1.456(7)
C1C C2C 1.524(7)
C2C C2D 1.403(11)
C2C C3C 1.524(7)
C3C C3D 1.236(7)
C3C C4C 1.456(7)
C4C C5C 1.372(12)
C4C C4D 1.404(7)
C5C C5D 1.404(7)
C6C C10C 1.321(6)
C6C C1D 1.398(6)
C6C C7C 1.496(6)
C7C C5D 1.334(7)
C7C C8C 1.372(6)
C8C C10D 1.433(6)
C8C C9C 1.485(6)
C9C C29D 1.280(7)
C9C C10C 1.549(6)
C10C C6D 1.435(7)
C11C C12C 1.315(7)
C11C C1D 1.485(6)
C11C C15C 1.559(7)
C12C C13C 1.441(7)
C12C C6D 1.606(6)
C13C C13D 1.306(7)
C13C C14C 1.462(7)
C14C C7D 1.395(6)
C14C C15C 1.565(7)
C15C C2D 1.404(6)
C16C C2D 1.404(6)
C16C C17C 1.559(7)
C16C C20C 1.565(7)
C17C C18C 1.315(7)
C17C C3D 1.485(6)
C18C C19C 1.441(7)
C18C C9D 1.606(6)
C19C C17D 1.306(7)
C19C C20C 1.462(6)
C20C C7D 1.395(6)
C21C C22C 1.321(6)
C21C C3D 1.398(6)
C21C C25C 1.496(6)
C22C C9D 1.434(7)
C22C C23C 1.549(6)
C23C C21D 1.280(7)
C23C C24C 1.485(6)
C24C C25C 1.372(6)
C24C C60D 1.433(6)
C25C C4D 1.334(7)
C26C C5D 1.342(7)
C26C C30C 1.399(7)
C26C C27C 1.626(11)
C27C C4D 1.342(7)
C27C C28C 1.399(7)
C28C C29C 1.429(7)
C28C C60D 1.502(6)
C29C C25D 1.288(9)
C29C C30C 1.429(7)
C30C C10D 1.502(6)
C31C C35C 1.344(6)
C31C C31D 1.373(6)
C31C C32C 1.619(7)
C32C C28D 1.300(7)
C32C C33C 1.361(7)
C33C C34C 1.302(6)
C33C C36D 1.461(6)
C34C C55C 1.162(7)
C34C C35C 1.635(7)
C35C C40D 1.260(6)
C36C C40C 1.344(6)
C36C C34D 1.373(6)
C36C C37C 1.619(7)
C37C C22D 1.300(7)
C37C C38C 1.361(7)
C38C C39C 1.302(6)
C38C C56D 1.461(6)
C39C C52C 1.162(7)
C39C C40C 1.635(7)
C40C C39D 1.260(6)
C41C C45C 1.334(7)
C41C C40D 1.355(6)
C41C C42C 1.545(7)
C42C C43C 1.326(7)
C42C C57C 1.333(6)
C43C C44C 1.355(7)
C43C C32D 1.577(7)
C44C C12D 1.400(7)
C44C C45C 1.571(7)
C45C C31D 1.422(6)
C46C C50C 1.334(7)
C46C C39D 1.355(6)
C46C C47C 1.545(7)
C47C C48C 1.326(7)
C47C C60C 1.333(6)
C48C C49C 1.355(7)
C48C C33D 1.577(7)
C49C C18D 1.400(7)
C49C C50C 1.571(7)
C50C C34D 1.422(6)
C51C C37D 1.395(9)
C51C C52C 1.457(6)
C51C C55C 1.457(6)
C52C C53C 1.474(6)
C53C C54C 1.409(10)
C53C C38D 1.422(7)
C54C C41D 1.421(7)
C54C C55C 1.474(6)
C56C C42D 1.407(9)
C56C C60C 1.413(6)
C56C C57C 1.413(6)
C57C C58C 1.404(6)
C58C C41D 1.247(7)
C58C C59C 1.419(10)
C59C C38D 1.247(7)
C59C C60C 1.404(6)
C6D C11D 1.298(7)
C7D C15D 1.522(10)
C9D C19D 1.298(7)
C10D C27D 1.307(6)
C11D C12D 1.539(6)
C11D C30D 1.548(6)
C12D C13D 1.607(6)
C13D C14D 1.464(6)
C14D C32D 1.412(7)
C14D C15D 1.526(6)
C15D C16D 1.526(6)
C16D C33D 1.412(7)
C16D C17D 1.464(6)
C17D C18D 1.607(6)
C18D C19D 1.539(6)
C19D C20D 1.548(6)
C20D C34D 1.391(7)
C20D C21D 1.565(6)
C21D C22D 1.493(6)
C22D C23D 1.561(6)
C23D C60D 1.307(6)
C23D C86D 1.474(6)
C25D C26D 1.557(6)
C25D C86D 1.557(6)
C26D C36D 1.312(6)
C26D C27D 1.474(6)
C27D C28D 1.561(6)
C28D C29D 1.493(6)
C29D C30D 1.565(6)
C30D C31D 1.391(7)
C32D C42D 1.479(6)
C33D C42D 1.479(6)
C36D C37D 1.489(6)
C37D C56D 1.489(6)
C38D C39D 1.406(7)
C40D C41D 1.406(7)
C56D C86D 1.312(6)
La1 La3 0.695(9)
La1 La6 0.814(7)
La1 La2 0.958(8)
La1 La10 1.10(3)
La1 La8 1.312(14)
La1 La4 1.690(6)
La1 La7 1.76(2)
La1 La9 2.25(2)
La1 La5 2.329(5)
La2 La3 0.977(18)
La2 La8 1.011(18)
La2 La10 1.51(4)
La2 La6 1.711(10)
La2 La7 2.34(2)
La2 La9 2.35(3)
La2 La4 2.367(11)
La2 La5 2.656(14)
La3 La6 1.121(19)
La3 La4 1.50(2)
La3 La7 1.52(2)
La3 La9 1.67(3)
La3 La10 1.73(4)
La3 La8 1.750(16)
La3 La5 1.868(15)
La4 La5 1.080(7)
La4 La6 1.101(14)
La4 La9 1.49(2)
La4 La10 2.30(4)
La4 La8 2.817(14)
La5 La9 0.66(2)
La5 La7 0.84(3)
La5 La6 2.008(13)
La5 La10 3.02(4)
La5 La8 3.292(12)
La6 La7 1.25(3)
La6 La10 1.29(3)
La6 La8 1.912(19)
La6 La9 2.17(2)
La7 La9 1.27(3)
La7 La10 2.35(4)
La7 La8 2.81(2)
La8 La10 0.96(3)
La8 La9 3.11(2)
La9 La10 3.03(4)
La1A La6A 0.730(11)
La1A La4A 0.763(5)
La1A La8A 0.887(10)
La1A La3A 1.415(7)
La1A La5A 1.936(10)
La1A La7A 2.520(7)
La1A La2A 2.922(5)
La2A La7A 0.770(6)
La2A La5A 1.196(11)
La2A La3A 2.001(8)
La2A La8A 2.302(14)
La2A La6A 2.886(13)
La2A La4A 3.263(6)
La3A La5A 0.921(9)
La3A La6A 1.125(14)
La3A La8A 1.274(14)
La3A La7A 1.844(9)
La3A La4A 2.086(8)
La4A La8A 1.285(15)
La4A La6A 1.331(16)
La4A La5A 2.456(10)
La4A La7A 2.832(8)
La5A La7A 0.958(9)
La5A La8A 1.348(16)
La5A La6A 1.901(15)
La6A La8A 1.358(14)
La6A La7A 2.658(12)
La7A La8A 1.759(14)
C5 C6 1.28(5)
C1 C2 1.22(4)
C3 C4 0.78(3)
S1 C41 1.538(5)
S2 C41 1.551(5)
S3 C42 1.566(6)
S4 C42 1.509(6)
S5 C43 1.545(5)
S6 C43 1.536(5)

loop_
_geom_torsion_atom_site_label_1
_geom_torsion_atom_site_label_2
_geom_torsion_atom_site_label_3
_geom_torsion_atom_site_label_4
_geom_torsion
C1B C1A C2A C2B -0.1(12)
C5A C1A C2A C2B 147.8(8)
C1B C1A C2A C3A -145.4(5)
C5A C1A C2A C3A 2.5(8)
C2B C2A C3A C3B 0.3(12)
C1A C2A C3A C3B 145.6(5)
C2B C2A C3A C4A -147.6(8)
C1A C2A C3A C4A -2.3(8)
C3B C3A C4A C5A -143.2(6)
C2A C3A C4A C5A 1.2(5)
C3B C3A C4A C4B 6.3(10)
C2A C3A C4A C4B 150.7(6)
C4B C4A C5A C5B -0.7(5)
C3A C4A C5A C5B 145.2(6)
C4B C4A C5A C1A -145.5(6)
C3A C4A C5A C1A 0.4(3)
C1B C1A C5A C4A 142.6(6)
C2A C1A C5A C4A -1.8(5)
C1B C1A C5A C5B -5.6(10)
C2A C1A C5A C5B -150.0(6)
C10A C6A C7A C5B 148.5(7)
C1B C6A C7A C5B 1.4(10)
C10A C6A C7A C8A -3.0(9)
C1B C6A C7A C8A -150.1(6)
C5B C7A C8A C10B -8.3(11)
C6A C7A C8A C10B 144.4(7)
C5B C7A C8A C9A -152.7(6)
C6A C7A C8A C9A -0.1(8)
C7A C8A C9A C29B 152.5(6)
C10B C8A C9A C29B 2.2(9)
C7A C8A C9A C10A 2.6(7)
C10B C8A C9A C10A -147.7(5)
C1B C6A C10A C6B -3.5(11)
C7A C6A C10A C6B -147.0(6)
C1B C6A C10A C9A 148.0(6)
C7A C6A C10A C9A 4.5(7)
C29B C9A C10A C6A -154.2(6)
C8A C9A C10A C6A -4.6(7)
C29B C9A C10A C6B 2.4(8)
C8A C9A C10A C6B 151.9(5)
C1B C11A C12A C13A -138.1(7)
C15A C11A C12A C13A 1.5(8)
C1B C11A C12A C6B 7.4(10)
C15A C11A C12A C6B 147.0(5)
C11A C12A C13A C13B 153.4(6)
C6B C12A C13A C13B 7.6(9)
C11A C12A C13A C14A -1.3(7)
C6B C12A C13A C14A -147.1(5)
C13B C13A C14A C7B -12.5(10)
C12A C13A C14A C7B 144.7(7)
C13B C13A C14A C15A -156.7(6)
C12A C13A C14A C15A 0.4(7)
C7B C14A C15A C2B 0.4(12)
C13A C14A C15A C2B 148.8(8)
C7B C14A C15A C11A -148.0(7)
C13A C14A C15A C11A 0.3(7)
C12A C11A C15A C2B -150.2(8)
C1B C11A C15A C2B 1.8(9)
C12A C11A C15A C14A -1.0(6)
C1B C11A C15A C14A 151.0(5)
C2B C16A C17A C18A 150.2(8)
C20A C16A C17A C18A 1.0(6)
C2B C16A C17A C3B -1.8(9)
C20A C16A C17A C3B -151.0(5)
C3B C17A C18A C19A 138.1(7)
C16A C17A C18A C19A -1.6(8)
C3B C17A C18A C9B -7.4(10)
C16A C17A C18A C9B -147.1(5)
C17A C18A C19A C17B -153.4(6)
C9B C18A C19A C17B -7.6(9)
C17A C18A C19A C20A 1.3(7)
C9B C18A C19A C20A 147.1(5)
C17B C19A C20A C7B 12.5(10)
C18A C19A C20A C7B -144.7(7)
C17B C19A C20A C16A 156.7(6)
C18A C19A C20A C16A -0.4(7)
C2B C16A C20A C7B -0.4(12)
C17A C16A C20A C7B 148.0(7)
C2B C16A C20A C19A -148.8(8)
C17A C16A C20A C19A -0.4(7)
C3B C21A C22A C9B 3.6(11)
C25A C21A C22A C9B 147.1(6)
C3B C21A C22A C23A -147.9(6)
C25A C21A C22A C23A -4.5(7)
C21A C22A C23A C21B 154.2(6)
C9B C22A C23A C21B -2.4(8)
C21A C22A C23A C24A 4.6(7)
C9B C22A C23A C24A -151.9(5)
C21B C23A C24A C25A -152.6(6)
C22A C23A C24A C25A -2.7(7)
C21B C23A C24A C60B -2.3(9)
C22A C23A C24A C60B 147.6(5)
C60B C24A C25A C4B 8.4(11)
C23A C24A C25A C4B 152.8(6)
C60B C24A C25A C21A -144.2(7)
C23A C24A C25A C21A 0.2(8)
C22A C21A C25A C4B -148.6(7)
C3B C21A C25A C4B -1.5(10)
C22A C21A C25A C24A 2.9(9)
C3B C21A C25A C24A 149.9(6)
C5B C26A C27A C4B 0.6(4)
C30A C26A C27A C4B 145.2(6)
C5B C26A C27A C28A -144.9(6)
C30A C26A C27A C28A -0.25(18)
C4B C27A C28A C29A -140.1(7)
C26A C27A C28A C29A 3.5(5)
C4B C27A C28A C60B 0.5(10)
C26A C27A C28A C60B 144.1(5)
C27A C28A C29A C25B 146.0(8)
C60B C28A C29A C25B 3.7(11)
C27A C28A C29A C30A -5.1(8)
C60B C28A C29A C30A -147.4(4)
C5B C26A C30A C29A 139.4(7)
C27A C26A C30A C29A -3.0(5)
C5B C26A C30A C10B -1.3(10)
C27A C26A C30A C10B -143.7(5)
C25B C29A C30A C26A -146.2(8)
C28A C29A C30A C26A 4.9(8)
C25B C29A C30A C10B -3.9(11)
C28A C29A C30A C10B 147.2(4)
C31B C31A C32A C28B 6.2(8)
C35A C31A C32A C28B 155.8(6)
C31B C31A C32A C33A -148.7(5)
C35A C31A C32A C33A 0.9(6)
C28B C32A C33A C34A -153.4(6)
C31A C32A C33A C34A 0.2(7)
C28B C32A C33A C36B 0.2(9)
C31A C32A C33A C36B 153.8(4)
C32A C33A C34A C55A 156.7(7)
C36B C33A C34A C55A 9.7(13)
C32A C33A C34A C35A -1.1(8)
C36B C33A C34A C35A -148.1(6)
C31B C31A C35A C40B 2.8(10)
C32A C31A C35A C40B -144.3(6)
C31B C31A C35A C34A 145.9(6)
C32A C31A C35A C34A -1.2(5)
C55A C34A C35A C40B -17.6(9)
C33A C34A C35A C40B 143.7(7)
C55A C34A C35A C31A -159.8(6)
C33A C34A C35A C31A 1.5(7)
C34B C36A C37A C22B -6.2(8)
C40A C36A C37A C22B -155.8(6)
C34B C36A C37A C38A 148.7(5)
C40A C36A C37A C38A -0.9(6)
C22B C37A C38A C39A 153.4(6)
C36A C37A C38A C39A -0.2(7)
C22B C37A C38A C56B -0.2(9)
C36A C37A C38A C56B -153.8(4)
C37A C38A C39A C52A -156.7(7)
C56B C38A C39A C52A -9.8(13)
C37A C38A C39A C40A 1.1(8)
C56B C38A C39A C40A 148.0(6)
C34B C36A C40A C39B -2.9(10)
C37A C36A C40A C39B 144.3(6)
C34B C36A C40A C39A -145.9(6)
C37A C36A C40A C39A 1.2(5)
C52A C39A C40A C39B 17.6(9)
C38A C39A C40A C39B -143.7(7)
C52A C39A C40A C36A 159.8(6)
C38A C39A C40A C36A -1.5(7)
C45A C41A C42A C43A -4.9(9)
C40B C41A C42A C43A -147.0(7)
C45A C41A C42A C57A 153.5(7)
C40B C41A C42A C57A 11.4(10)
C57A C42A C43A C44A -152.8(8)
C41A C42A C43A C44A 1.5(9)
C57A C42A C43A C32B -7.2(12)
C41A C42A C43A C32B 147.1(6)
C42A C43A C44A C12B 147.8(7)
C32B C43A C44A C12B 4.1(10)
C42A C43A C44A C45A 1.8(8)
C32B C43A C44A C45A -141.9(5)
C40B C41A C45A C31B 3.1(11)
C42A C41A C45A C31B -138.7(7)
C40B C41A C45A C44A 147.2(7)
C42A C41A C45A C44A 5.4(8)
C43A C44A C45A C41A -4.7(8)
C12B C44A C45A C41A -154.1(6)
C43A C44A C45A C31B 141.4(6)
C12B C44A C45A C31B -8.1(9)
C50A C46A C47A C48A 4.9(9)
C39B C46A C47A C48A 147.0(7)
C50A C46A C47A C60A -153.5(7)
C39B C46A C47A C60A -11.4(10)
C60A C47A C48A C49A 152.8(8)
C46A C47A C48A C49A -1.5(9)
C60A C47A C48A C33B 7.2(12)
C46A C47A C48A C33B -147.1(6)
C47A C48A C49A C18B -147.8(7)
C33B C48A C49A C18B -4.1(10)
C47A C48A C49A C50A -1.8(9)
C33B C48A C49A C50A 141.9(5)
C39B C46A C50A C34B -3.1(12)
C47A C46A C50A C34B 138.7(7)
C39B C46A C50A C49A -147.2(7)
C47A C46A C50A C49A -5.4(8)
C48A C49A C50A C46A 4.7(8)
C18B C49A C50A C46A 154.1(6)
C48A C49A C50A C34B -141.4(6)
C18B C49A C50A C34B 8.0(9)
C38A C39A C52A C51A 8.6(12)
C40A C39A C52A C51A -151.0(6)
C38A C39A C52A C53A 149.0(7)
C40A C39A C52A C53A -10.6(10)
C37B C51A C52A C39A -5.4(13)
C55A C51A C52A C39A 152.0(6)
C37B C51A C52A C53A -152.1(9)
C55A C51A C52A C53A 5.3(11)
C39A C52A C53A C54A -145.8(6)
C51A C52A C53A C54A -3.3(7)
C39A C52A C53A C38B 2.0(11)
C51A C52A C53A C38B 144.5(7)
C52A C53A C54A C55A -0.07(14)
C38B C53A C54A C55A -150.4(7)
C52A C53A C54A C41B 150.4(7)
C38B C53A C54A C41B 0.1(3)
C33A C34A C55A C51A -8.6(12)
C35A C34A C55A C51A 151.0(6)
C33A C34A C55A C54A -149.0(7)
C35A C34A C55A C54A 10.7(10)
C37B C51A C55A C34A 5.3(13)
C52A C51A C55A C34A -152.1(6)
C37B C51A C55A C54A 152.0(9)
C52A C51A C55A C54A -5.4(11)
C53A C54A C55A C34A 145.9(6)
C41B C54A C55A C34A -2.2(11)
C53A C54A C55A C51A 3.4(7)
C41B C54A C55A C51A -144.6(7)
C43A C42A C57A C56A 9.9(11)
C41A C42A C57A C56A -142.6(6)
C43A C42A C57A C58A 137.7(8)
C41A C42A C57A C58A -14.8(10)
C60A C56A C57A C42A 154.2(4)
C42B C56A C57A C42A -6.3(10)
C60A C56A C57A C58A 20.9(8)
C42B C56A C57A C58A -139.5(7)
C42A C57A C58A C41B 16.9(11)
C56A C57A C58A C41B 147.8(7)
C42A C57A C58A C59A -144.1(5)
C56A C57A C58A C59A -13.2(6)
C41B C58A C59A C38B -0.2(4)
C57A C58A C59A C38B 160.4(8)
C41B C58A C59A C60A -160.6(8)
C57A C58A C59A C60A 0.09(18)
C48A C47A C60A C56A -9.9(11)
C46A C47A C60A C56A 142.6(6)
C48A C47A C60A C59A -137.8(8)
C46A C47A C60A C59A 14.7(10)
C57A C56A C60A C47A -154.1(4)
C42B C56A C60A C47A 6.3(10)
C57A C56A C60A C59A -20.9(9)
C42B C56A C60A C59A 139.6(7)
C38B C59A C60A C47A -16.7(11)
C58A C59A C60A C47A 144.0(5)
C38B C59A C60A C56A -147.6(7)
C58A C59A C60A C56A 13.1(6)
C5A C1A C1B C6A 6.8(10)
C2A C1A C1B C6A 147.3(7)
C5A C1A C1B C11A -139.6(6)
C2A C1A C1B C11A 0.9(10)
C10A C6A C1B C1A -144.6(7)
C7A C6A C1B C1A -4.5(9)
C10A C6A C1B C11A 9.7(8)
C7A C6A C1B C11A 149.9(6)
C12A C11A C1B C1A 137.5(8)
C15A C11A C1B C1A -1.6(9)
C12A C11A C1B C6A -12.7(10)
C15A C11A C1B C6A -151.9(5)
C20A C16A C2B C15A -0.9(15)
C17A C16A C2B C15A -142.6(6)
C20A C16A C2B C2A 143.1(8)
C17A C16A C2B C2A 1.4(13)
C14A C15A C2B C16A 0.9(15)
C11A C15A C2B C16A 142.6(6)
C14A C15A C2B C2A -143.1(8)
C11A C15A C2B C2A -1.4(13)
C3A C2A C2B C16A -0.5(14)
C1A C2A C2B C16A -141.4(8)
C3A C2A C2B C15A 141.3(8)
C1A C2A C2B C15A 0.4(14)
C4A C3A C3B C21A -7.0(10)
C2A C3A C3B C21A -147.5(7)
C4A C3A C3B C17A 139.4(7)
C2A C3A C3B C17A -1.1(10)
C22A C21A C3B C3A 144.5(7)
C25A C21A C3B C3A 4.4(9)
C22A C21A C3B C17A -9.8(8)
C25A C21A C3B C17A -149.9(6)
C18A C17A C3B C3A -137.4(8)
C16A C17A C3B C3A 1.7(9)
C18A C17A C3B C21A 12.8(10)
C16A C17A C3B C21A 152.0(5)
C24A C25A C4B C27A 0.1(11)
C21A C25A C4B C27A 150.8(7)
C24A C25A C4B C4A -149.7(7)
C21A C25A C4B C4A 1.1(11)
C28A C27A C4B C25A -4.0(12)
C26A C27A C4B C25A -141.9(5)
C28A C27A C4B C4A 147.5(6)
C26A C27A C4B C4A 9.6(8)
C5A C4A C4B C25A 141.5(5)
C3A C4A C4B C25A -2.9(10)
C5A C4A C4B C27A -10.0(9)
C3A C4A C4B C27A -154.4(6)
C8A C7A C5B C26A -0.7(11)
C6A C7A C5B C26A -151.5(7)
C8A C7A C5B C5A 150.3(7)
C6A C7A C5B C5A -0.4(11)
C30A C26A C5B C7A 5.0(11)
C27A C26A C5B C7A 141.8(5)
C30A C26A C5B C5A -147.6(6)
C27A C26A C5B C5A -10.8(8)
C4A C5A C5B C7A -141.2(5)
C1A C5A C5B C7A 2.0(10)
C4A C5A C5B C26A 11.4(9)
C1A C5A C5B C26A 154.6(6)
C6A C10A C6B C11B 155.9(7)
C9A C10A C6B C11B 5.4(8)
C6A C10A C6B C12A -3.3(9)
C9A C10A C6B C12A -153.8(5)
C11A C12A C6B C11B -157.1(6)
C13A C12A C6B C11B -9.7(8)
C11A C12A C6B C10A 1.7(7)
C13A C12A C6B C10A 149.1(5)
C13A C14A C7B C20A -144.8(7)
C15A C14A C7B C20A -2.0(15)
C13A C14A C7B C15B 11.7(12)
C15A C14A C7B C15B 154.5(7)
C19A C20A C7B C14A 144.8(7)
C16A C20A C7B C14A 2.0(15)
C19A C20A C7B C15B -11.7(12)
C16A C20A C7B C15B -154.5(7)
C21A C22A C9B C19B -155.9(7)
C23A C22A C9B C19B -5.4(8)
C21A C22A C9B C18A 3.3(9)
C23A C22A C9B C18A 153.8(5)
C17A C18A C9B C19B 157.1(6)
C19A C18A C9B C19B 9.7(8)
C17A C18A C9B C22A -1.7(7)
C19A C18A C9B C22A -149.1(5)
C7A C8A C10B C27B -142.0(7)
C9A C8A C10B C27B -0.8(9)
C7A C8A C10B C30A 11.0(10)
C9A C8A C10B C30A 152.1(5)
C26A C30A C10B C27B 148.3(6)
C29A C30A C10B C27B 7.0(8)
C26A C30A C10B C8A -5.7(8)
C29A C30A C10B C8A -147.0(6)
C10A C6B C11B C30B -4.9(9)
C12A C6B C11B C30B 150.5(5)
C10A C6B C11B C12B -156.2(5)
C12A C6B C11B C12B -0.8(8)
C43A C44A C12B C11B -148.1(6)
C45A C44A C12B C11B -4.4(8)
C43A C44A C12B C13B 7.1(8)
C45A C44A C12B C13B 150.9(5)
C6B C11B C12B C44A 165.9(6)
C30B C11B C12B C44A 13.2(8)
C6B C11B C12B C13B 14.4(7)
C30B C11B C12B C13B -138.3(5)
C12A C13A C13B C14B -150.4(6)
C14A C13A C13B C14B -0.2(8)
C12A C13A C13B C12B 4.2(9)
C14A C13A C13B C12B 154.4(5)
C44A C12B C13B C13A -170.3(5)
C11B C12B C13B C13A -16.4(7)
C44A C12B C13B C14B -19.2(8)
C11B C12B C13B C14B 134.7(5)
C13A C13B C14B C32B 167.5(5)
C12B C13B C14B C32B 17.7(8)
C13A C13B C14B C15B 11.8(9)
C12B C13B C14B C15B -138.0(7)
C32B C14B C15B C16B -10.6(11)
C13B C14B C15B C16B 144.9(5)
C32B C14B C15B C7B -167.2(6)
C13B C14B C15B C7B -11.7(11)
C14A C7B C15B C16B -159.1(7)
C20A C7B C15B C16B 0.1(12)
C14A C7B C15B C14B -0.1(12)
C20A C7B C15B C14B 159.1(7)
C14B C15B C16B C33B 10.6(11)
C7B C15B C16B C33B 167.2(6)
C14B C15B C16B C17B -144.9(5)
C7B C15B C16B C17B 11.7(11)
C18A C19A C17B C16B 150.4(6)
C20A C19A C17B C16B 0.2(8)
C18A C19A C17B C18B -4.2(9)
C20A C19A C17B C18B -154.4(5)
C33B C16B C17B C19A -167.5(5)
C15B C16B C17B C19A -11.8(9)
C33B C16B C17B C18B -17.7(8)
C15B C16B C17B C18B 138.0(7)
C48A C49A C18B C19B 148.2(6)
C50A C49A C18B C19B 4.4(8)
C48A C49A C18B C17B -7.1(8)
C50A C49A C18B C17B -150.8(5)
C19A C17B C18B C49A 170.3(5)
C16B C17B C18B C49A 19.2(8)
C19A C17B C18B C19B 16.4(7)
C16B C17B C18B C19B -134.7(5)
C22A C9B C19B C20B 4.9(9)
C18A C9B C19B C20B -150.4(5)
C22A C9B C19B C18B 156.2(5)
C18A C9B C19B C18B 0.8(8)
C49A C18B C19B C9B -165.9(6)
C17B C18B C19B C9B -14.4(7)
C49A C18B C19B C20B -13.2(8)
C17B C18B C19B C20B 138.3(5)
C9B C19B C20B C34B 159.4(6)
C18B C19B C20B C34B 9.9(8)
C9B C19B C20B C21B 2.3(7)
C18B C19B C20B C21B -147.3(5)
C24A C23A C21B C22B -1.5(9)
C22A C23A C21B C22B -145.3(5)
C24A C23A C21B C20B 153.3(5)
C22A C23A C21B C20B 9.5(9)
C34B C20B C21B C23A -165.5(6)
C19B C20B C21B C23A -9.4(7)
C34B C20B C21B C22B -9.0(7)
C19B C20B C21B C22B 147.1(4)
C38A C37A C22B C21B -148.2(6)
C36A C37A C22B C21B -0.9(8)
C38A C37A C22B C23B 8.2(9)
C36A C37A C22B C23B 155.6(5)
C23A C21B C22B C37A 163.8(6)
C20B C21B C22B C37A 7.7(7)
C23A C21B C22B C23B 5.9(8)
C20B C21B C22B C23B -150.2(4)
C37A C22B C23B C60B -164.4(6)
C21B C22B C23B C60B -7.0(7)
C37A C22B C23B C86B -9.1(7)
C21B C22B C23B C86B 148.2(4)
C30A C29A C25B C26B -3.4(13)
C28A C29A C25B C26B -147.7(6)
C30A C29A C25B C86B 147.8(6)
C28A C29A C25B C86B 3.5(13)
C29A C25B C26B C36B 157.2(7)
C86B C25B C26B C36B 3.6(11)
C29A C25B C26B C27B 7.4(10)
C86B C25B C26B C27B -146.1(5)
C8A C10B C27B C26B 147.1(6)
C30A C10B C27B C26B -2.7(9)
C8A C10B C27B C28B -3.8(9)
C30A C10B C27B C28B -153.5(5)
C36B C26B C27B C10B -156.0(5)
C25B C26B C27B C10B -4.4(8)
C36B C26B C27B C28B -2.8(6)
C25B C26B C27B C28B 148.8(5)
C33A C32A C28B C29B 148.2(6)
C31A C32A C28B C29B 0.8(8)
C33A C32A C28B C27B -8.3(9)
C31A C32A C28B C27B -155.6(5)
C10B C27B C28B C32A 164.4(6)
C26B C27B C28B C32A 9.1(7)
C10B C27B C28B C29B 7.1(7)
C26B C27B C28B C29B -148.2(4)
C8A C9A C29B C28B 1.5(9)
C10A C9A C29B C28B 145.4(5)
C8A C9A C29B C30B -153.3(5)
C10A C9A C29B C30B -9.5(9)
C32A C28B C29B C9A -163.8(6)
C27B C28B C29B C9A -5.9(8)
C32A C28B C29B C30B -7.7(7)
C27B C28B C29B C30B 150.2(4)
C6B C11B C30B C31B -159.4(6)
C12B C11B C30B C31B -9.9(8)
C6B C11B C30B C29B -2.3(7)
C12B C11B C30B C29B 147.3(5)
C9A C29B C30B C31B 165.5(6)
C28B C29B C30B C31B 9.0(7)
C9A C29B C30B C11B 9.4(7)
C28B C29B C30B C11B -147.1(4)
C35A C31A C31B C30B -152.7(6)
C32A C31A C31B C30B -5.1(8)
C35A C31A C31B C45A 5.3(9)
C32A C31A C31B C45A 152.9(5)
C11B C30B C31B C31A 152.8(5)
C29B C30B C31B C31A -2.0(9)
C11B C30B C31B C45A -2.5(9)
C29B C30B C31B C45A -157.4(6)
C41A C45A C31B C31A -8.1(10)
C44A C45A C31B C31A -146.1(6)
C41A C45A C31B C30B 149.8(7)
C44A C45A C31B C30B 11.8(9)
C13B C14B C32B C42B -150.4(6)
C15B C14B C32B C42B 7.0(9)
C13B C14B C32B C43A -4.2(7)
C15B C14B C32B C43A 153.2(6)
C42A C43A C32B C14B -147.4(6)
C44A C43A C32B C14B -6.2(8)
C42A C43A C32B C42B 0.5(8)
C44A C43A C32B C42B 141.7(6)
C17B C16B C33B C42B 150.4(6)
C15B C16B C33B C42B -7.0(9)
C17B C16B C33B C48A 4.2(7)
C15B C16B C33B C48A -153.2(6)
C47A C48A C33B C16B 147.4(6)
C49A C48A C33B C16B 6.2(8)
C47A C48A C33B C42B -0.5(8)
C49A C48A C33B C42B -141.7(6)
C40A C36A C34B C20B 152.7(6)
C37A C36A C34B C20B 5.1(8)
C40A C36A C34B C50A -5.3(9)
C37A C36A C34B C50A -152.9(5)
C19B C20B C34B C36A -152.8(5)
C21B C20B C34B C36A 2.1(9)
C19B C20B C34B C50A 2.5(9)
C21B C20B C34B C50A 157.4(6)
C46A C50A C34B C36A 8.1(10)
C49A C50A C34B C36A 146.1(6)
C46A C50A C34B C20B -149.8(7)
C49A C50A C34B C20B -11.8(9)
C27B C26B C36B C33A -5.4(9)
C25B C26B C36B C33A -153.4(7)
C27B C26B C36B C37B 152.6(6)
C25B C26B C36B C37B 4.6(10)
C34A C33A C36B C26B 154.9(7)
C32A C33A C36B C26B 7.4(9)
C34A C33A C36B C37B -5.2(11)
C32A C33A C36B C37B -152.8(6)
C52A C51A C37B C56B 2.4(14)
C55A C51A C37B C56B -151.2(8)
C52A C51A C37B C36B 151.2(8)
C55A C51A C37B C36B -2.3(14)
C26B C36B C37B C51A -160.9(8)
C33A C36B C37B C51A 1.9(11)
C26B C36B C37B C56B -13.5(12)
C33A C36B C37B C56B 149.3(6)
C58A C59A C38B C39B -144.3(5)
C60A C59A C38B C39B 13.0(12)
C58A C59A C38B C53A -6.7(8)
C60A C59A C38B C53A 150.6(6)
C54A C53A C38B C59A 6.3(7)
C52A C53A C38B C59A -138.3(7)
C54A C53A C38B C39B 148.6(4)
C52A C53A C38B C39B 4.0(9)
C36A C40A C39B C46A 8.4(10)
C39A C40A C39B C46A 138.6(7)
C36A C40A C39B C38B -143.1(6)
C39A C40A C39B C38B -12.9(10)
C50A C46A C39B C40A -5.2(10)
C47A C46A C39B C40A -143.9(6)
C50A C46A C39B C38B 146.5(7)
C47A C46A C39B C38B 7.7(10)
C59A C38B C39B C40A 141.8(7)
C53A C38B C39B C40A 2.0(9)
C59A C38B C39B C46A -8.7(10)
C53A C38B C39B C46A -148.5(6)
C31A C35A C40B C41A -8.3(10)
C34A C35A C40B C41A -138.5(7)
C31A C35A C40B C41B 143.1(6)
C34A C35A C40B C41B 12.9(10)
C45A C41A C40B C35A 5.2(10)
C42A C41A C40B C35A 143.9(6)
C45A C41A C40B C41B -146.5(7)
C42A C41A C40B C41B -7.8(10)
C59A C58A C41B C40B 144.4(5)
C57A C58A C41B C40B -13.2(11)
C59A C58A C41B C54A 7.0(8)
C57A C58A C41B C54A -150.6(6)
C35A C40B C41B C58A -141.6(7)
C41A C40B C41B C58A 8.9(10)
C35A C40B C41B C54A -2.1(8)
C41A C40B C41B C54A 148.3(6)
C53A C54A C41B C58A -6.5(7)
C55A C54A C41B C58A 138.3(7)
C53A C54A C41B C40B -148.7(4)
C55A C54A C41B C40B -3.8(9)
C60A C56A C42B C32B -155.5(6)
C57A C56A C42B C32B 1.0(10)
C60A C56A C42B C33B -1.1(10)
C57A C56A C42B C33B 155.5(6)
C14B C32B C42B C56A 148.9(6)
C43A C32B C42B C56A 1.9(8)
C14B C32B C42B C33B -4.4(11)
C43A C32B C42B C33B -151.4(6)
C16B C33B C42B C56A -148.9(6)
C48A C33B C42B C56A -1.9(8)
C16B C33B C42B C32B 4.4(11)
C48A C33B C42B C32B 151.4(6)
C39A C38A C56B C86B -154.9(7)
C37A C38A C56B C86B -7.4(9)
C39A C38A C56B C37B 5.2(11)
C37A C38A C56B C37B 152.8(6)
C51A C37B C56B C86B 160.9(8)
C36B C37B C56B C86B 13.5(12)
C51A C37B C56B C38A -1.9(11)
C36B C37B C56B C38A -149.3(6)
C86B C23B C60B C24A -147.2(6)
C22B C23B C60B C24A 3.7(9)
C86B C23B C60B C28A 2.6(9)
C22B C23B C60B C28A 153.5(5)
C25A C24A C60B C23B 142.1(7)
C23A C24A C60B C23B 0.9(9)
C25A C24A C60B C28A -10.9(10)
C23A C24A C60B C28A -152.1(5)
C27A C28A C60B C23B -148.1(6)
C29A C28A C60B C23B -6.8(8)
C27A C28A C60B C24A 5.9(8)
C29A C28A C60B C24A 147.2(6)
C38A C56B C86B C23B 5.4(9)
C37B C56B C86B C23B -152.6(6)
C38A C56B C86B C25B 153.4(7)
C37B C56B C86B C25B -4.6(10)
C60B C23B C86B C56B 156.0(5)
C22B C23B C86B C56B 2.8(6)
C60B C23B C86B C25B 4.3(8)
C22B C23B C86B C25B -148.9(5)
C29A C25B C86B C56B -157.2(7)
C26B C25B C86B C56B -3.6(11)
C29A C25B C86B C23B -7.4(10)
C26B C25B C86B C23B 146.1(5)
C1D C1C C2C C2D -0.2(10)
C5C C1C C2C C2D 147.5(7)
C1D C1C C2C C3C -145.0(5)
C5C C1C C2C C3C 2.6(8)
C2D C2C C3C C3D 0.2(10)
C1C C2C C3C C3D 145.1(5)
C2D C2C C3C C4C -147.4(7)
C1C C2C C3C C4C -2.5(8)
C3D C3C C4C C5C -140.8(7)
C2C C3C C4C C5C 1.5(6)
C3D C3C C4C C4D 11.0(11)
C2C C3C C4C C4D 153.3(7)
C4D C4C C5C C5D -0.3(5)
C3C C4C C5C C5D 147.9(8)
C4D C4C C5C C1C -148.1(8)
C3C C4C C5C C1C 0.2(2)
C1D C1C C5C C4C 140.5(7)
C2C C1C C5C C4C -1.8(6)
C1D C1C C5C C5D -10.7(11)
C2C C1C C5C C5D -153.1(7)
C10C C6C C7C C5D 148.6(7)
C1D C6C C7C C5D -4.9(10)
C10C C6C C7C C8C 4.3(8)
C1D C6C C7C C8C -149.2(6)
C5D C7C C8C C10D -8.9(11)
C6C C7C C8C C10D 138.2(6)
C5D C7C C8C C9C -152.0(6)
C6C C7C C8C C9C -4.9(7)
C7C C8C C9C C29D 157.9(6)
C10D C8C C9C C29D 7.4(8)
C7C C8C C9C C10C 3.5(6)
C10D C8C C9C C10C -147.1(5)
C1D C6C C10C C6D -2.5(12)
C7C C6C C10C C6D -150.6(6)
C1D C6C C10C C9C 146.4(7)
C7C C6C C10C C9C -1.7(8)
C29D C9C C10C C6C -152.4(7)
C8C C9C C10C C6C -1.0(7)
C29D C9C C10C C6D 0.0(9)
C8C C9C C10C C6D 151.4(5)
C1D C11C C12C C13C -140.6(7)
C15C C11C C12C C13C -6.2(8)
C1D C11C C12C C6D 15.9(11)
C15C C11C C12C C6D 150.3(5)
C11C C12C C13C C13D 154.8(6)
C6D C12C C13C C13D -1.5(8)
C11C C12C C13C C14C 3.8(8)
C6D C12C C13C C14C -152.6(5)
C13D C13C C14C C7D -10.7(10)
C12C C13C C14C C7D 138.0(7)
C13D C13C C14C C15C -148.2(6)
C12C C13C C14C C15C 0.5(7)
C12C C11C C15C C2D -144.0(7)
C1D C11C C15C C2D 0.6(9)
C12C C11C C15C C14C 5.8(7)
C1D C11C C15C C14C 150.4(5)
C7D C14C C15C C2D 2.5(11)
C13C C14C C15C C2D 144.4(7)
C7D C14C C15C C11C -145.6(6)
C13C C14C C15C C11C -3.7(7)
C2D C16C C17C C18C 144.0(7)
C20C C16C C17C C18C -5.8(7)
C2D C16C C17C C3D -0.6(9)
C20C C16C C17C C3D -150.4(5)
C3D C17C C18C C19C 140.6(7)
C16C C17C C18C C19C 6.2(8)
C3D C17C C18C C9D -15.9(11)
C16C C17C C18C C9D -150.3(5)
C17C C18C C19C C17D -154.8(6)
C9D C18C C19C C17D 1.5(8)
C17C C18C C19C C20C -3.8(8)
C9D C18C C19C C20C 152.6(5)
C17D C19C C20C C7D 10.7(10)
C18C C19C C20C C7D -138.0(7)
C17D C19C C20C C16C 148.2(6)
C18C C19C C20C C16C -0.5(7)
C2D C16C C20C C7D -2.5(11)
C17C C16C C20C C7D 145.6(6)
C2D C16C C20C C19C -144.4(7)
C17C C16C C20C C19C 3.7(7)
C3D C21C C22C C9D 2.6(12)
C25C C21C C22C C9D 150.6(6)
C3D C21C C22C C23C -146.4(7)
C25C C21C C22C C23C 1.7(8)
C21C C22C C23C C21D 152.4(7)
C9D C22C C23C C21D 0.0(9)
C21C C22C C23C C24C 1.0(7)
C9D C22C C23C C24C -151.4(5)
C21D C23C C24C C25C -158.0(6)
C22C C23C C24C C25C -3.5(6)
C21D C23C C24C C60D -7.4(8)
C22C C23C C24C C60D 147.0(5)
C60D C24C C25C C4D 9.0(10)
C23C C24C C25C C4D 152.0(6)
C60D C24C C25C C21C -138.1(6)
C23C C24C C25C C21C 4.9(7)
C22C C21C C25C C4D -148.6(7)
C3D C21C C25C C4D 4.8(10)
C22C C21C C25C C24C -4.3(8)
C3D C21C C25C C24C 149.1(6)
C5D C26C C27C C4D 0.2(3)
C30C C26C C27C C4D 142.5(7)
C5D C26C C27C C28C -142.4(7)
C30C C26C C27C C28C -0.09(13)
C4D C27C C28C C29C -140.5(8)
C26C C27C C28C C29C 0.9(6)
C4D C27C C28C C60D 5.1(10)
C26C C27C C28C C60D 146.5(4)
C27C C28C C29C C25D 152.3(7)
C60D C28C C29C C25D 5.4(10)
C27C C28C C29C C30C -1.4(9)
C60D C28C C29C C30C -148.3(4)
C5D C26C C30C C29C 140.2(7)
C27C C26C C30C C29C -0.8(6)
C5D C26C C30C C10D -5.4(10)
C27C C26C C30C C10D -146.3(4)
C25D C29C C30C C26C -152.4(7)
C28C C29C C30C C26C 1.3(9)
C25D C29C C30C C10D -5.5(10)
C28C C29C C30C C10D 148.3(4)
C35C C31C C32C C28D 155.1(6)
C31D C31C C32C C28D 6.0(8)
C35C C31C C32C C33C -2.8(7)
C31D C31C C32C C33C -151.9(5)
C28D C32C C33C C34C -153.1(6)
C31C C32C C33C C34C 0.1(7)
C28D C32C C33C C36D -3.3(9)
C31C C32C C33C C36D 149.9(4)
C32C C33C C34C C55C 147.4(7)
C36D C33C C34C C55C 2.9(11)
C32C C33C C34C C35C 2.1(7)
C36D C33C C34C C35C -142.4(5)
C31D C31C C35C C40D 4.4(11)
C32C C31C C35C C40D -141.4(6)
C31D C31C C35C C34C 149.3(6)
C32C C31C C35C C34C 3.6(6)
C55C C34C C35C C40D -7.1(9)
C33C C34C C35C C40D 142.8(6)
C55C C34C C35C C31C -153.5(6)
C33C C34C C35C C31C -3.7(7)
C40C C36C C37C C22D -155.1(6)
C34D C36C C37C C22D -6.0(8)
C40C C36C C37C C38C 2.8(7)
C34D C36C C37C C38C 151.9(5)
C22D C37C C38C C39C 153.1(6)
C36C C37C C38C C39C -0.1(7)
C22D C37C C38C C56D 3.3(9)
C36C C37C C38C C56D -149.9(4)
C37C C38C C39C C52C -147.4(7)
C56D C38C C39C C52C -2.9(11)
C37C C38C C39C C40C -2.2(7)
C56D C38C C39C C40C 142.3(5)
C34D C36C C40C C39D -4.4(11)
C37C C36C C40C C39D 141.4(6)
C34D C36C C40C C39C -149.4(6)
C37C C36C C40C C39C -3.6(6)
C52C C39C C40C C39D 7.1(9)
C38C C39C C40C C39D -142.7(6)
C52C C39C C40C C36C 153.5(6)
C38C C39C C40C C36C 3.7(7)
C45C C41C C42C C43C -3.3(8)
C40D C41C C42C C43C -146.0(6)
C45C C41C C42C C57C 149.9(6)
C40D C41C C42C C57C 7.2(9)
C57C C42C C43C C44C -146.7(7)
C41C C42C C43C C44C 2.4(8)
C57C C42C C43C C32D 0.2(10)
C41C C42C C43C C32D 149.3(5)
C42C C43C C44C C12D 155.0(6)
C32D C43C C44C C12D 7.9(8)
C42C C43C C44C C45C -0.8(7)
C32D C43C C44C C45C -148.0(5)
C40D C41C C45C C31D 1.1(10)
C42C C41C C45C C31D -140.3(6)
C40D C41C C45C C44C 143.9(6)
C42C C41C C45C C44C 2.5(6)
C43C C44C C45C C41C -1.3(7)
C12D C44C C45C C41C -154.6(6)
C43C C44C C45C C31D 144.4(5)
C12D C44C C45C C31D -9.0(9)
C50C C46C C47C C48C 3.3(8)
C39D C46C C47C C48C 145.9(6)
C50C C46C C47C C60C -149.9(6)
C39D C46C C47C C60C -7.3(9)
C60C C47C C48C C49C 146.7(7)
C46C C47C C48C C49C -2.4(8)
C60C C47C C48C C33D -0.2(10)
C46C C47C C48C C33D -149.3(5)
C47C C48C C49C C18D -155.0(6)
C33D C48C C49C C18D -7.9(8)
C47C C48C C49C C50C 0.8(7)
C33D C48C C49C C50C 147.9(5)
C39D C46C C50C C34D -1.1(10)
C47C C46C C50C C34D 140.3(6)
C39D C46C C50C C49C -143.9(6)
C47C C46C C50C C49C -2.5(6)
C48C C49C C50C C46C 1.3(7)
C18D C49C C50C C46C 154.6(6)
C48C C49C C50C C34D -144.4(5)
C18D C49C C50C C34D 9.0(9)
C38C C39C C52C C51C -4.4(10)
C40C C39C C52C C51C -149.1(5)
C38C C39C C52C C53C 145.5(6)
C40C C39C C52C C53C 0.8(9)
C37D C51C C52C C39C 7.4(10)
C55C C51C C52C C39C 154.4(4)
C37D C51C C52C C53C -145.7(6)
C55C C51C C52C C53C 1.3(8)
C39C C52C C53C C54C -151.7(6)
C51C C52C C53C C54C -0.8(5)
C39C C52C C53C C38D -10.1(10)
C51C C52C C53C C38D 140.8(6)
C38D C53C C54C C41D 0.2(3)
C52C C53C C54C C41D 143.3(6)
C38D C53C C54C C55C -143.2(6)
C52C C53C C54C C55C -0.08(14)
C33C C34C C55C C51C 4.5(10)
C35C C34C C55C C51C 149.1(5)
C33C C34C C55C C54C -145.4(6)
C35C C34C C55C C54C -0.8(9)
C37D C51C C55C C34C -7.4(10)
C52C C51C C55C C34C -154.5(4)
C37D C51C C55C C54C 145.7(6)
C52C C51C C55C C54C -1.4(8)
C53C C54C C55C C34C 151.9(6)
C41D C54C C55C C34C 9.9(10)
C53C C54C C55C C51C 1.0(5)
C41D C54C C55C C51C -141.0(6)
C43C C42C C57C C58C 147.2(7)
C41C C42C C57C C58C -0.7(9)
C43C C42C C57C C56C -0.8(10)
C41C C42C C57C C56C -148.7(6)
C42D C56C C57C C42C 2.7(11)
C60C C56C C57C C42C 160.1(4)
C42D C56C C57C C58C -145.5(8)
C60C C56C C57C C58C 11.9(9)
C42C C57C C58C C41D -4.1(12)
C56C C57C C58C C41D 141.8(8)
C42C C57C C58C C59C -154.3(6)
C56C C57C C58C C59C -8.4(7)
C41D C58C C59C C38D -0.2(4)
C57C C58C C59C C38D 151.0(8)
C41D C58C C59C C60C -151.1(8)
C57C C58C C59C C60C 0.09(16)
C48C C47C C60C C59C -147.3(7)
C46C C47C C60C C59C 0.6(9)
C48C C47C C60C C56C 0.8(10)
C46C C47C C60C C56C 148.7(6)
C38D C59C C60C C47C 4.3(11)
C58C C59C C60C C47C 154.2(6)
C38D C59C C60C C56C -141.6(8)
C58C C59C C60C C56C 8.2(7)
C42D C56C C60C C47C -2.7(11)
C57C C56C C60C C47C -160.0(4)
C42D C56C C60C C59C 145.5(8)
C57C C56C C60C C59C -11.8(9)
C5C C1C C1D C6C 9.7(12)
C2C C1C C1D C6C 149.4(6)
C5C C1C C1D C11C -141.7(8)
C2C C1C C1D C11C -2.0(11)
C10C C6C C1D C1C -146.7(8)
C7C C6C C1D C1C -1.7(10)
C10C C6C C1D C11C 11.9(10)
C7C C6C C1D C11C 156.9(6)
C12C C11C C1D C1C 135.2(8)
C15C C11C C1D C1C 1.8(11)
C12C C11C C1D C6C -19.1(10)
C15C C11C C1D C6C -152.5(6)
C3C C2C C2D C16C -2.2(11)
C1C C2C C2D C16C -141.0(7)
C3C C2C C2D C15C 140.9(7)
C1C C2C C2D C15C 2.2(11)
C17C C16C C2D C2C 2.3(11)
C20C C16C C2D C2C 145.1(7)
C17C C16C C2D C15C -143.0(5)
C20C C16C C2D C15C -0.2(13)
C11C C15C C2D C2C -2.3(11)
C14C C15C C2D C2C -145.1(7)
C11C C15C C2D C16C 143.0(5)
C14C C15C C2D C16C 0.2(13)
C4C C3C C3D C21C -9.8(12)
C2C C3C C3D C21C -149.5(6)
C4C C3C C3D C17C 141.6(8)
C2C C3C C3D C17C 1.9(11)
C22C C21C C3D C3C 146.7(8)
C25C C21C C3D C3C 1.7(10)
C22C C21C C3D C17C -12.0(10)
C25C C21C C3D C17C -157.0(6)
C18C C17C C3D C3C -135.1(8)
C16C C17C C3D C3C -1.7(11)
C18C C17C C3D C21C 19.1(10)
C16C C17C C3D C21C 152.5(6)
C24C C25C C4D C27C 1.5(11)
C21C C25C C4D C27C 145.8(7)
C24C C25C C4D C4C -147.6(7)
C21C C25C C4D C4C -3.4(11)
C28C C27C C4D C25C -8.1(12)
C26C C27C C4D C25C -142.6(6)
C28C C27C C4D C4C 142.7(6)
C26C C27C C4D C4C 8.3(9)
C5C C4C C4D C25C 143.5(5)
C3C C4C C4D C25C -3.5(11)
C5C C4C C4D C27C -8.7(9)
C3C C4C C4D C27C -155.6(6)
C8C C7C C5D C26C -1.8(11)
C6C C7C C5D C26C -146.0(7)
C8C C7C C5D C5C 147.9(7)
C6C C7C C5D C5C 3.6(11)
C30C C26C C5D C7C 8.5(12)
C27C C26C C5D C7C 142.6(6)
C30C C26C C5D C5C -142.8(6)
C27C C26C C5D C5C -8.7(8)
C4C C5C C5D C7C -143.3(5)
C1C C5C C5D C7C 3.1(11)
C4C C5C C5D C26C 9.2(9)
C1C C5C C5D C26C 155.7(6)
C6C C10C C6D C11D 153.6(7)
C9C C10C C6D C11D 5.6(8)
C6C C10C C6D C12C -3.3(9)
C9C C10C C6D C12C -151.2(5)
C11C C12C C6D C11D -156.1(7)
C13C C12C C6D C11D -0.1(9)
C11C C12C C6D C10C -2.9(8)
C13C C12C C6D C10C 153.1(6)
C19C C20C C7D C14C 140.0(6)
C16C C20C C7D C14C 5.6(13)
C19C C20C C7D C15D -13.1(10)
C16C C20C C7D C15D -147.4(6)
C13C C14C C7D C20C -140.0(6)
C15C C14C C7D C20C -5.6(13)
C13C C14C C7D C15D 13.1(10)
C15C C14C C7D C15D 147.4(6)
C21C C22C C9D C19D -153.6(7)
C23C C22C C9D C19D -5.6(8)
C21C C22C C9D C18C 3.3(9)
C23C C22C C9D C18C 151.2(5)
C17C C18C C9D C19D 156.1(7)
C19C C18C C9D C19D 0.1(9)
C17C C18C C9D C22C 2.8(8)
C19C C18C C9D C22C -153.1(6)
C7C C8C C10D C27D -144.2(7)
C9C C8C C10D C27D -3.6(8)
C7C C8C C10D C30C 11.0(9)
C9C C8C C10D C30C 151.6(5)
C26C C30C C10D C27D 154.7(5)
C29C C30C C10D C27D 8.5(7)
C26C C30C C10D C8C -3.2(7)
C29C C30C C10D C8C -149.4(5)
C10C C6D C11D C12D -154.0(5)
C12C C6D C11D C12D -3.2(8)
C10C C6D C11D C30D 0.6(9)
C12C C6D C11D C30D 151.5(6)
C43C C44C C12D C11D -153.0(5)
C45C C44C C12D C11D -2.0(8)
C43C C44C C12D C13D 8.2(8)
C45C C44C C12D C13D 159.1(5)
C6D C11D C12D C44C 167.0(5)
C30D C11D C12D C44C 9.9(7)
C6D C11D C12D C13D 8.7(8)
C30D C11D C12D C13D -148.5(5)
C12C C13C C13D C14D -149.0(5)
C14C C13C C13D C14D -4.3(9)
C12C C13C C13D C12D 6.1(8)
C14C C13C C13D C12D 150.8(6)
C44C C12D C13D C13C -168.2(5)
C11D C12D C13D C13C -10.9(8)
C44C C12D C13D C14D -17.3(8)
C11D C12D C13D C14D 140.0(6)
C13C C13D C14D C32D 158.3(5)
C12D C13D C14D C32D 6.4(7)
C13C C13D C14D C15D 16.4(8)
C12D C13D C14D C15D -135.5(6)
C20C C7D C15D C16D 1.8(10)
C14C C7D C15D C16D -153.9(6)
C20C C7D C15D C14D 153.9(6)
C14C C7D C15D C14D -1.8(10)
C32D C14D C15D C7D -152.9(6)
C13D C14D C15D C7D -13.5(9)
C32D C14D C15D C16D -4.9(11)
C13D C14D C15D C16D 134.4(6)
C7D C15D C16D C33D 152.9(6)
C14D C15D C16D C33D 4.9(11)
C7D C15D C16D C17D 13.5(9)
C14D C15D C16D C17D -134.4(6)
C18C C19C C17D C16D 149.0(5)
C20C C19C C17D C16D 4.3(9)
C18C C19C C17D C18D -6.0(8)
C20C C19C C17D C18D -150.8(6)
C33D C16D C17D C19C -158.3(5)
C15D C16D C17D C19C -16.4(8)
C33D C16D C17D C18D -6.4(7)
C15D C16D C17D C18D 135.5(6)
C48C C49C C18D C19D 153.0(5)
C50C C49C C18D C19D 2.0(8)
C48C C49C C18D C17D -8.2(8)
C50C C49C C18D C17D -159.1(5)
C19C C17D C18D C49C 168.2(5)
C16D C17D C18D C49C 17.3(8)
C19C C17D C18D C19D 10.9(8)
C16D C17D C18D C19D -140.0(6)
C22C C9D C19D C18D 154.0(5)
C18C C9D C19D C18D 3.2(8)
C22C C9D C19D C20D -0.6(9)
C18C C9D C19D C20D -151.5(6)
C49C C18D C19D C9D -167.0(5)
C17D C18D C19D C9D -8.7(8)
C49C C18D C19D C20D -9.9(7)
C17D C18D C19D C20D 148.5(5)
C9D C19D C20D C34D 159.1(6)
C18D C19D C20D C34D 7.8(8)
C9D C19D C20D C21D 11.0(8)
C18D C19D C20D C21D -140.3(5)
C24C C23C C21D C22D -1.2(9)
C22C C23C C21D C22D -148.6(6)
C24C C23C C21D C20D 158.1(5)
C22C C23C C21D C20D 10.7(9)
C34D C20D C21D C23C -164.8(5)
C19D C20D C21D C23C -14.8(7)
C34D C20D C21D C22D -2.9(7)
C19D C20D C21D C22D 147.2(5)
C38C C37C C22D C21D -146.0(6)
C36C C37C C22D C21D 3.7(8)
C38C C37C C22D C23D 0.4(9)
C36C C37C C22D C23D 150.1(5)
C23C C21D C22D C37C 160.0(6)
C20D C21D C22D C37C 0.6(8)
C23C C21D C22D C23D 12.2(8)
C20D C21D C22D C23D -147.2(4)
C37C C22D C23D C60D -166.2(5)
C21D C22D C23D C60D -14.8(7)
C37C C22D C23D C86D -3.4(7)
C21D C22D C23D C86D 148.0(4)
C30C C29C C25D C26D -4.8(11)
C28C C29C C25D C26D -152.4(6)
C30C C29C C25D C86D 152.4(6)
C28C C29C C25D C86D 4.9(11)
C29C C25D C26D C36D 166.9(6)
C86D C25D C26D C36D 8.4(9)
C29C C25D C26D C27D 11.3(8)
C86D C25D C26D C27D -147.3(4)
C8C C10D C27D C26D 151.8(5)
C30C C10D C27D C26D -1.0(8)
C8C C10D C27D C28D -8.1(8)
C30C C10D C27D C28D -160.9(4)
C36D C26D C27D C10D -163.6(5)
C25D C26D C27D C10D -8.4(7)
C36D C26D C27D C28D -2.8(7)
C25D C26D C27D C28D 152.3(4)
C33C C32C C28D C29D 146.0(6)
C31C C32C C28D C29D -3.7(8)
C33C C32C C28D C27D -0.4(9)
C31C C32C C28D C27D -150.1(5)
C10D C27D C28D C32C 166.2(5)
C26D C27D C28D C32C 3.4(7)
C10D C27D C28D C29D 14.8(7)
C26D C27D C28D C29D -147.9(4)
C8C C9C C29D C28D 1.2(9)
C10C C9C C29D C28D 148.6(6)
C8C C9C C29D C30D -158.1(5)
C10C C9C C29D C30D -10.7(9)
C32C C28D C29D C9C -160.0(6)
C27D C28D C29D C9C -12.2(8)
C32C C28D C29D C30D -0.6(8)
C27D C28D C29D C30D 147.2(4)
C6D C11D C30D C31D -159.1(6)
C12D C11D C30D C31D -7.8(8)
C6D C11D C30D C29D -11.0(8)
C12D C11D C30D C29D 140.3(5)
C9C C29D C30D C31D 164.8(5)
C28D C29D C30D C31D 2.9(7)
C9C C29D C30D C11D 14.8(7)
C28D C29D C30D C11D -147.2(5)
C35C C31C C31D C30D -149.2(6)
C32C C31C C31D C30D -4.0(8)
C35C C31C C31D C45C 3.3(9)
C32C C31C C31D C45C 148.5(5)
C11D C30D C31D C31C 146.3(6)
C29D C30D C31D C31C -0.2(8)
C11D C30D C31D C45C -3.8(8)
C29D C30D C31D C45C -150.3(5)
C41C C45C C31D C31C -5.7(9)
C44C C45C C31D C31C -144.2(5)
C41C C45C C31D C30D 150.0(6)
C44C C45C C31D C30D 11.4(8)
C13D C14D C32D C42D -150.5(5)
C15D C14D C32D C42D -3.7(8)
C13D C14D C32D C43C 11.6(8)
C15D C14D C32D C43C 158.4(6)
C42C C43C C32D C14D -163.9(6)
C44C C43C C32D C14D -20.7(9)
C42C C43C C32D C42D -1.1(8)
C44C C43C C32D C42D 142.1(6)
C17D C16D C33D C42D 150.5(5)
C15D C16D C33D C42D 3.7(8)
C17D C16D C33D C48C -11.6(8)
C15D C16D C33D C48C -158.4(6)
C47C C48C C33D C16D 163.9(6)
C49C C48C C33D C16D 20.7(9)
C47C C48C C33D C42D 1.1(8)
C49C C48C C33D C42D -142.1(6)
C40C C36C C34D C20D 149.2(6)
C37C C36C C34D C20D 4.0(8)
C40C C36C C34D C50C -3.3(8)
C37C C36C C34D C50C -148.5(5)
C19D C20D C34D C36C -146.3(6)
C21D C20D C34D C36C 0.2(8)
C19D C20D C34D C50C 3.8(8)
C21D C20D C34D C50C 150.3(5)
C46C C50C C34D C36C 5.7(9)
C49C C50C C34D C36C 144.2(5)
C46C C50C C34D C20D -150.0(6)
C49C C50C C34D C20D -11.4(8)
C27D C26D C36D C33C -0.9(8)
C25D C26D C36D C33C -153.3(5)
C27D C26D C36D C37D 153.1(5)
C25D C26D C36D C37D 0.7(8)
C34C C33C C36D C26D 149.2(6)
C32C C33C C36D C26D 3.9(8)
C34C C33C C36D C37D -7.1(8)
C32C C33C C36D C37D -152.4(5)
C52C C51C C37D C56D -2.7(10)
C55C C51C C37D C56D -142.1(6)
C52C C51C C37D C36D 142.2(6)
C55C C51C C37D C36D 2.7(10)
C26D C36D C37D C51C -153.5(6)
C33C C36D C37D C51C 3.7(8)
C26D C36D C37D C56D -10.3(10)
C33C C36D C37D C56D 146.8(5)
C60C C59C C38D C39D -2.4(12)
C58C C59C C38D C39D -146.6(5)
C60C C59C C38D C53C 145.6(6)
C58C C59C C38D C53C 1.4(8)
C54C C53C C38D C59C -1.3(8)
C52C C53C C38D C59C -138.5(6)
C54C C53C C38D C39D 148.5(4)
C52C C53C C38D C39D 11.3(9)
C36C C40C C39D C46C 9.2(10)
C39C C40C C39D C46C 146.3(6)
C36C C40C C39D C38D -142.5(7)
C39C C40C C39D C38D -5.4(10)
C50C C46C C39D C40C -6.4(10)
C47C C46C C39D C40C -143.0(6)
C50C C46C C39D C38D 145.9(6)
C47C C46C C39D C38D 9.4(9)
C59C C38D C39D C40C 145.5(7)
C53C C38D C39D C40C -3.6(9)
C59C C38D C39D C46C -4.8(10)
C53C C38D C39D C46C -153.8(6)
C31C C35C C40D C41C -9.2(10)
C34C C35C C40D C41C -146.3(6)
C31C C35C C40D C41D 142.5(7)
C34C C35C C40D C41D 5.4(10)
C45C C41C C40D C35C 6.4(10)
C42C C41C C40D C35C 142.9(6)
C45C C41C C40D C41D -145.9(6)
C42C C41C C40D C41D -9.4(9)
C57C C58C C41D C40D 2.1(12)
C59C C58C C41D C40D 146.7(5)
C57C C58C C41D C54C -145.7(6)
C59C C58C C41D C54C -1.0(8)
C35C C40D C41D C58C -145.3(7)
C41C C40D C41D C58C 5.0(10)
C35C C40D C41D C54C 3.4(9)
C41C C40D C41D C54C 153.7(6)
C53C C54C C41D C58C 1.0(8)
C55C C54C C41D C58C 138.4(6)
C53C C54C C41D C40D -148.6(4)
C55C C54C C41D C40D -11.1(9)
C60C C56C C42D C33D 3.6(12)
C57C C56C C42D C33D 153.0(7)
C60C C56C C42D C32D -153.1(7)
C57C C56C C42D C32D -3.7(12)
C16D C33D C42D C56C -166.8(6)
C48C C33D C42D C56C -2.4(8)
C16D C33D C42D C32D -13.1(11)
C48C C33D C42D C32D 151.3(6)
C14D C32D C42D C56C 166.8(6)
C43C C32D C42D C56C 2.4(8)
C14D C32D C42D C33D 13.1(11)
C43C C32D C42D C33D -151.3(6)
C39C C38C C56D C86D -149.2(6)
C37C C38C C56D C86D -3.9(8)
C39C C38C C56D C37D 7.1(8)
C37C C38C C56D C37D 152.4(5)
C51C C37D C56D C86D 153.5(6)
C36D C37D C56D C86D 10.3(10)
C51C C37D C56D C38C -3.7(8)
C36D C37D C56D C38C -146.8(5)
C86D C23D C60D C24C -151.8(5)
C22D C23D C60D C24C 8.1(8)
C86D C23D C60D C28C 1.0(8)
C22D C23D C60D C28C 160.9(4)
C25C C24C C60D C23D 144.3(7)
C23C C24C C60D C23D 3.6(8)
C25C C24C C60D C28C -10.9(9)
C23C C24C C60D C28C -151.6(5)
C27C C28C C60D C23D -154.6(5)
C29C C28C C60D C23D -8.4(7)
C27C C28C C60D C24C 3.3(7)
C29C C28C C60D C24C 149.5(5)
C38C C56D C86D C23D 0.9(8)
C37D C56D C86D C23D -153.1(5)
C38C C56D C86D C25D 153.4(5)
C37D C56D C86D C25D -0.7(8)
C60D C23D C86D C56D 163.5(5)
C22D C23D C86D C56D 2.8(7)
C60D C23D C86D C25D 8.4(7)
C22D C23D C86D C25D -152.3(4)
C29C C25D C86D C56D -167.0(6)
C26D C25D C86D C56D -8.4(9)
C29C C25D C86D C23D -11.3(8)
C26D C25D C86D C23D 147.3(4)
La6 La1 La2 La3 -66(3)
La10 La1 La2 La3 -151(2)
La8 La1 La2 La3 -162.0(10)
La4 La1 La2 La3 -33.5(10)
La7 La1 La2 La3 -38.3(11)
La9 La1 La2 La3 -25.1(10)
La5 La1 La2 La3 -30.5(8)
La3 La1 La2 La8 162.0(10)
La6 La1 La2 La8 96(3)
La10 La1 La2 La8 11.0(19)
La4 La1 La2 La8 128.5(10)
La7 La1 La2 La8 123.7(10)
La9 La1 La2 La8 137.0(7)
La5 La1 La2 La8 131.5(7)
La3 La1 La2 La10 151(2)
La6 La1 La2 La10 85(3)
La8 La1 La2 La10 -11.0(19)
La4 La1 La2 La10 117.5(19)
La7 La1 La2 La10 113(2)
La9 La1 La2 La10 126.0(19)
La5 La1 La2 La10 120.5(19)
La3 La1 La2 La6 66(3)
La10 La1 La2 La6 -85(3)
La8 La1 La2 La6 -96(3)
La4 La1 La2 La6 33(2)
La7 La1 La2 La6 28(3)
La9 La1 La2 La6 41(3)
La5 La1 La2 La6 36(3)
La3 La1 La2 La7 38.3(11)
La6 La1 La2 La7 -28(3)
La10 La1 La2 La7 -113(2)
La8 La1 La2 La7 -123.7(10)
La4 La1 La2 La7 4.8(6)
La9 La1 La2 La7 13.2(9)
La5 La1 La2 La7 7.8(6)
La3 La1 La2 La9 25.1(10)
La6 La1 La2 La9 -41(3)
La10 La1 La2 La9 -126.0(19)
La8 La1 La2 La9 -137.0(7)
La4 La1 La2 La9 -8.5(8)
La7 La1 La2 La9 -13.2(9)
La5 La1 La2 La9 -5.5(5)
La3 La1 La2 La4 33.5(10)
La6 La1 La2 La4 -33(2)
La10 La1 La2 La4 -117.5(19)
La8 La1 La2 La4 -128.5(10)
La7 La1 La2 La4 -4.8(6)
La9 La1 La2 La4 8.5(8)
La5 La1 La2 La4 3.0(4)
La3 La1 La2 La5 30.5(8)
La6 La1 La2 La5 -36(3)
La10 La1 La2 La5 -120.5(19)
La8 La1 La2 La5 -131.5(7)
La4 La1 La2 La5 -3.0(4)
La7 La1 La2 La5 -7.8(6)
La9 La1 La2 La5 5.5(5)
La6 La1 La3 La2 152.4(6)
La10 La1 La3 La2 66(5)
La8 La1 La3 La2 15.5(10)
La4 La1 La3 La2 149.1(6)
La7 La1 La3 La2 138.9(8)
La9 La1 La3 La2 115(3)
La5 La1 La3 La2 131.0(13)
La2 La1 La3 La6 -152.4(6)
La10 La1 La3 La6 -87(5)
La8 La1 La3 La6 -136.9(9)
La4 La1 La3 La6 -3.3(7)
La7 La1 La3 La6 -13.6(9)
La9 La1 La3 La6 -37(3)
La5 La1 La3 La6 -21.4(15)
La6 La1 La3 La4 3.3(7)
La2 La1 La3 La4 -149.1(6)
La10 La1 La3 La4 -83(5)
La8 La1 La3 La4 -133.6(9)
La7 La1 La3 La4 -10.3(5)
La9 La1 La3 La4 -34(3)
La5 La1 La3 La4 -18.2(10)
La6 La1 La3 La7 13.6(9)
La2 La1 La3 La7 -138.9(8)
La10 La1 La3 La7 -73(5)
La8 La1 La3 La7 -123.4(12)
La4 La1 La3 La7 10.3(5)
La9 La1 La3 La7 -23(2)
La5 La1 La3 La7 -7.9(8)
La6 La1 La3 La9 37(3)
La2 La1 La3 La9 -115(3)
La10 La1 La3 La9 -50(7)
La8 La1 La3 La9 -100(3)
La4 La1 La3 La9 34(3)
La7 La1 La3 La9 23(2)
La5 La1 La3 La9 15.6(19)
La6 La1 La3 La10 87(5)
La2 La1 La3 La10 -66(5)
La8 La1 La3 La10 -50(4)
La4 La1 La3 La10 83(5)
La7 La1 La3 La10 73(5)
La9 La1 La3 La10 50(7)
La5 La1 La3 La10 65(6)
La6 La1 La3 La8 136.9(9)
La2 La1 La3 La8 -15.5(10)
La10 La1 La3 La8 50(4)
La4 La1 La3 La8 133.6(9)
La7 La1 La3 La8 123.4(12)
La9 La1 La3 La8 100(3)
La5 La1 La3 La8 115.5(17)
La6 La1 La3 La5 21.4(15)
La2 La1 La3 La5 -131.0(13)
La10 La1 La3 La5 -65(5)
La8 La1 La3 La5 -115.5(17)
La4 La1 La3 La5 18.2(10)
La7 La1 La3 La5 7.9(8)
La9 La1 La3 La5 -15.6(19)
La8 La2 La3 La1 -21.5(14)
La10 La2 La3 La1 -20.6(13)
La6 La2 La3 La1 -20.7(6)
La7 La2 La3 La1 -77(3)
La9 La2 La3 La1 -137(2)
La4 La2 La3 La1 -61(3)
La5 La2 La3 La1 -116(2)
La1 La2 La3 La6 20.7(6)
La8 La2 La3 La6 -0.8(18)
La10 La2 La3 La6 0.2(15)
La7 La2 La3 La6 -57(3)
La9 La2 La3 La6 -116.6(17)
La4 La2 La3 La6 -41(2)
La5 La2 La3 La6 -96(2)
La1 La2 La3 La4 61(3)
La8 La2 La3 La4 40(4)
La10 La2 La3 La4 41(3)
La6 La2 La3 La4 41(2)
La7 La2 La3 La4 -16.0(15)
La9 La2 La3 La4 -76(2)
La5 La2 La3 La4 -54.9(13)
La1 La2 La3 La7 77(3)
La8 La2 La3 La7 56(4)
La10 La2 La3 La7 57(3)
La6 La2 La3 La7 57(3)
La9 La2 La3 La7 -60(2)
La4 La2 La3 La7 16.0(15)
La5 La2 La3 La7 -38.9(15)
La1 La2 La3 La9 137(2)
La8 La2 La3 La9 116(2)
La10 La2 La3 La9 117(2)
La6 La2 La3 La9 116.6(17)
La7 La2 La3 La9 60(2)
La4 La2 La3 La9 76(2)
La5 La2 La3 La9 21.0(12)
La1 La2 La3 La10 20.6(13)
La8 La2 La3 La10 -1.0(16)
La6 La2 La3 La10 -0.2(15)
La7 La2 La3 La10 -57(3)
La9 La2 La3 La10 -117(2)
La4 La2 La3 La10 -41(3)
La5 La2 La3 La10 -96(3)
La1 La2 La3 La8 21.5(14)
La10 La2 La3 La8 1.0(16)
La6 La2 La3 La8 0.8(18)
La7 La2 La3 La8 -56(4)
La9 La2 La3 La8 -116(2)
La4 La2 La3 La8 -40(4)
La5 La2 La3 La8 -95(3)
La1 La2 La3 La5 116(2)
La8 La2 La3 La5 95(3)
La10 La2 La3 La5 96(3)
La6 La2 La3 La5 96(2)
La7 La2 La3 La5 38.9(15)
La9 La2 La3 La5 -21.0(12)
La4 La2 La3 La5 54.9(13)
La1 La3 La4 La5 153.5(9)
La2 La3 La4 La5 99(3)
La6 La3 La4 La5 156.7(6)
La7 La3 La4 La5 34(4)
La9 La3 La4 La5 -1.5(8)
La10 La3 La4 La5 134.0(11)
La8 La3 La4 La5 120.0(8)
La1 La3 La4 La6 -3.3(7)
La2 La3 La4 La6 -58(3)
La7 La3 La4 La6 -123(4)
La9 La3 La4 La6 -158.3(9)
La10 La3 La4 La6 -22.8(10)
La8 La3 La4 La6 -36.7(8)
La5 La3 La4 La6 -156.7(6)
La1 La3 La4 La9 155.0(12)
La2 La3 La4 La9 101(3)
La6 La3 La4 La9 158.3(9)
La7 La3 La4 La9 36(4)
La10 La3 La4 La9 135.5(13)
La8 La3 La4 La9 121.5(11)
La5 La3 La4 La9 1.5(8)
La2 La3 La4 La1 -54(2)
La6 La3 La4 La1 3.3(7)
La7 La3 La4 La1 -119(4)
La9 La3 La4 La1 -155.0(12)
La10 La3 La4 La1 -19.5(11)
La8 La3 La4 La1 -33.5(5)
La5 La3 La4 La1 -153.5(9)
La1 La3 La4 La10 19.5(11)
La2 La3 La4 La10 -35(3)
La6 La3 La4 La10 22.8(10)
La7 La3 La4 La10 -100(4)
La9 La3 La4 La10 -135.5(13)
La8 La3 La4 La10 -14.0(11)
La5 La3 La4 La10 -134.0(11)
La1 La3 La4 La2 54(2)
La6 La3 La4 La2 58(3)
La7 La3 La4 La2 -65(5)
La9 La3 La4 La2 -101(3)
La10 La3 La4 La2 35(3)
La8 La3 La4 La2 21(2)
La5 La3 La4 La2 -99(3)
La1 La3 La4 La8 33.5(5)
La2 La3 La4 La8 -21(2)
La6 La3 La4 La8 36.7(8)
La7 La3 La4 La8 -86(4)
La9 La3 La4 La8 -121.5(11)
La10 La3 La4 La8 14.0(11)
La5 La3 La4 La8 -120.0(8)
La3 La1 La4 La5 -28.9(10)
La6 La1 La4 La5 157.1(9)
La2 La1 La4 La5 6.9(10)
La10 La1 La4 La5 117.2(17)
La8 La1 La4 La5 73.3(11)
La7 La1 La4 La5 33(4)
La9 La1 La4 La5 -5.9(7)
La3 La1 La4 La6 174.0(13)
La2 La1 La4 La6 -150.2(13)
La10 La1 La4 La6 -39.9(18)
La8 La1 La4 La6 -83.7(14)
La7 La1 La4 La6 -124(4)
La9 La1 La4 La6 -163.0(11)
La5 La1 La4 La6 -157.1(9)
La3 La1 La4 La9 -23.0(12)
La6 La1 La4 La9 163.0(11)
La2 La1 La4 La9 12.8(11)
La10 La1 La4 La9 123.0(18)
La8 La1 La4 La9 79.2(13)
La7 La1 La4 La9 39(4)
La5 La1 La4 La9 5.9(7)
La6 La1 La4 La3 -174.0(13)
La2 La1 La4 La3 35.8(10)
La10 La1 La4 La3 146.1(19)
La8 La1 La4 La3 102.3(14)
La7 La1 La4 La3 62(4)
La9 La1 La4 La3 23.0(12)
La5 La1 La4 La3 28.9(10)
La3 La1 La4 La10 -146.1(19)
La6 La1 La4 La10 39.9(18)
La2 La1 La4 La10 -110.2(19)
La8 La1 La4 La10 -43.8(19)
La7 La1 La4 La10 -84(4)
La9 La1 La4 La10 -123.0(18)
La5 La1 La4 La10 -117.2(17)
La3 La1 La4 La2 -35.8(10)
La6 La1 La4 La2 150.2(13)
La10 La1 La4 La2 110.2(19)
La8 La1 La4 La2 66.4(11)
La7 La1 La4 La2 26(4)
La9 La1 La4 La2 -12.8(11)
La5 La1 La4 La2 -6.9(10)
La3 La1 La4 La8 -102.3(14)
La6 La1 La4 La8 83.7(14)
La2 La1 La4 La8 -66.4(11)
La10 La1 La4 La8 43.8(19)
La7 La1 La4 La8 -41(4)
La9 La1 La4 La8 -79.2(13)
La5 La1 La4 La8 -73.3(11)
La6 La4 La5 La9 28(2)
La3 La4 La5 La9 3.6(18)
La1 La4 La5 La9 15.0(18)
La10 La4 La5 La9 43(2)
La2 La4 La5 La9 17.3(18)
La8 La4 La5 La9 32.7(18)
La6 La4 La5 La7 -58(7)
La9 La4 La5 La7 -86(7)
La3 La4 La5 La7 -83(7)
La1 La4 La5 La7 -71(7)
La10 La4 La5 La7 -43(7)
La2 La4 La5 La7 -69(7)
La8 La4 La5 La7 -53(7)
La6 La4 La5 La3 24.1(6)
La9 La4 La5 La3 -3.6(18)
La1 La4 La5 La3 11.4(3)
La10 La4 La5 La3 39.6(9)
La2 La4 La5 La3 13.8(3)
La8 La4 La5 La3 29.2(3)
La9 La4 La5 La6 -28(2)
La3 La4 La5 La6 -24.1(7)
La1 La4 La5 La6 -12.6(5)
La10 La4 La5 La6 15.5(10)
La2 La4 La5 La6 -10.3(6)
La8 La4 La5 La6 5.1(6)
La6 La4 La5 La1 12.6(5)
La9 La4 La5 La1 -15.0(18)
La3 La4 La5 La1 -11.4(3)
La10 La4 La5 La1 28.1(9)
La2 La4 La5 La1 2.3(3)
La8 La4 La5 La1 17.7(3)
La6 La4 La5 La2 10.3(6)
La9 La4 La5 La2 -17.3(18)
La3 La4 La5 La2 -13.8(3)
La1 La4 La5 La2 -2.3(3)
La10 La4 La5 La2 25.8(9)
La8 La4 La5 La2 15.4(2)
La6 La4 La5 La10 -15.5(10)
La9 La4 La5 La10 -43(2)
La3 La4 La5 La10 -39.6(9)
La1 La4 La5 La10 -28.1(9)
La2 La4 La5 La10 -25.8(9)
La8 La4 La5 La10 -10.4(9)
La6 La4 La5 La8 -5.1(6)
La9 La4 La5 La8 -32.7(18)
La3 La4 La5 La8 -29.2(3)
La1 La4 La5 La8 -17.7(3)
La10 La4 La5 La8 10.4(9)
La2 La4 La5 La8 -15.4(2)
La1 La3 La5 La9 151(3)
La2 La3 La5 La9 59(3)
La6 La3 La5 La9 166.6(19)
La4 La3 La5 La9 -176.4(18)
La7 La3 La5 La9 169(2)
La10 La3 La5 La9 131(2)
La8 La3 La5 La9 99(2)
La1 La3 La5 La7 -17.8(17)
La2 La3 La5 La7 -110(3)
La6 La3 La5 La7 -2.2(10)
La4 La3 La5 La7 14.8(8)
La9 La3 La5 La7 -169(2)
La10 La3 La5 La7 -37.3(14)
La8 La3 La5 La7 -70.1(16)
La1 La3 La5 La4 -32.6(17)
La2 La3 La5 La4 -124(3)
La6 La3 La5 La4 -17.0(6)
La7 La3 La5 La4 -14.8(8)
La9 La3 La5 La4 176.4(18)
La10 La3 La5 La4 -52.1(13)
La8 La3 La5 La4 -84.9(15)
La1 La3 La5 La6 -15.6(14)
La2 La3 La5 La6 -107(2)
La4 La3 La5 La6 17.0(6)
La7 La3 La5 La6 2.2(10)
La9 La3 La5 La6 -166.6(19)
La10 La3 La5 La6 -35.1(11)
La8 La3 La5 La6 -67.9(13)
La2 La3 La5 La1 -91.9(17)
La6 La3 La5 La1 15.6(14)
La4 La3 La5 La1 32.6(17)
La7 La3 La5 La1 17.8(17)
La9 La3 La5 La1 -151(3)
La10 La3 La5 La1 -19.6(13)
La8 La3 La5 La1 -52.3(10)
La1 La3 La5 La2 91.9(17)
La6 La3 La5 La2 107(2)
La4 La3 La5 La2 124(3)
La7 La3 La5 La2 110(3)
La9 La3 La5 La2 -59(3)
La10 La3 La5 La2 72(2)
La8 La3 La5 La2 39.5(16)
La1 La3 La5 La10 19.6(13)
La2 La3 La5 La10 -72(2)
La6 La3 La5 La10 35.1(11)
La4 La3 La5 La10 52.1(13)
La7 La3 La5 La10 37.3(14)
La9 La3 La5 La10 -131(2)
La8 La3 La5 La10 -32.7(12)
La1 La3 La5 La8 52.3(10)
La2 La3 La5 La8 -39.5(16)
La6 La3 La5 La8 67.9(13)
La4 La3 La5 La8 84.9(15)
La7 La3 La5 La8 70.1(16)
La9 La3 La5 La8 -99(2)
La10 La3 La5 La8 32.7(12)
La3 La1 La6 La4 -5.4(11)
La2 La1 La6 La4 55(3)
La10 La1 La6 La4 142.5(18)
La8 La1 La6 La4 126.0(12)
La7 La1 La6 La4 13.0(6)
La9 La1 La6 La4 11.7(7)
La5 La1 La6 La4 11.4(4)
La2 La1 La6 La3 60(3)
La10 La1 La6 La3 147.9(18)
La8 La1 La6 La3 131.4(11)
La4 La1 La6 La3 5.4(11)
La7 La1 La6 La3 18.3(13)
La9 La1 La6 La3 17.0(9)
La5 La1 La6 La3 16.8(9)
La3 La1 La6 La7 -18.3(13)
La2 La1 La6 La7 42(3)
La10 La1 La6 La7 129.6(19)
La8 La1 La6 La7 113.1(14)
La4 La1 La6 La7 -13.0(6)
La9 La1 La6 La7 -1.3(9)
La5 La1 La6 La7 -1.5(7)
La3 La1 La6 La10 -147.9(18)
La2 La1 La6 La10 -88(3)
La8 La1 La6 La10 -16.5(19)
La4 La1 La6 La10 -142.5(18)
La7 La1 La6 La10 -129.6(19)
La9 La1 La6 La10 -130.9(17)
La5 La1 La6 La10 -131.1(17)
La3 La1 La6 La2 -60(3)
La10 La1 La6 La2 88(3)
La8 La1 La6 La2 71(3)
La4 La1 La6 La2 -55(3)
La7 La1 La6 La2 -42(3)
La9 La1 La6 La2 -43(3)
La5 La1 La6 La2 -43(3)
La3 La1 La6 La8 -131.4(11)
La2 La1 La6 La8 -71(3)
La10 La1 La6 La8 16.5(19)
La4 La1 La6 La8 -126.0(12)
La7 La1 La6 La8 -113.1(14)
La9 La1 La6 La8 -114.4(10)
La5 La1 La6 La8 -114.6(10)
La3 La1 La6 La5 -16.8(9)
La2 La1 La6 La5 43(3)
La10 La1 La6 La5 131.1(17)
La8 La1 La6 La5 114.6(10)
La4 La1 La6 La5 -11.4(4)
La7 La1 La6 La5 1.5(7)
La9 La1 La6 La5 0.2(5)
La3 La1 La6 La9 -17.0(9)
La2 La1 La6 La9 43(3)
La10 La1 La6 La9 130.9(17)
La8 La1 La6 La9 114.4(10)
La4 La1 La6 La9 -11.7(7)
La7 La1 La6 La9 1.3(9)
La5 La1 La6 La9 -0.2(5)
La5 La4 La6 La1 -30.0(12)
La9 La4 La6 La1 -18.5(12)
La3 La4 La6 La1 3.3(7)
La10 La4 La6 La1 -81(3)
La2 La4 La6 La1 -14.4(5)
La8 La4 La6 La1 -40.5(7)
La5 La4 La6 La3 -33.3(9)
La9 La4 La6 La3 -21.8(10)
La1 La4 La6 La3 -3.3(7)
La10 La4 La6 La3 -84(3)
La2 La4 La6 La3 -17.8(5)
La8 La4 La6 La3 -43.9(8)
La5 La4 La6 La7 31(4)
La9 La4 La6 La7 43(4)
La3 La4 La6 La7 64(4)
La1 La4 La6 La7 61(4)
La10 La4 La6 La7 -20(5)
La2 La4 La6 La7 47(4)
La8 La4 La6 La7 20(4)
La5 La4 La6 La10 51(3)
La9 La4 La6 La10 62(3)
La3 La4 La6 La10 84(3)
La1 La4 La6 La10 81(3)
La2 La4 La6 La10 67(3)
La8 La4 La6 La10 40(3)
La5 La4 La6 La2 -15.5(9)
La9 La4 La6 La2 -4.1(10)
La3 La4 La6 La2 17.8(5)
La1 La4 La6 La2 14.4(5)
La10 La4 La6 La2 -67(3)
La8 La4 La6 La2 -26.1(6)
La5 La4 La6 La8 10.6(13)
La9 La4 La6 La8 22.0(13)
La3 La4 La6 La8 43.9(8)
La1 La4 La6 La8 40.5(7)
La10 La4 La6 La8 -40(3)
La2 La4 La6 La8 26.1(6)
La9 La4 La6 La5 11.5(9)
La3 La4 La6 La5 33.3(9)
La1 La4 La6 La5 30.0(12)
La10 La4 La6 La5 -51(3)
La2 La4 La6 La5 15.5(9)
La8 La4 La6 La5 -10.6(13)
La5 La4 La6 La9 -11.5(9)
La3 La4 La6 La9 21.8(10)
La1 La4 La6 La9 18.5(12)
La10 La4 La6 La9 -62(3)
La2 La4 La6 La9 4.1(10)
La8 La4 La6 La9 -22.0(13)
La2 La3 La6 La1 -26.9(7)
La4 La3 La6 La1 -175.5(9)
La7 La3 La6 La1 -163.3(10)
La9 La3 La6 La1 -157.4(13)
La10 La3 La6 La1 -26.7(16)
La8 La3 La6 La1 -27.3(7)
La5 La3 La6 La1 -162.1(9)
La1 La3 La6 La4 175.5(9)
La2 La3 La6 La4 148.6(10)
La7 La3 La6 La4 12.2(4)
La9 La3 La6 La4 18.1(8)
La10 La3 La6 La4 148.8(14)
La8 La3 La6 La4 148.2(5)
La5 La3 La6 La4 13.4(4)
La1 La3 La6 La7 163.3(10)
La2 La3 La6 La7 136.4(11)
La4 La3 La6 La7 -12.2(4)
La9 La3 La6 La7 5.9(9)
La10 La3 La6 La7 136.6(15)
La8 La3 La6 La7 136.0(6)
La5 La3 La6 La7 1.2(5)
La1 La3 La6 La10 26.7(16)
La2 La3 La6 La10 -0.2(17)
La4 La3 La6 La10 -148.8(14)
La7 La3 La6 La10 -136.6(15)
La9 La3 La6 La10 -130.7(16)
La8 La3 La6 La10 -0.6(15)
La5 La3 La6 La10 -135.4(14)
La1 La3 La6 La2 26.9(7)
La4 La3 La6 La2 -148.6(10)
La7 La3 La6 La2 -136.4(11)
La9 La3 La6 La2 -130.5(13)
La10 La3 La6 La2 0.2(17)
La8 La3 La6 La2 -0.4(9)
La5 La3 La6 La2 -135.2(11)
La1 La3 La6 La8 27.3(7)
La2 La3 La6 La8 0.4(9)
La4 La3 La6 La8 -148.2(5)
La7 La3 La6 La8 -136.0(6)
La9 La3 La6 La8 -130.1(8)
La10 La3 La6 La8 0.6(15)
La5 La3 La6 La8 -134.8(4)
La1 La3 La6 La5 162.1(9)
La2 La3 La6 La5 135.2(11)
La4 La3 La6 La5 -13.4(4)
La7 La3 La6 La5 -1.2(5)
La9 La3 La6 La5 4.7(7)
La10 La3 La6 La5 135.4(14)
La8 La3 La6 La5 134.8(4)
La1 La3 La6 La9 157.4(13)
La2 La3 La6 La9 130.5(13)
La4 La3 La6 La9 -18.1(8)
La7 La3 La6 La9 -5.9(9)
La10 La3 La6 La9 130.7(16)
La8 La3 La6 La9 130.1(8)
La5 La3 La6 La9 -4.7(7)
La3 La2 La6 La1 98(3)
La8 La2 La6 La1 -83(3)
La10 La2 La6 La1 -82(4)
La7 La2 La6 La1 142(3)
La9 La2 La6 La1 135(3)
La4 La2 La6 La1 132(3)
La5 La2 La6 La1 138(3)
La1 La2 La6 La4 -132(3)
La3 La2 La6 La4 -34.3(12)
La8 La2 La6 La4 145.1(8)
La10 La2 La6 La4 146.0(17)
La7 La2 La6 La4 9.9(6)
La9 La2 La6 La4 2.7(6)
La5 La2 La6 La4 5.9(3)
La1 La2 La6 La3 -98(3)
La8 La2 La6 La3 179.4(15)
La10 La2 La6 La3 -180(2)
La7 La2 La6 La3 44.2(13)
La9 La2 La6 La3 37.0(12)
La4 La2 La6 La3 34.3(12)
La5 La2 La6 La3 40.3(11)
La1 La2 La6 La7 -142(3)
La3 La2 La6 La7 -44.2(13)
La8 La2 La6 La7 135.1(10)
La10 La2 La6 La7 136.0(18)
La9 La2 La6 La7 -7.2(9)
La4 La2 La6 La7 -9.9(6)
La5 La2 La6 La7 -4.0(7)
La1 La2 La6 La10 82(4)
La3 La2 La6 La10 180(2)
La8 La2 La6 La10 -0.9(18)
La7 La2 La6 La10 -136.0(18)
La9 La2 La6 La10 -143.3(17)
La4 La2 La6 La10 -146.0(17)
La5 La2 La6 La10 -140.0(16)
La1 La2 La6 La8 83(3)
La3 La2 La6 La8 -179.4(15)
La10 La2 La6 La8 0.9(18)
La7 La2 La6 La8 -135.1(10)
La9 La2 La6 La8 -142.4(8)
La4 La2 La6 La8 -145.1(8)
La5 La2 La6 La8 -139.1(7)
La1 La2 La6 La5 -138(3)
La3 La2 La6 La5 -40.3(11)
La8 La2 La6 La5 139.1(7)
La10 La2 La6 La5 140.0(16)
La7 La2 La6 La5 4.0(7)
La9 La2 La6 La5 -3.3(5)
La4 La2 La6 La5 -5.9(3)
La1 La2 La6 La9 -135(3)
La3 La2 La6 La9 -37.0(12)
La8 La2 La6 La9 142.4(8)
La10 La2 La6 La9 143.3(17)
La7 La2 La6 La9 7.2(9)
La4 La2 La6 La9 -2.7(6)
La5 La2 La6 La9 3.3(5)
La9 La5 La7 La6 -7(3)
La4 La5 La7 La6 92(8)
La3 La5 La7 La6 3.6(16)
La1 La5 La7 La6 -3.2(13)
La2 La5 La7 La6 -12.7(16)
La10 La5 La7 La6 -32.6(16)
La8 La5 La7 La6 -26.6(14)
La4 La5 La7 La9 100(7)
La3 La5 La7 La9 11(2)
La6 La5 La7 La9 7(3)
La1 La5 La7 La9 4(2)
La2 La5 La7 La9 -5(2)
La10 La5 La7 La9 -25(3)
La8 La5 La7 La9 -19(2)
La9 La5 La7 La3 -11(2)
La4 La5 La7 La3 89(7)
La6 La5 La7 La3 -3.6(16)
La1 La5 La7 La3 -6.8(5)
La2 La5 La7 La3 -16.4(4)
La10 La5 La7 La3 -36.2(17)
La8 La5 La7 La3 -30.2(7)
La9 La5 La7 La1 -4(2)
La4 La5 La7 La1 95(7)
La3 La5 La7 La1 6.8(5)
La6 La5 La7 La1 3.2(13)
La2 La5 La7 La1 -9.6(5)
La10 La5 La7 La1 -29.4(15)
La8 La5 La7 La1 -23.4(4)
La9 La5 La7 La2 5(2)
La4 La5 La7 La2 105(7)
La3 La5 La7 La2 16.4(4)
La6 La5 La7 La2 12.7(16)
La1 La5 La7 La2 9.6(5)
La10 La5 La7 La2 -19.8(16)
La8 La5 La7 La2 -13.8(5)
La9 La5 La7 La10 25(3)
La4 La5 La7 La10 125(9)
La3 La5 La7 La10 36.2(17)
La6 La5 La7 La10 32.6(16)
La1 La5 La7 La10 29.4(15)
La2 La5 La7 La10 19.8(16)
La8 La5 La7 La10 6.0(13)
La9 La5 La7 La8 19(2)
La4 La5 La7 La8 119(8)
La3 La5 La7 La8 30.2(7)
La6 La5 La7 La8 26.6(14)
La1 La5 La7 La8 23.4(4)
La2 La5 La7 La8 13.8(5)
La10 La5 La7 La8 -6.0(13)
La1 La6 La7 La5 6(3)
La4 La6 La7 La5 -119(5)
La3 La6 La7 La5 -5(2)
La10 La6 La7 La5 76(4)
La2 La6 La7 La5 18(2)
La8 La6 La7 La5 44(3)
La9 La6 La7 La5 3.9(17)
La1 La6 La7 La9 2.5(17)
La4 La6 La7 La9 -123(5)
La3 La6 La7 La9 -8.8(14)
La10 La6 La7 La9 72(3)
La2 La6 La7 La9 13.6(14)
La8 La6 La7 La9 40.3(18)
La5 La6 La7 La9 -3.9(17)
La1 La6 La7 La3 11.4(8)
La4 La6 La7 La3 -114(4)
La10 La6 La7 La3 81(3)
La2 La6 La7 La3 22.5(6)
La8 La6 La7 La3 49.1(9)
La5 La6 La7 La3 5(2)
La9 La6 La7 La3 8.8(14)
La4 La6 La7 La1 -125(4)
La3 La6 La7 La1 -11.4(8)
La10 La6 La7 La1 69(2)
La2 La6 La7 La1 11.1(6)
La8 La6 La7 La1 37.8(8)
La5 La6 La7 La1 -6(3)
La9 La6 La7 La1 -2.5(17)
La1 La6 La7 La2 -11.1(6)
La4 La6 La7 La2 -137(4)
La3 La6 La7 La2 -22.5(6)
La10 La6 La7 La2 58(2)
La8 La6 La7 La2 26.6(6)
La5 La6 La7 La2 -18(2)
La9 La6 La7 La2 -13.6(14)
La1 La6 La7 La10 -69(3)
La4 La6 La7 La10 165(4)
La3 La6 La7 La10 -81(3)
La2 La6 La7 La10 -58(2)
La8 La6 La7 La10 -32(2)
La5 La6 La7 La10 -76(4)
La9 La6 La7 La10 -72(3)
La1 La6 La7 La8 -37.8(8)
La4 La6 La7 La8 -163(3)
La3 La6 La7 La8 -49.1(9)
La10 La6 La7 La8 32(2)
La2 La6 La7 La8 -26.6(6)
La5 La6 La7 La8 -44(3)
La9 La6 La7 La8 -40.3(18)
La1 La3 La7 La5 165.2(13)
La2 La3 La7 La5 99(3)
La6 La3 La7 La5 177.3(12)
La4 La3 La7 La5 -133(4)
La9 La3 La7 La5 5.4(10)
La10 La3 La7 La5 146.4(12)
La8 La3 La7 La5 126.3(12)
La1 La3 La7 La6 -12.1(10)
La2 La3 La7 La6 -78(3)
La4 La3 La7 La6 50(4)
La9 La3 La7 La6 -172.0(12)
La10 La3 La7 La6 -30.9(11)
La8 La3 La7 La6 -51.0(11)
La5 La3 La7 La6 -177.3(12)
La1 La3 La7 La9 159.8(15)
La2 La3 La7 La9 94(3)
La6 La3 La7 La9 172.0(12)
La4 La3 La7 La9 -138(4)
La10 La3 La7 La9 141.0(14)
La8 La3 La7 La9 121.0(15)
La5 La3 La7 La9 -5.4(10)
La2 La3 La7 La1 -66(2)
La6 La3 La7 La1 12.1(10)
La4 La3 La7 La1 62(4)
La9 La3 La7 La1 -159.8(15)
La10 La3 La7 La1 -18.8(11)
La8 La3 La7 La1 -38.9(7)
La5 La3 La7 La1 -165.2(13)
La1 La3 La7 La2 66(2)
La6 La3 La7 La2 78(3)
La4 La3 La7 La2 128(4)
La9 La3 La7 La2 -94(3)
La10 La3 La7 La2 47(3)
La8 La3 La7 La2 27(2)
La5 La3 La7 La2 -99(3)
La1 La3 La7 La10 18.8(11)
La2 La3 La7 La10 -47(3)
La6 La3 La7 La10 30.9(11)
La4 La3 La7 La10 80(4)
La9 La3 La7 La10 -141.0(14)
La8 La3 La7 La10 -20.1(12)
La5 La3 La7 La10 -146.4(12)
La1 La3 La7 La8 38.9(7)
La2 La3 La7 La8 -27(2)
La6 La3 La7 La8 51.0(11)
La4 La3 La7 La8 101(4)
La9 La3 La7 La8 -121.0(15)
La10 La3 La7 La8 20.1(12)
La5 La3 La7 La8 -126.3(12)
La3 La1 La7 La5 -17.4(15)
La6 La1 La7 La5 -175.8(18)
La2 La1 La7 La5 25.9(16)
La10 La1 La7 La5 130.4(19)
La8 La1 La7 La5 83.8(17)
La4 La1 La7 La5 -131(4)
La9 La1 La7 La5 2.0(11)
La3 La1 La7 La6 158.4(17)
La2 La1 La7 La6 -158.3(14)
La10 La1 La7 La6 -53.8(19)
La8 La1 La7 La6 -100.4(15)
La4 La1 La7 La6 45(4)
La9 La1 La7 La6 177.8(15)
La5 La1 La7 La6 175.8(18)
La3 La1 La7 La9 -19.3(15)
La6 La1 La7 La9 -177.8(15)
La2 La1 La7 La9 24.0(14)
La10 La1 La7 La9 128.4(19)
La8 La1 La7 La9 81.9(15)
La4 La1 La7 La9 -133(4)
La5 La1 La7 La9 -2.0(11)
La6 La1 La7 La3 -158.4(17)
La2 La1 La7 La3 43.3(12)
La10 La1 La7 La3 148(2)
La8 La1 La7 La3 101.2(16)
La4 La1 La7 La3 -113(4)
La9 La1 La7 La3 19.3(15)
La5 La1 La7 La3 17.4(15)
La3 La1 La7 La2 -43.3(12)
La6 La1 La7 La2 158.3(14)
La10 La1 La7 La2 104.5(18)
La8 La1 La7 La2 57.9(11)
La4 La1 La7 La2 -157(4)
La9 La1 La7 La2 -24.0(14)
La5 La1 La7 La2 -25.9(16)
La3 La1 La7 La10 -148(2)
La6 La1 La7 La10 53.8(19)
La2 La1 La7 La10 -104.5(18)
La8 La1 La7 La10 -46.6(18)
La4 La1 La7 La10 99(4)
La9 La1 La7 La10 -128.4(19)
La5 La1 La7 La10 -130(2)
La3 La1 La7 La8 -101.2(16)
La6 La1 La7 La8 100.4(15)
La2 La1 La7 La8 -57.9(11)
La10 La1 La7 La8 46.6(18)
La4 La1 La7 La8 145(3)
La9 La1 La7 La8 -81.9(15)
La5 La1 La7 La8 -83.8(17)
La1 La2 La8 La10 -13(2)
La3 La2 La8 La10 2(3)
La6 La2 La8 La10 1(2)
La7 La2 La8 La10 24(2)
La9 La2 La8 La10 47(3)
La4 La2 La8 La10 16(2)
La5 La2 La8 La10 36(2)
La3 La2 La8 La1 14.3(10)
La10 La2 La8 La1 13(2)
La6 La2 La8 La1 13.8(3)
La7 La2 La8 La1 36.3(5)
La9 La2 La8 La1 59.7(12)
La4 La2 La8 La1 28.6(3)
La5 La2 La8 La1 49.1(6)
La1 La2 La8 La3 -14.3(10)
La10 La2 La8 La3 -2(3)
La6 La2 La8 La3 -0.5(11)
La7 La2 La8 La3 22.0(10)
La9 La2 La8 La3 45.4(13)
La4 La2 La8 La3 14.3(9)
La5 La2 La8 La3 34.8(9)
La1 La2 La8 La6 -13.8(3)
La3 La2 La8 La6 0.5(11)
La10 La2 La8 La6 -1(2)
La7 La2 La8 La6 22.5(5)
La9 La2 La8 La6 45.9(12)
La4 La2 La8 La6 14.8(3)
La5 La2 La8 La6 35.2(6)
La1 La2 La8 La7 -36.3(5)
La3 La2 La8 La7 -22.0(10)
La10 La2 La8 La7 -24(2)
La6 La2 La8 La7 -22.5(5)
La9 La2 La8 La7 23.4(10)
La4 La2 La8 La7 -7.7(5)
La5 La2 La8 La7 12.7(5)
La1 La2 La8 La4 -28.6(3)
La3 La2 La8 La4 -14.3(9)
La10 La2 La8 La4 -16(2)
La6 La2 La8 La4 -14.8(3)
La7 La2 La8 La4 7.7(5)
La9 La2 La8 La4 31.1(10)
La5 La2 La8 La4 20.4(4)
La1 La2 La8 La9 -59.7(12)
La3 La2 La8 La9 -45.4(13)
La10 La2 La8 La9 -47(3)
La6 La2 La8 La9 -45.9(12)
La7 La2 La8 La9 -23.4(10)
La4 La2 La8 La9 -31.1(10)
La5 La2 La8 La9 -10.6(8)
La1 La2 La8 La5 -49.1(6)
La3 La2 La8 La5 -34.8(9)
La10 La2 La8 La5 -36(2)
La6 La2 La8 La5 -35.2(6)
La7 La2 La8 La5 -12.7(5)
La9 La2 La8 La5 10.6(8)
La4 La2 La8 La5 -20.4(4)
La3 La1 La8 La10 145(3)
La6 La1 La8 La10 23(3)
La2 La1 La8 La10 165(3)
La4 La1 La8 La10 66(3)
La7 La1 La8 La10 74(3)
La9 La1 La8 La10 114(3)
La5 La1 La8 La10 97(3)
La3 La1 La8 La2 -19.2(14)
La6 La1 La8 La2 -141.4(12)
La10 La1 La8 La2 -165(3)
La4 La1 La8 La2 -99.0(12)
La7 La1 La8 La2 -90.4(14)
La9 La1 La8 La2 -50.9(11)
La5 La1 La8 La2 -68.0(10)
La6 La1 La8 La3 -122.2(14)
La2 La1 La8 La3 19.2(14)
La10 La1 La8 La3 -145(3)
La4 La1 La8 La3 -79.8(14)
La7 La1 La8 La3 -71.2(16)
La9 La1 La8 La3 -31.7(14)
La5 La1 La8 La3 -48.8(13)
La3 La1 La8 La6 122.2(14)
La2 La1 La8 La6 141.4(12)
La10 La1 La8 La6 -23(3)
La4 La1 La8 La6 42.5(8)
La7 La1 La8 La6 51.1(11)
La9 La1 La8 La6 90.5(11)
La5 La1 La8 La6 73.4(8)
La3 La1 La8 La7 71.2(16)
La6 La1 La8 La7 -51.1(11)
La2 La1 La8 La7 90.4(14)
La10 La1 La8 La7 -74(3)
La4 La1 La8 La7 -8.6(10)
La9 La1 La8 La7 39.4(11)
La5 La1 La8 La7 22.4(9)
La3 La1 La8 La4 79.8(14)
La6 La1 La8 La4 -42.5(8)
La2 La1 La8 La4 99.0(13)
La10 La1 La8 La4 -66(3)
La7 La1 La8 La4 8.6(10)
La9 La1 La8 La4 48.1(9)
La5 La1 La8 La4 31.0(4)
La3 La1 La8 La9 31.7(14)
La6 La1 La8 La9 -90.5(11)
La2 La1 La8 La9 50.9(11)
La10 La1 La8 La9 -114(3)
La4 La1 La8 La9 -48.1(9)
La7 La1 La8 La9 -39.4(11)
La5 La1 La8 La9 -17.1(6)
La3 La1 La8 La5 48.8(13)
La6 La1 La8 La5 -73.4(8)
La2 La1 La8 La5 68.0(10)
La10 La1 La8 La5 -97(3)
La4 La1 La8 La5 -31.0(4)
La7 La1 La8 La5 -22.4(9)
La9 La1 La8 La5 17.1(6)
La1 La3 La8 La10 -29(2)
La2 La3 La8 La10 -178(3)
La6 La3 La8 La10 1(2)
La4 La3 La8 La10 27(2)
La7 La3 La8 La10 40(2)
La9 La3 La8 La10 96(3)
La5 La3 La8 La10 69(3)
La1 La3 La8 La2 149(2)
La6 La3 La8 La2 179.3(17)
La4 La3 La8 La2 -154.5(19)
La7 La3 La8 La2 -141(2)
La9 La3 La8 La2 -86(3)
La10 La3 La8 La2 178(3)
La5 La3 La8 La2 -113(2)
La2 La3 La8 La1 -149(2)
La6 La3 La8 La1 30.1(11)
La4 La3 La8 La1 56.3(16)
La7 La3 La8 La1 70(2)
La9 La3 La8 La1 125(3)
La10 La3 La8 La1 29(2)
La5 La3 La8 La1 98(2)
La1 La3 La8 La6 -30.1(11)
La2 La3 La8 La6 -179.3(17)
La4 La3 La8 La6 26.3(7)
La7 La3 La8 La6 39.5(13)
La9 La3 La8 La6 95(2)
La10 La3 La8 La6 -1(2)
La5 La3 La8 La6 67.8(14)
La1 La3 La8 La7 -70(2)
La2 La3 La8 La7 141(2)
La6 La3 La8 La7 -39.5(13)
La4 La3 La8 La7 -13.2(9)
La9 La3 La8 La7 55.4(15)
La10 La3 La8 La7 -40(2)
La5 La3 La8 La7 28.3(9)
La1 La3 La8 La4 -56.3(16)
La2 La3 La8 La4 154.5(19)
La6 La3 La8 La4 -26.3(7)
La7 La3 La8 La4 13.2(9)
La9 La3 La8 La4 68.7(16)
La10 La3 La8 La4 -27(2)
La5 La3 La8 La4 41.5(9)
La1 La3 La8 La9 -125(3)
La2 La3 La8 La9 86(3)
La6 La3 La8 La9 -95(2)
La4 La3 La8 La9 -68.7(16)
La7 La3 La8 La9 -55.4(15)
La10 La3 La8 La9 -96(3)
La5 La3 La8 La9 -27.1(11)
La1 La3 La8 La5 -98(2)
La2 La3 La8 La5 113(2)
La6 La3 La8 La5 -67.8(14)
La4 La3 La8 La5 -41.5(9)
La7 La3 La8 La5 -28.3(9)
La9 La3 La8 La5 27.1(11)
La10 La3 La8 La5 -69(3)
La4 La5 La9 La7 -13.1(9)
La3 La5 La9 La7 -9.8(19)
La6 La5 La9 La7 -2.5(11)
La1 La5 La9 La7 -2.7(15)
La2 La5 La9 La7 6(2)
La10 La5 La9 La7 13.2(14)
La8 La5 La9 La7 15.4(18)
La7 La5 La9 La4 13.1(9)
La3 La5 La9 La4 3.2(16)
La6 La5 La9 La4 10.6(7)
La1 La5 La9 La4 10.3(12)
La2 La5 La9 La4 18.7(19)
La10 La5 La9 La4 26.3(11)
La8 La5 La9 La4 28.5(15)
La7 La5 La9 La3 9.8(19)
La4 La5 La9 La3 -3.2(16)
La6 La5 La9 La3 7.4(10)
La1 La5 La9 La3 7.1(5)
La2 La5 La9 La3 15.4(5)
La10 La5 La9 La3 23.1(8)
La8 La5 La9 La3 25.2(5)
La7 La5 La9 La6 2.5(11)
La4 La5 La9 La6 -10.6(7)
La3 La5 La9 La6 -7.4(10)
La1 La5 La9 La6 -0.3(6)
La2 La5 La9 La6 8.1(13)
La10 La5 La9 La6 15.7(6)
La8 La5 La9 La6 17.9(9)
La7 La5 La9 La1 2.7(15)
La4 La5 La9 La1 -10.3(12)
La3 La5 La9 La1 -7.1(5)
La6 La5 La9 La1 0.3(6)
La2 La5 La9 La1 8.3(7)
La10 La5 La9 La1 16.0(5)
La8 La5 La9 La1 18.1(4)
La7 La5 La9 La2 -6(2)
La4 La5 La9 La2 -18.7(19)
La3 La5 La9 La2 -15.4(5)
La6 La5 La9 La2 -8.1(13)
La1 La5 La9 La2 -8.3(7)
La10 La5 La9 La2 7.6(11)
La8 La5 La9 La2 9.8(5)
La7 La5 La9 La10 -13.2(14)
La4 La5 La9 La10 -26.3(11)
La3 La5 La9 La10 -23.1(8)
La6 La5 La9 La10 -15.7(6)
La1 La5 La9 La10 -16.0(5)
La2 La5 La9 La10 -7.6(11)
La8 La5 La9 La10 2.2(8)
La7 La5 La9 La8 -15.4(18)
La4 La5 La9 La8 -28.5(15)
La3 La5 La9 La8 -25.2(5)
La6 La5 La9 La8 -17.9(9)
La1 La5 La9 La8 -18.1(4)
La2 La5 La9 La8 -9.8(5)
La10 La5 La9 La8 -2.2(8)
La6 La7 La9 La5 175(2)
La3 La7 La9 La5 169(2)
La1 La7 La9 La5 176.5(19)
La2 La7 La9 La5 -175(2)
La10 La7 La9 La5 -162(2)
La8 La7 La9 La5 -163.1(19)
La5 La7 La9 La4 -107(7)
La6 La7 La9 La4 68(7)
La3 La7 La9 La4 62(7)
La1 La7 La9 La4 69(7)
La2 La7 La9 La4 78(7)
La10 La7 La9 La4 91(7)
La8 La7 La9 La4 90(7)
La5 La7 La9 La3 -169(2)
La6 La7 La9 La3 6.7(10)
La1 La7 La9 La3 7.7(5)
La2 La7 La9 La3 16.7(4)
La10 La7 La9 La3 29.5(10)
La8 La7 La9 La3 28.1(5)
La5 La7 La9 La6 -175(2)
La3 La7 La9 La6 -6.7(10)
La1 La7 La9 La6 1.1(7)
La2 La7 La9 La6 10.0(10)
La10 La7 La9 La6 22.8(9)
La8 La7 La9 La6 21.4(8)
La5 La7 La9 La1 -176.5(19)
La6 La7 La9 La1 -1.1(7)
La3 La7 La9 La1 -7.7(5)
La2 La7 La9 La1 9.0(4)
La10 La7 La9 La1 21.7(8)
La8 La7 La9 La1 20.4(3)
La5 La7 La9 La2 175(2)
La6 La7 La9 La2 -10.0(10)
La3 La7 La9 La2 -16.7(4)
La1 La7 La9 La2 -9.0(4)
La10 La7 La9 La2 12.8(10)
La8 La7 La9 La2 11.4(4)
La5 La7 La9 La10 162(2)
La6 La7 La9 La10 -22.8(9)
La3 La7 La9 La10 -29.5(10)
La1 La7 La9 La10 -21.7(8)
La2 La7 La9 La10 -12.8(10)
La8 La7 La9 La10 -1.4(9)
La5 La7 La9 La8 163.1(19)
La6 La7 La9 La8 -21.4(8)
La3 La7 La9 La8 -28.1(5)
La1 La7 La9 La8 -20.4(3)
La2 La7 La9 La8 -11.4(4)
La10 La7 La9 La8 1.4(9)
La6 La4 La9 La5 -158.8(15)
La3 La4 La9 La5 -176.1(19)
La1 La4 La9 La5 -166.2(17)
La10 La4 La9 La5 -143.3(17)
La2 La4 La9 La5 -161.7(19)
La8 La4 La9 La5 -148.7(17)
La5 La4 La9 La7 63(7)
La6 La4 La9 La7 -96(7)
La3 La4 La9 La7 -113(7)
La1 La4 La9 La7 -103(7)
La10 La4 La9 La7 -81(7)
La2 La4 La9 La7 -99(7)
La8 La4 La9 La7 -86(7)
La5 La4 La9 La3 176.1(19)
La6 La4 La9 La3 17.4(7)
La1 La4 La9 La3 10.0(4)
La10 La4 La9 La3 32.8(9)
La2 La4 La9 La3 14.5(3)
La8 La4 La9 La3 27.4(4)
La5 La4 La9 La6 158.8(15)
La3 La4 La9 La6 -17.4(7)
La1 La4 La9 La6 -7.4(5)
La10 La4 La9 La6 15.5(8)
La2 La4 La9 La6 -2.9(7)
La8 La4 La9 La6 10.1(6)
La5 La4 La9 La1 166.2(17)
La6 La4 La9 La1 7.4(5)
La3 La4 La9 La1 -10.0(4)
La10 La4 La9 La1 22.8(8)
La2 La4 La9 La1 4.5(3)
La8 La4 La9 La1 17.4(2)
La5 La4 La9 La2 161.7(19)
La6 La4 La9 La2 2.9(7)
La3 La4 La9 La2 -14.5(3)
La1 La4 La9 La2 -4.5(3)
La10 La4 La9 La2 18.3(9)
La8 La4 La9 La2 12.9(3)
La5 La4 La9 La10 143.3(17)
La6 La4 La9 La10 -15.5(8)
La3 La4 La9 La10 -32.8(9)
La1 La4 La9 La10 -22.8(8)
La2 La4 La9 La10 -18.3(9)
La8 La4 La9 La10 -5.4(8)
La5 La4 La9 La8 148.7(17)
La6 La4 La9 La8 -10.1(6)
La3 La4 La9 La8 -27.4(4)
La1 La4 La9 La8 -17.4(2)
La10 La4 La9 La8 5.4(8)
La2 La4 La9 La8 -12.9(3)
La1 La3 La9 La5 -40(4)
La2 La3 La9 La5 -134(2)
La6 La3 La9 La5 -13.4(19)
La4 La3 La9 La5 2.5(13)
La7 La3 La9 La5 -6.8(13)
La10 La3 La9 La5 -58(3)
La8 La3 La9 La5 -99(2)
La1 La3 La9 La7 -33(3)
La2 La3 La9 La7 -127.5(19)
La6 La3 La9 La7 -6.6(10)
La4 La3 La9 La7 9.3(5)
La10 La3 La9 La7 -51(2)
La8 La3 La9 La7 -92.4(19)
La5 La3 La9 La7 6.8(13)
La1 La3 La9 La4 -42(3)
La2 La3 La9 La4 -136.8(18)
La6 La3 La9 La4 -15.9(9)
La7 La3 La9 La4 -9.3(5)
La10 La3 La9 La4 -60.8(19)
La8 La3 La9 La4 -101.8(18)
La5 La3 La9 La4 -2.5(13)
La1 La3 La9 La6 -26(3)
La2 La3 La9 La6 -120.9(16)
La4 La3 La9 La6 15.9(9)
La7 La3 La9 La6 6.6(10)
La10 La3 La9 La6 -44.9(16)
La8 La3 La9 La6 -85.8(16)
La5 La3 La9 La6 13.4(19)
La2 La3 La9 La1 -95(2)
La6 La3 La9 La1 26(3)
La4 La3 La9 La1 42(3)
La7 La3 La9 La1 33(3)
La10 La3 La9 La1 -19(2)
La8 La3 La9 La1 -60(2)
La5 La3 La9 La1 40(4)
La1 La3 La9 La2 95(2)
La6 La3 La9 La2 120.9(16)
La4 La3 La9 La2 136.8(18)
La7 La3 La9 La2 127.5(19)
La10 La3 La9 La2 76.0(15)
La8 La3 La9 La2 35.1(10)
La5 La3 La9 La2 134(2)
La1 La3 La9 La10 19(2)
La2 La3 La9 La10 -76.0(15)
La6 La3 La9 La10 44.9(16)
La4 La3 La9 La10 60.8(19)
La7 La3 La9 La10 51(2)
La8 La3 La9 La10 -41.0(12)
La5 La3 La9 La10 58(3)
La1 La3 La9 La8 60(2)
La2 La3 La9 La8 -35.1(10)
La6 La3 La9 La8 85.8(16)
La4 La3 La9 La8 101.8(18)
La7 La3 La9 La8 92.4(19)
La10 La3 La9 La8 41.0(12)
La5 La3 La9 La8 99(2)
La2 La8 La10 La1 11.3(19)
La3 La8 La10 La1 12.0(9)
La6 La8 La10 La1 12.8(12)
La7 La8 La10 La1 34.9(10)
La4 La8 La10 La1 28.3(8)
La9 La8 La10 La1 36.6(12)
La5 La8 La10 La1 38.1(10)
La2 La8 La10 La6 -2(3)
La1 La8 La10 La6 -12.8(12)
La3 La8 La10 La6 -1(2)
La7 La8 La10 La6 22.1(15)
La4 La8 La10 La6 15.5(12)
La9 La8 La10 La6 24(2)
La5 La8 La10 La6 25.3(19)
La1 La8 La10 La2 -11.3(19)
La3 La8 La10 La2 0.7(12)
La6 La8 La10 La2 2(3)
La7 La8 La10 La2 23.6(18)
La4 La8 La10 La2 17(2)
La9 La8 La10 La2 25.3(11)
La5 La8 La10 La2 26.8(13)
La2 La8 La10 La3 -0.7(12)
La1 La8 La10 La3 -12.0(9)
La6 La8 La10 La3 1(2)
La7 La8 La10 La3 22.9(10)
La4 La8 La10 La3 16.3(10)
La9 La8 La10 La3 24.5(6)
La5 La8 La10 La3 26.1(6)
La2 La8 La10 La4 -17(2)
La1 La8 La10 La4 -28.3(8)
La3 La8 La10 La4 -16.3(10)
La6 La8 La10 La4 -15.5(12)
La7 La8 La10 La4 6.6(5)
La9 La8 La10 La4 8.2(12)
La5 La8 La10 La4 9.8(8)
La2 La8 La10 La7 -23.6(18)
La1 La8 La10 La7 -34.9(10)
La3 La8 La10 La7 -22.9(10)
La6 La8 La10 La7 -22.1(15)
La4 La8 La10 La7 -6.6(5)
La9 La8 La10 La7 1.7(10)
La5 La8 La10 La7 3.2(7)
La2 La8 La10 La5 -26.8(13)
La1 La8 La10 La5 -38.1(10)
La3 La8 La10 La5 -26.1(5)
La6 La8 La10 La5 -25.3(19)
La7 La8 La10 La5 -3.2(7)
La4 La8 La10 La5 -9.8(8)
La9 La8 La10 La5 -1.5(5)
La2 La8 La10 La9 -25.3(11)
La1 La8 La10 La9 -36.6(12)
La3 La8 La10 La9 -24.5(6)
La6 La8 La10 La9 -24(2)
La7 La8 La10 La9 -1.7(10)
La4 La8 La10 La9 -8.2(12)
La5 La8 La10 La9 1.5(5)
La3 La1 La10 La8 -71(6)
La6 La1 La10 La8 -161(2)
La2 La1 La10 La8 -12(2)
La4 La1 La10 La8 -140.8(15)
La7 La1 La10 La8 -130.4(17)
La9 La1 La10 La8 -97(2)
La5 La1 La10 La8 -114.9(18)
La3 La1 La10 La6 90(5)
La2 La1 La10 La6 149.7(8)
La8 La1 La10 La6 161(2)
La4 La1 La10 La6 20.6(8)
La7 La1 La10 La6 31.1(9)
La9 La1 La10 La6 64.1(15)
La5 La1 La10 La6 46.5(11)
La3 La1 La10 La2 -59(5)
La6 La1 La10 La2 -149.7(8)
La8 La1 La10 La2 12(2)
La4 La1 La10 La2 -129.0(10)
La7 La1 La10 La2 -118.6(10)
La9 La1 La10 La2 -85.6(16)
La5 La1 La10 La2 -103.2(12)
La6 La1 La10 La3 -90(5)
La2 La1 La10 La3 59(5)
La8 La1 La10 La3 71(6)
La4 La1 La10 La3 -70(5)
La7 La1 La10 La3 -59(5)
La9 La1 La10 La3 -26(4)
La5 La1 La10 La3 -44(4)
La3 La1 La10 La4 70(5)
La6 La1 La10 La4 -20.6(8)
La2 La1 La10 La4 129.0(10)
La8 La1 La10 La4 140.8(15)
La7 La1 La10 La4 10.4(6)
La9 La1 La10 La4 43.4(12)
La5 La1 La10 La4 25.9(5)
La3 La1 La10 La7 59(5)
La6 La1 La10 La7 -31.1(9)
La2 La1 La10 La7 118.6(11)
La8 La1 La10 La7 130.4(17)
La4 La1 La10 La7 -10.4(6)
La9 La1 La10 La7 33.0(12)
La5 La1 La10 La7 15.4(7)
La3 La1 La10 La5 44(4)
La6 La1 La10 La5 -46.5(11)
La2 La1 La10 La5 103.2(12)
La8 La1 La10 La5 114.9(18)
La4 La1 La10 La5 -25.9(5)
La7 La1 La10 La5 -15.4(7)
La9 La1 La10 La5 17.6(8)
La3 La1 La10 La9 26(4)
La6 La1 La10 La9 -64.1(15)
La2 La1 La10 La9 85.6(16)
La8 La1 La10 La9 97(2)
La4 La1 La10 La9 -43.4(12)
La7 La1 La10 La9 -33.0(12)
La5 La1 La10 La9 -17.6(8)
La1 La6 La10 La8 20(2)
La4 La6 La10 La8 -81(4)
La3 La6 La10 La8 1(3)
La7 La6 La10 La8 -75(4)
La2 La6 La10 La8 1(2)
La5 La6 La10 La8 -58(4)
La9 La6 La10 La8 -41(4)
La4 La6 La10 La1 -102(3)
La3 La6 La10 La1 -19.1(10)
La7 La6 La10 La1 -95(2)
La2 La6 La10 La1 -19.3(6)
La8 La6 La10 La1 -20(2)
La5 La6 La10 La1 -78.2(17)
La9 La6 La10 La1 -61.0(16)
La1 La6 La10 La2 19.3(6)
La4 La6 La10 La2 -82(3)
La3 La6 La10 La2 0.1(11)
La7 La6 La10 La2 -76(2)
La8 La6 La10 La2 -1(2)
La5 La6 La10 La2 -58.9(19)
La9 La6 La10 La2 -41.8(17)
La1 La6 La10 La3 19.1(10)
La4 La6 La10 La3 -83(3)
La7 La6 La10 La3 -76(2)
La2 La6 La10 La3 -0.1(11)
La8 La6 La10 La3 -1(3)
La5 La6 La10 La3 -59.0(14)
La9 La6 La10 La3 -41.9(12)
La1 La6 La10 La4 102(3)
La3 La6 La10 La4 83(3)
La7 La6 La10 La4 6.5(17)
La2 La6 La10 La4 82(3)
La8 La6 La10 La4 81(4)
La5 La6 La10 La4 23.6(17)
La9 La6 La10 La4 41(2)
La1 La6 La10 La7 95(2)
La4 La6 La10 La7 -6.5(17)
La3 La6 La10 La7 76(2)
La2 La6 La10 La7 76(2)
La8 La6 La10 La7 75(4)
La5 La6 La10 La7 17.1(14)
La9 La6 La10 La7 34.3(18)
La1 La6 La10 La5 78.2(17)
La4 La6 La10 La5 -23.6(16)
La3 La6 La10 La5 59.0(14)
La7 La6 La10 La5 -17.1(14)
La2 La6 La10 La5 58.9(19)
La8 La6 La10 La5 58(4)
La9 La6 La10 La5 17.1(9)
La1 La6 La10 La9 61.0(16)
La4 La6 La10 La9 -41(2)
La3 La6 La10 La9 41.9(12)
La7 La6 La10 La9 -34.3(18)
La2 La6 La10 La9 41.8(18)
La8 La6 La10 La9 41(4)
La5 La6 La10 La9 -17.1(9)
La1 La2 La10 La8 162(3)
La3 La2 La10 La8 -179(2)
La6 La2 La10 La8 -179(3)
La7 La2 La10 La8 -156(2)
La9 La2 La10 La8 -145.9(17)
La4 La2 La10 La8 -164(2)
La5 La2 La10 La8 -149.5(18)
La3 La2 La10 La1 19.0(13)
La8 La2 La10 La1 -162(3)
La6 La2 La10 La1 19.2(6)
La7 La2 La10 La1 41.4(12)
La9 La2 La10 La1 51.8(15)
La4 La2 La10 La1 34.1(10)
La5 La2 La10 La1 48.2(13)
La1 La2 La10 La6 -19.2(6)
La3 La2 La10 La6 -0.2(13)
La8 La2 La10 La6 179(3)
La7 La2 La10 La6 22.3(9)
La9 La2 La10 La6 32.6(14)
La4 La2 La10 La6 14.9(8)
La5 La2 La10 La6 29.1(11)
La1 La2 La10 La3 -19.0(13)
La8 La2 La10 La3 179(2)
La6 La2 La10 La3 0.2(13)
La7 La2 La10 La3 22.4(8)
La9 La2 La10 La3 32.8(9)
La4 La2 La10 La3 15.1(8)
La5 La2 La10 La3 29.2(7)
La1 La2 La10 La4 -34.1(10)
La3 La2 La10 La4 -15.1(8)
La8 La2 La10 La4 164(2)
La6 La2 La10 La4 -14.9(8)
La7 La2 La10 La4 7.4(4)
La9 La2 La10 La4 17.7(7)
La5 La2 La10 La4 14.2(4)
La1 La2 La10 La7 -41.4(12)
La3 La2 La10 La7 -22.4(8)
La8 La2 La10 La7 156(2)
La6 La2 La10 La7 -22.3(9)
La9 La2 La10 La7 10.4(7)
La4 La2 La10 La7 -7.4(4)
La5 La2 La10 La7 6.8(5)
La1 La2 La10 La5 -48.2(13)
La3 La2 La10 La5 -29.2(7)
La8 La2 La10 La5 149.5(18)
La6 La2 La10 La5 -29.1(11)
La7 La2 La10 La5 -6.8(5)
La9 La2 La10 La5 3.6(5)
La4 La2 La10 La5 -14.2(4)
La1 La2 La10 La9 -51.8(15)
La3 La2 La10 La9 -32.8(9)
La8 La2 La10 La9 145.9(17)
La6 La2 La10 La9 -32.6(14)
La7 La2 La10 La9 -10.4(7)
La4 La2 La10 La9 -17.7(7)
La5 La2 La10 La9 -3.6(5)
La1 La3 La10 La8 106(6)
La2 La3 La10 La8 0.9(14)
La6 La3 La10 La8 -179(3)
La4 La3 La10 La8 -156.7(18)
La7 La3 La10 La8 -145.2(19)
La9 La3 La10 La8 -111(2)
La5 La3 La10 La8 -129.5(18)
La2 La3 La10 La1 -105(5)
La6 La3 La10 La1 75(5)
La4 La3 La10 La1 97(5)
La7 La3 La10 La1 109(5)
La9 La3 La10 La1 143(6)
La8 La3 La10 La1 -106(6)
La5 La3 La10 La1 124(5)
La1 La3 La10 La6 -75(5)
La2 La3 La10 La6 179.8(19)
La4 La3 La10 La6 22.2(11)
La7 La3 La10 La6 33.7(13)
La9 La3 La10 La6 68(2)
La8 La3 La10 La6 179(3)
La5 La3 La10 La6 49.4(15)
La1 La3 La10 La2 105(5)
La6 La3 La10 La2 -179.8(19)
La4 La3 La10 La2 -157.6(12)
La7 La3 La10 La2 -146.0(14)
La9 La3 La10 La2 -111(2)
La8 La3 La10 La2 -0.9(14)
La5 La3 La10 La2 -130.4(14)
La1 La3 La10 La4 -97(5)
La2 La3 La10 La4 157.6(12)
La6 La3 La10 La4 -22.2(11)
La7 La3 La10 La4 11.5(6)
La9 La3 La10 La4 46.2(16)
La8 La3 La10 La4 156.7(18)
La5 La3 La10 La4 27.2(7)
La1 La3 La10 La7 -109(5)
La2 La3 La10 La7 146.0(14)
La6 La3 La10 La7 -33.7(13)
La4 La3 La10 La7 -11.5(6)
La9 La3 La10 La7 34.6(14)
La8 La3 La10 La7 145.2(19)
La5 La3 La10 La7 15.7(7)
La1 La3 La10 La5 -124(5)
La2 La3 La10 La5 130.4(15)
La6 La3 La10 La5 -49.4(15)
La4 La3 La10 La5 -27.2(7)
La7 La3 La10 La5 -15.7(7)
La9 La3 La10 La5 19.0(11)
La8 La3 La10 La5 129.5(18)
La1 La3 La10 La9 -143(6)
La2 La3 La10 La9 111(2)
La6 La3 La10 La9 -68(2)
La4 La3 La10 La9 -46.2(16)
La7 La3 La10 La9 -34.6(14)
La8 La3 La10 La9 111(2)
La5 La3 La10 La9 -19.0(11)
La6A La1A La3A La5A 152.9(9)
La4A La1A La3A La5A 52.1(15)
La8A La1A La3A La5A -18.2(7)
La7A La1A La3A La5A 6.0(4)
La2A La1A La3A La5A 22.8(4)
La4A La1A La3A La6A -100.8(15)
La8A La1A La3A La6A -171.1(10)
La5A La1A La3A La6A -152.9(9)
La7A La1A La3A La6A -146.9(8)
La2A La1A La3A La6A -130.1(8)
La6A La1A La3A La8A 171.1(10)
La4A La1A La3A La8A 70.3(14)
La5A La1A La3A La8A 18.2(7)
La7A La1A La3A La8A 24.1(6)
La2A La1A La3A La8A 40.9(6)
La6A La1A La3A La7A 146.9(8)
La4A La1A La3A La7A 46.1(13)
La8A La1A La3A La7A -24.1(6)
La5A La1A La3A La7A -6.0(4)
La2A La1A La3A La7A 16.8(2)
La6A La1A La3A La2A 130.1(8)
La4A La1A La3A La2A 29.4(14)
La8A La1A La3A La2A -40.9(6)
La5A La1A La3A La2A -22.8(4)
La7A La1A La3A La2A -16.8(2)
La6A La1A La3A La4A 100.8(15)
La8A La1A La3A La4A -70.3(14)
La5A La1A La3A La4A -52.1(15)
La7A La1A La3A La4A -46.1(13)
La2A La1A La3A La4A -29.4(14)
La6A La1A La4A La8A -131.8(12)
La3A La1A La4A La8A -58.5(10)
La5A La1A La4A La8A -32.9(6)
La7A La1A La4A La8A -25.7(5)
La2A La1A La4A La8A -39.8(5)
La8A La1A La4A La6A 131.8(12)
La3A La1A La4A La6A 73.3(11)
La5A La1A La4A La6A 98.9(11)
La7A La1A La4A La6A 106.1(10)
La2A La1A La4A La6A 92.0(10)
La6A La1A La4A La3A -73.3(11)
La8A La1A La4A La3A 58.5(10)
La5A La1A La4A La3A 25.5(9)
La7A La1A La4A La3A 32.8(10)
La2A La1A La4A La3A 18.6(10)
La6A La1A La4A La5A -98.9(11)
La8A La1A La4A La5A 32.9(6)
La3A La1A La4A La5A -25.5(9)
La7A La1A La4A La5A 7.2(4)
La2A La1A La4A La5A -6.9(3)
La6A La1A La4A La7A -106.1(10)
La8A La1A La4A La7A 25.7(5)
La3A La1A La4A La7A -32.8(10)
La5A La1A La4A La7A -7.2(4)
La2A La1A La4A La7A -14.13(12)
La6A La1A La4A La2A -92.0(10)
La8A La1A La4A La2A 39.8(5)
La3A La1A La4A La2A -18.6(10)
La5A La1A La4A La2A 6.9(3)
La7A La1A La4A La2A 14.13(12)
La6A La3A La5A La7A -12(4)
La8A La3A La5A La7A -43(3)
La1A La3A La5A La7A -31(3)
La2A La3A La5A La7A 80(2)
La4A La3A La5A La7A -22(3)
La6A La3A La5A La2A -91.7(19)
La8A La3A La5A La2A -123.0(12)
La1A La3A La5A La2A -111.5(13)
La7A La3A La5A La2A -80(2)
La4A La3A La5A La2A -101.7(13)
La6A La3A La5A La8A 31.3(10)
La1A La3A La5A La8A 11.5(4)
La7A La3A La5A La8A 43(3)
La2A La3A La5A La8A 123.0(12)
La4A La3A La5A La8A 21.3(4)
La8A La3A La5A La6A -31.3(10)
La1A La3A La5A La6A -19.8(8)
La7A La3A La5A La6A 12(4)
La2A La3A La5A La6A 91.7(19)
La4A La3A La5A La6A -10.0(9)
La6A La3A La5A La1A 19.8(8)
La8A La3A La5A La1A -11.5(4)
La7A La3A La5A La1A 31(3)
La2A La3A La5A La1A 111.5(13)
La4A La3A La5A La1A 9.77(19)
La6A La3A La5A La4A 10.0(9)
La8A La3A La5A La4A -21.3(4)
La1A La3A La5A La4A -9.77(19)
La7A La3A La5A La4A 22(3)
La2A La3A La5A La4A 101.7(13)
La7A La2A La5A La3A 144.7(14)
La8A La2A La5A La3A 99.4(11)
La6A La2A La5A La3A 36.2(10)
La1A La2A La5A La3A 68.2(9)
La4A La2A La5A La3A 75.1(10)
La3A La2A La5A La7A -144.7(14)
La8A La2A La5A La7A -45.3(10)
La6A La2A La5A La7A -108.6(12)
La1A La2A La5A La7A -76.6(10)
La4A La2A La5A La7A -69.6(8)
La7A La2A La5A La8A 45.3(10)
La3A La2A La5A La8A -99.4(11)
La6A La2A La5A La8A -63.2(8)
La1A La2A La5A La8A -31.2(5)
La4A La2A La5A La8A -24.3(5)
La7A La2A La5A La6A 108.6(12)
La3A La2A La5A La6A -36.2(10)
La8A La2A La5A La6A 63.2(8)
La1A La2A La5A La6A 32.0(6)
La4A La2A La5A La6A 39.0(8)
La7A La2A La5A La1A 76.6(10)
La3A La2A La5A La1A -68.2(9)
La8A La2A La5A La1A 31.2(5)
La6A La2A La5A La1A -32.0(6)
La4A La2A La5A La1A 7.0(4)
La7A La2A La5A La4A 69.6(8)
La3A La2A La5A La4A -75.1(10)
La8A La2A La5A La4A 24.3(5)
La6A La2A La5A La4A -39.0(8)
La1A La2A La5A La4A -7.0(4)
La4A La1A La6A La3A 135.8(10)
La8A La1A La6A La3A 8.7(11)
La5A La1A La6A La3A 12.1(4)
La7A La1A La6A La3A 23.2(6)
La2A La1A La6A La3A 28.4(4)
La8A La1A La6A La4A -127.2(11)
La3A La1A La6A La4A -135.8(10)
La5A La1A La6A La4A -123.7(9)
La7A La1A La6A La4A -112.7(8)
La2A La1A La6A La4A -107.4(9)
La4A La1A La6A La8A 127.2(11)
La3A La1A La6A La8A -8.7(11)
La5A La1A La6A La8A 3.4(8)
La7A La1A La6A La8A 14.5(7)
La2A La1A La6A La8A 19.7(8)
La4A La1A La6A La5A 123.7(9)
La8A La1A La6A La5A -3.4(8)
La3A La1A La6A La5A -12.1(4)
La7A La1A La6A La5A 11.1(3)
La2A La1A La6A La5A 16.29(17)
La4A La1A La6A La7A 112.7(8)
La8A La1A La6A La7A -14.5(7)
La3A La1A La6A La7A -23.2(6)
La5A La1A La6A La7A -11.1(3)
La2A La1A La6A La7A 5.2(3)
La4A La1A La6A La2A 107.4(9)
La8A La1A La6A La2A -19.7(8)
La3A La1A La6A La2A -28.4(4)
La5A La1A La6A La2A -16.29(17)
La7A La1A La6A La2A -5.2(3)
La5A La3A La6A La1A -38.3(13)
La8A La3A La6A La1A -5.9(7)
La7A La3A La6A La1A -41.1(9)
La2A La3A La6A La1A -68.7(10)
La4A La3A La6A La1A -21.1(5)
La5A La3A La6A La4A -17.2(14)
La8A La3A La6A La4A 15.2(6)
La1A La3A La6A La4A 21.1(5)
La7A La3A La6A La4A -20.0(9)
La2A La3A La6A La4A -47.6(12)
La5A La3A La6A La8A -32.4(11)
La1A La3A La6A La8A 5.9(7)
La7A La3A La6A La8A -35.2(6)
La2A La3A La6A La8A -62.8(9)
La4A La3A La6A La8A -15.2(6)
La8A La3A La6A La5A 32.4(11)
La1A La3A La6A La5A 38.3(13)
La7A La3A La6A La5A -2.8(8)
La2A La3A La6A La5A -30.4(8)
La4A La3A La6A La5A 17.2(14)
La5A La3A La6A La7A 2.8(8)
La8A La3A La6A La7A 35.2(6)
La1A La3A La6A La7A 41.1(9)
La2A La3A La6A La7A -27.6(5)
La4A La3A La6A La7A 20.0(9)
La5A La3A La6A La2A 30.4(8)
La8A La3A La6A La2A 62.8(9)
La1A La3A La6A La2A 68.7(10)
La7A La3A La6A La2A 27.6(5)
La4A La3A La6A La2A 47.6(12)
La8A La4A La6A La1A 34.5(10)
La3A La4A La6A La1A 50.4(12)
La5A La4A La6A La1A 56.1(11)
La7A La4A La6A La1A 61.6(11)
La2A La4A La6A La1A 72.5(11)
La1A La4A La6A La3A -50.4(12)
La8A La4A La6A La3A -15.8(6)
La5A La4A La6A La3A 5.7(4)
La7A La4A La6A La3A 11.2(5)
La2A La4A La6A La3A 22.1(4)
La1A La4A La6A La8A -34.5(10)
La3A La4A La6A La8A 15.8(6)
La5A La4A La6A La8A 21.6(5)
La7A La4A La6A La8A 27.1(4)
La2A La4A La6A La8A 38.0(4)
La1A La4A La6A La5A -56.1(11)
La8A La4A La6A La5A -21.6(5)
La3A La4A La6A La5A -5.7(4)
La7A La4A La6A La5A 5.5(3)
La2A La4A La6A La5A 16.4(2)
La1A La4A La6A La7A -61.6(11)
La8A La4A La6A La7A -27.1(4)
La3A La4A La6A La7A -11.2(5)
La5A La4A La6A La7A -5.5(3)
La2A La4A La6A La7A 10.89(14)
La1A La4A La6A La2A -72.5(11)
La8A La4A La6A La2A -38.0(4)
La3A La4A La6A La2A -22.1(4)
La5A La4A La6A La2A -16.4(2)
La7A La4A La6A La2A -10.89(14)
La3A La2A La7A La5A 10.3(3)
La8A La2A La7A La5A 31.5(7)
La6A La2A La7A La5A 28.4(4)
La1A La2A La7A La5A 34.3(4)
La4A La2A La7A La5A 50.6(4)
La5A La2A La7A La8A -31.5(7)
La3A La2A La7A La8A -21.2(8)
La6A La2A La7A La8A -3.2(8)
La1A La2A La7A La8A 2.8(6)
La4A La2A La7A La8A 19.0(6)
La5A La2A La7A La3A -10.3(3)
La8A La2A La7A La3A 21.2(8)
La6A La2A La7A La3A 18.0(3)
La1A La2A La7A La3A 24.0(3)
La4A La2A La7A La3A 40.3(4)
La5A La2A La7A La1A -34.3(4)
La3A La2A La7A La1A -24.0(3)
La8A La2A La7A La1A -2.8(6)
La6A La2A La7A La1A -6.0(4)
La4A La2A La7A La1A 16.24(18)
La5A La2A La7A La6A -28.4(4)
La3A La2A La7A La6A -18.0(3)
La8A La2A La7A La6A 3.2(8)
La1A La2A La7A La6A 6.0(4)
La4A La2A La7A La6A 22.2(4)
La5A La2A La7A La4A -50.6(4)
La3A La2A La7A La4A -40.3(4)
La8A La2A La7A La4A -19.0(6)
La6A La2A La7A La4A -22.2(4)
La1A La2A La7A La4A -16.24(18)
La3A La5A La7A La2A -108(3)
La8A La5A La7A La2A -146.4(6)
La6A La5A La7A La2A -114.3(10)
La1A La5A La7A La2A -131.4(6)
La4A La5A La7A La2A -126.0(6)
La3A La5A La7A La8A 39(3)
La2A La5A La7A La8A 146.4(6)
La6A La5A La7A La8A 32.1(7)
La1A La5A La7A La8A 15.0(3)
La4A La5A La7A La8A 20.3(3)
La2A La5A La7A La3A 108(3)
La8A La5A La7A La3A -39(3)
La6A La5A La7A La3A -7(2)
La1A La5A La7A La3A -24(3)
La4A La5A La7A La3A -18(3)
La3A La5A La7A La1A 24(3)
La2A La5A La7A La1A 131.4(6)
La8A La5A La7A La1A -15.0(3)
La6A La5A La7A La1A 17.1(5)
La4A La5A La7A La1A 5.3(2)
La3A La5A La7A La6A 7(2)
La2A La5A La7A La6A 114.3(10)
La8A La5A La7A La6A -32.1(7)
La1A La5A La7A La6A -17.1(5)
La4A La5A La7A La6A -11.7(7)
La3A La5A La7A La4A 18(3)
La2A La5A La7A La4A 126.0(6)
La8A La5A La7A La4A -20.3(3)
La6A La5A La7A La4A 11.7(7)
La1A La5A La7A La4A -5.3(2)
La5A La3A La7A La2A 72(3)
La6A La3A La7A La2A -117.8(9)
La8A La3A La7A La2A -153.9(7)
La1A La3A La7A La2A -137.8(6)
La4A La3A La7A La2A -129.1(5)
La6A La3A La7A La5A 170(3)
La8A La3A La7A La5A 134(3)
La1A La3A La7A La5A 150(3)
La2A La3A La7A La5A -72(3)
La4A La3A La7A La5A 159(3)
La5A La3A La7A La8A -134(3)
La6A La3A La7A La8A 36.1(7)
La1A La3A La7A La8A 16.0(4)
La2A La3A La7A La8A 153.9(7)
La4A La3A La7A La8A 24.8(4)
La5A La3A La7A La1A -150(3)
La6A La3A La7A La1A 20.0(5)
La8A La3A La7A La1A -16.0(4)
La2A La3A La7A La1A 137.8(6)
La4A La3A La7A La1A 8.71(18)
La5A La3A La7A La6A -170(3)
La8A La3A La7A La6A -36.1(7)
La1A La3A La7A La6A -20.0(5)
La2A La3A La7A La6A 117.8(9)
La4A La3A La7A La6A -11.3(6)
La5A La3A La7A La4A -159(3)
La6A La3A La7A La4A 11.3(6)
La8A La3A La7A La4A -24.8(4)
La1A La3A La7A La4A -8.71(18)
La2A La3A La7A La4A 129.1(5)
La6A La1A La8A La3A -7.7(10)
La4A La1A La8A La3A -146.5(5)
La5A La1A La8A La3A -13.2(6)
La7A La1A La8A La3A -43.5(19)
La2A La1A La8A La3A -39.6(9)
La6A La1A La8A La4A 138.8(10)
La3A La1A La8A La4A 146.5(5)
La5A La1A La8A La4A 133.3(10)
La7A La1A La8A La4A 103(2)
La2A La1A La8A La4A 106.9(13)
La6A La1A La8A La5A 5.5(14)
La4A La1A La8A La5A -133.3(10)
La3A La1A La8A La5A 13.2(6)
La7A La1A La8A La5A -30.4(14)
La2A La1A La8A La5A -26.4(5)
La4A La1A La8A La6A -138.8(10)
La3A La1A La8A La6A 7.7(10)
La5A La1A La8A La6A -5.5(14)
La7A La1A La8A La6A -36(2)
La2A La1A La8A La6A -31.9(16)
La6A La1A La8A La7A 36(2)
La4A La1A La8A La7A -103(2)
La3A La1A La8A La7A 43.5(19)
La5A La1A La8A La7A 30.4(14)
La2A La1A La8A La7A 4.0(10)
La6A La1A La8A La2A 31.9(15)
La4A La1A La8A La2A -106.9(13)
La3A La1A La8A La2A 39.6(9)
La5A La1A La8A La2A 26.4(5)
La7A La1A La8A La2A -4.0(10)
La5A La3A La8A La1A 162.3(6)
La6A La3A La8A La1A 4.9(5)
La7A La3A La8A La1A 153.8(6)
La2A La3A La8A La1A 144.1(5)
La4A La3A La8A La1A 19.9(3)
La5A La3A La8A La4A 142.4(7)
La6A La3A La8A La4A -15.0(6)
La1A La3A La8A La4A -19.9(3)
La7A La3A La8A La4A 134.0(6)
La2A La3A La8A La4A 124.2(6)
La6A La3A La8A La5A -157.4(6)
La1A La3A La8A La5A -162.3(6)
La7A La3A La8A La5A -8.4(4)
La2A La3A La8A La5A -18.2(3)
La4A La3A La8A La5A -142.4(7)
La5A La3A La8A La6A 157.4(6)
La1A La3A La8A La6A -4.9(5)
La7A La3A La8A La6A 148.9(5)
La2A La3A La8A La6A 139.2(4)
La4A La3A La8A La6A 15.0(6)
La5A La3A La8A La7A 8.4(4)
La6A La3A La8A La7A -148.9(5)
La1A La3A La8A La7A -153.8(6)
La2A La3A La8A La7A -9.8(2)
La4A La3A La8A La7A -134.0(6)
La5A La3A La8A La2A 18.2(3)
La6A La3A La8A La2A -139.2(4)
La1A La3A La8A La2A -144.1(5)
La7A La3A La8A La2A 9.8(2)
La4A La3A La8A La2A -124.2(6)
La6A La4A La8A La1A -21.9(5)
La3A La4A La8A La1A -35.1(7)
La5A La4A La8A La1A -71.6(17)
La7A La4A La8A La1A -120.3(16)
La2A La4A La8A La1A -101.8(13)
La1A La4A La8A La3A 35.1(7)
La6A La4A La8A La3A 13.2(5)
La5A La4A La8A La3A -36.5(12)
La7A La4A La8A La3A -85.1(12)
La2A La4A La8A La3A -66.7(8)
La1A La4A La8A La5A 71.6(17)
La6A La4A La8A La5A 49.7(15)
La3A La4A La8A La5A 36.5(12)
La7A La4A La8A La5A -48.6(8)
La2A La4A La8A La5A -30.2(8)
La1A La4A La8A La6A 21.9(5)
La3A La4A La8A La6A -13.2(5)
La5A La4A La8A La6A -49.7(15)
La7A La4A La8A La6A -98.4(14)
La2A La4A La8A La6A -79.9(10)
La1A La4A La8A La7A 120.3(16)
La6A La4A La8A La7A 98.4(14)
La3A La4A La8A La7A 85.1(12)
La5A La4A La8A La7A 48.6(8)
La2A La4A La8A La7A 18.5(5)
La1A La4A La8A La2A 101.8(13)
La6A La4A La8A La2A 79.9(10)
La3A La4A La8A La2A 66.7(8)
La5A La4A La8A La2A 30.2(8)
La7A La4A La8A La2A -18.5(5)
La3A La5A La8A La1A -20.0(9)
La7A La5A La8A La1A 145.0(10)
La2A La5A La8A La1A 117.5(13)
La6A La5A La8A La1A -2.7(7)
La4A La5A La8A La1A 38.9(8)
La7A La5A La8A La3A 165.0(7)
La2A La5A La8A La3A 137.5(9)
La6A La5A La8A La3A 17.3(5)
La1A La5A La8A La3A 20.0(9)
La4A La5A La8A La3A 58.9(14)
La3A La5A La8A La4A -58.9(14)
La7A La5A La8A La4A 106.1(16)
La2A La5A La8A La4A 79(2)
La6A La5A La8A La4A -41.6(13)
La1A La5A La8A La4A -38.9(8)
La3A La5A La8A La6A -17.3(5)
La7A La5A La8A La6A 147.7(7)
La2A La5A La8A La6A 120.2(10)
La1A La5A La8A La6A 2.7(7)
La4A La5A La8A La6A 41.6(13)
La3A La5A La8A La7A -165.0(7)
La2A La5A La8A La7A -27.5(6)
La6A La5A La8A La7A -147.7(7)
La1A La5A La8A La7A -145.0(10)
La4A La5A La8A La7A -106.1(16)
La3A La5A La8A La2A -137.5(9)
La7A La5A La8A La2A 27.5(6)
La6A La5A La8A La2A -120.2(10)
La1A La5A La8A La2A -117.5(13)
La4A La5A La8A La2A -79(2)
La3A La6A La8A La1A -170.2(12)
La4A La6A La8A La1A 26.1(8)
La5A La6A La8A La1A 175.2(12)
La7A La6A La8A La1A 156.4(13)
La2A La6A La8A La1A 154.6(11)
La1A La6A La8A La3A 170.2(12)
La4A La6A La8A La3A -163.7(5)
La5A La6A La8A La3A -14.6(4)
La7A La6A La8A La3A -33.4(9)
La2A La6A La8A La3A -35.3(6)
La1A La6A La8A La4A -26.1(8)
La3A La6A La8A La4A 163.7(5)
La5A La6A La8A La4A 149.1(6)
La7A La6A La8A La4A 130.3(9)
La2A La6A La8A La4A 128.4(6)
La1A La6A La8A La5A -175.2(12)
La3A La6A La8A La5A 14.6(4)
La4A La6A La8A La5A -149.1(6)
La7A La6A La8A La5A -18.8(6)
La2A La6A La8A La5A -20.7(3)
La1A La6A La8A La7A -156.4(13)
La3A La6A La8A La7A 33.4(9)
La4A La6A La8A La7A -130.3(9)
La5A La6A La8A La7A 18.8(6)
La2A La6A La8A La7A -1.9(4)
La1A La6A La8A La2A -154.6(11)
La3A La6A La8A La2A 35.3(6)
La4A La6A La8A La2A -128.4(6)
La5A La6A La8A La2A 20.7(3)
La7A La6A La8A La2A 1.9(4)
La2A La7A La8A La1A -12(3)
La5A La7A La8A La1A -55(2)
La3A La7A La8A La1A -45(2)
La6A La7A La8A La1A -18.8(15)
La4A La7A La8A La1A 55.1(12)
La2A La7A La8A La3A 33.2(11)
La5A La7A La8A La3A -10.3(5)
La1A La7A La8A La3A 45(2)
La6A La7A La8A La3A 26.4(9)
La4A La7A La8A La3A 100.2(12)
La2A La7A La8A La4A -67.0(19)
La5A La7A La8A La4A -110.5(14)
La3A La7A La8A La4A -100.2(12)
La1A La7A La8A La4A -55.1(12)
La6A La7A La8A La4A -73.8(11)
La2A La7A La8A La5A 43.5(10)
La3A La7A La8A La5A 10.3(5)
La1A La7A La8A La5A 55(2)
La6A La7A La8A La5A 36.6(11)
La4A La7A La8A La5A 110.5(14)
La2A La7A La8A La6A 6.9(17)
La5A La7A La8A La6A -36.6(11)
La3A La7A La8A La6A -26.4(9)
La1A La7A La8A La6A 18.8(15)
La4A La7A La8A La6A 73.8(11)
La5A La7A La8A La2A -43.5(10)
La3A La7A La8A La2A -33.2(11)
La1A La7A La8A La2A 12(3)
La6A La7A La8A La2A -6.9(17)
La4A La7A La8A La2A 67.0(19)
